data_4339965
loop_
_publ_author_name
'Ishida, Yutaka'
'Kawaguchi, Hiroyuki'

_publ_section_title
;
 Methylene-Linked Anilide-Bis(aryloxide) Ligands: Lithium, Sodium,
 Potassium, Chromium(III), and Vanadium(III) Ligation.
;
_journal_issue 13
_journal_name_full 'Inorganic chemistry'
_journal_page_first 6775
_journal_page_last 6787
_journal_paper_doi 10.1021/ic5005853
_journal_volume 53
_journal_year 2014
_chemical_formula_moiety 'C110 H156 K6 N2 O11'
_chemical_formula_sum 'C110 H156 K6 N2 O11'
_chemical_formula_weight 1916.97
_chemical_name_systematic
;
 ?
;
_space_group_IT_number 2
_symmetry_cell_setting triclinic
_symmetry_space_group_name_Hall '-P 1'
_symmetry_space_group_name_H-M 'P -1'
_atom_sites_solution_hydrogens geom
_atom_sites_solution_primary direct
_atom_sites_solution_secondary difmap
_audit_creation_method SHELXL-97
_cell_angle_alpha 101.930(3)
_cell_angle_beta 93.093(3)
_cell_angle_gamma 113.386(2)
_cell_formula_units_Z 2
_cell_length_a 14.396(6)
_cell_length_b 17.804(7)
_cell_length_c 23.302(8)
_cell_measurement_reflns_used 9199
_cell_measurement_temperature 123
_cell_measurement_theta_max 27.5
_cell_measurement_theta_min 3.0
_cell_volume 5302(4)
_computing_cell_refinement 'Rigaku CrystalClear-SM Expert 2.0 r1'
_computing_data_collection 'Rigaku CrystalClear-SM Expert 2.0 r1'
_computing_data_reduction 'Rigaku CrystalClear-SM Expert 2.0 r1'
_computing_molecular_graphics 'Yadokari-XG 2009 (Wakita Nemoto et al., 2009)'
_computing_publication_material 'Yadokari-XG 2009 (Wakita,Nemoto et al., 2009)'
_computing_structure_refinement 'SHELXL-97 (Sheldrick, 1997)'
_computing_structure_solution 'SIR2004 (Burla et al., 2005)'
_diffrn_ambient_temperature 123(2)
_diffrn_detector_area_resol_mean 13.6612
_diffrn_measured_fraction_theta_full 0.996
_diffrn_measured_fraction_theta_max 0.996
_diffrn_measurement_device_type 'Rigaku Mercury375R CCD'
_diffrn_measurement_method 'profile data from \w-scans'
_diffrn_radiation_monochromator 'Graphite Monochromator'
_diffrn_radiation_source 'Sealed Tube'
_diffrn_radiation_type MoK\a
_diffrn_radiation_wavelength 0.71075
_diffrn_reflns_av_R_equivalents 0.0808
_diffrn_reflns_av_sigmaI/netI 0.1301
_diffrn_reflns_limit_h_max 18
_diffrn_reflns_limit_h_min -18
_diffrn_reflns_limit_k_max 23
_diffrn_reflns_limit_k_min -23
_diffrn_reflns_limit_l_max 30
_diffrn_reflns_limit_l_min -30
_diffrn_reflns_number 56913
_diffrn_reflns_theta_full 27.50
_diffrn_reflns_theta_max 27.50
_diffrn_reflns_theta_min 3.02
_exptl_absorpt_coefficient_mu 0.304
_exptl_absorpt_correction_T_max 1.000
_exptl_absorpt_correction_T_min 0.789
_exptl_absorpt_correction_type multi-scan
_exptl_absorpt_process_details
;
Jacobson, R. (1998). REQAB. Private communication to the 
Rigaku Corporation, Tokyo, Japan.
;
_exptl_crystal_colour Colorless
_exptl_crystal_density_diffrn 1.201
_exptl_crystal_density_method 'not measured'
_exptl_crystal_description Block
_exptl_crystal_F_000 2064
_exptl_crystal_size_max 0.20
_exptl_crystal_size_mid 0.20
_exptl_crystal_size_min 0.20
_refine_diff_density_max 0.440
_refine_diff_density_min -0.425
_refine_diff_density_rms 0.074
_refine_ls_extinction_method none
_refine_ls_goodness_of_fit_ref 1.231
_refine_ls_hydrogen_treatment constr
_refine_ls_matrix_type full
_refine_ls_number_parameters 1242
_refine_ls_number_reflns 24261
_refine_ls_number_restraints 180
_refine_ls_restrained_S_all 1.228
_refine_ls_R_factor_all 0.1419
_refine_ls_R_factor_gt 0.0651
_refine_ls_shift/su_max 0.001
_refine_ls_shift/su_mean 0.000
_refine_ls_structure_factor_coef Fsqd
_refine_ls_weighting_details 'calc w=1/[\s^2^(Fo^2^)+(0.0387P)^2^+0.2548P] where P=(Fo^2^+2Fc^2^)/3'
_refine_ls_weighting_scheme calc
_refine_ls_wR_factor_gt 0.1197
_refine_ls_wR_factor_ref 0.1866
_reflns_number_gt 13448
_reflns_number_total 24261
_reflns_threshold_expression >2sigma(I)
_cod_data_source_file ic5005853_si_001.cif
_cod_data_source_block k3
_cod_depositor_comments
;
The following automatic conversions were performed:
'_atom_site_symetry_multiplicity' tag replaced with
'_atom_site_symmetry_multiplicity'.

Automatic conversion script
Id: cif_correct_tags 1440 2010-10-19 06:21:57Z saulius 

The following automatic conversions were performed:

'_exptl_absorpt_correction_type' value 'Multi-scan' changed to
'multi-scan' according to
/usr/data/users/saulius/crontab/automatic-downloads/rss-feeds/ACS/lib/dictionaries/cif_core.dic
dictionary named 'cif_core.dic' version 2.4.2 from 2011-04-26.

Automatic conversion script
Id: cif_fix_values 2281 2013-09-26 08:29:07Z andrius 

 Adding full bibliography for 4339961--4339971.cif.
;
_cod_database_code 4339965

loop_
_symmetry_equiv_pos_as_xyz
'x, y, z'
'-x, -y, -z'

loop_
_atom_site_label
_atom_site_type_symbol
_atom_site_fract_x
_atom_site_fract_y
_atom_site_fract_z
_atom_site_U_iso_or_equiv
_atom_site_adp_type
_atom_site_occupancy
_atom_site_symmetry_multiplicity
_atom_site_calc_flag
_atom_site_refinement_flags
_atom_site_disorder_assembly
_atom_site_disorder_group
K1 K 0.89722(7) 0.68472(5) 0.21694(4) 0.0265(2) Uani 1 1 d . B .
K2 K 0.80088(7) 0.83207(5) 0.27578(4) 0.0276(2) Uani 1 1 d . . .
K3 K 0.66221(7) 0.48456(5) 0.23379(4) 0.0261(2) Uani 1 1 d . B .
K4 K 0.67015(7) 0.34618(5) 0.10326(4) 0.0276(2) Uani 1 1 d . B .
K5 K 0.95874(7) 0.56259(6) 0.36094(4) 0.0296(2) Uani 1 1 d . B .
K6 K 0.31657(8) 0.09293(6) 0.25271(4) 0.0368(2) Uani 1 1 d . . .
O1 O 0.9609(2) 0.84141(16) 0.21937(12) 0.0278(6) Uani 1 1 d . . .
N1 N 0.9931(2) 0.73040(19) 0.33575(14) 0.0239(7) Uani 1 1 d . . .
O2 O 0.7189(2) 0.66226(16) 0.25199(12) 0.0261(6) Uani 1 1 d . . .
O3 O 0.5372(2) 0.33298(16) 0.18273(12) 0.0276(6) Uani 1 1 d . B .
N2 N 0.7824(2) 0.41747(19) 0.28335(14) 0.0246(7) Uani 1 1 d . B .
O4 O 0.77177(19) 0.51194(16) 0.14819(11) 0.0244(6) Uani 1 1 d . B .
C1 C 1.0111(3) 0.9236(2) 0.23223(17) 0.0239(9) Uani 1 1 d . . .
C2 C 1.0098(3) 0.9738(2) 0.19101(18) 0.0268(9) Uani 1 1 d . . .
C3 C 1.0559(3) 1.0611(3) 0.21188(19) 0.0318(10) Uani 1 1 d . . .
H73 H 1.0539 1.0939 0.1848 0.038 Uiso 1 1 calc R . .
C4 C 1.1045(3) 1.1040(3) 0.2695(2) 0.0318(10) Uani 1 1 d . . .
C5 C 1.1131(3) 1.0553(2) 0.30750(19) 0.0283(9) Uani 1 1 d . . .
H74 H 1.1493 1.0829 0.3466 0.034 Uiso 1 1 calc R . .
C6 C 1.0704(3) 0.9678(2) 0.29001(17) 0.0240(9) Uani 1 1 d . . .
C7 C 0.9554(3) 0.9297(3) 0.12693(18) 0.0314(10) Uani 1 1 d . . .
C8 C 1.0017(3) 0.8700(3) 0.09719(19) 0.0358(11) Uani 1 1 d . . .
H1 H 0.9620 0.8378 0.0579 0.054 Uiso 1 1 calc R . .
H2 H 0.9998 0.8309 0.1217 0.054 Uiso 1 1 calc R . .
H3 H 1.0728 0.9032 0.0931 0.054 Uiso 1 1 calc R . .
C9 C 0.8399(3) 0.8796(3) 0.12617(19) 0.0373(11) Uani 1 1 d . . .
H4 H 0.8111 0.9180 0.1455 0.056 Uiso 1 1 calc R . .
H5 H 0.8294 0.8355 0.1474 0.056 Uiso 1 1 calc R . .
H6 H 0.8058 0.8535 0.0850 0.056 Uiso 1 1 calc R . .
C10 C 0.9667(4) 0.9925(3) 0.0884(2) 0.0473(13) Uani 1 1 d . . .
H7 H 0.9356 1.0306 0.1051 0.071 Uiso 1 1 calc R . .
H8 H 0.9323 0.9614 0.0479 0.071 Uiso 1 1 calc R . .
H9 H 1.0395 1.0256 0.0878 0.071 Uiso 1 1 calc R . .
C11 C 1.1411(4) 1.1990(3) 0.2910(2) 0.0457(13) Uani 1 1 d . . .
H10 H 1.1691 1.2257 0.2592 0.069 Uiso 1 1 calc R . .
H11 H 1.1945 1.2206 0.3256 0.069 Uiso 1 1 calc R . .
H12 H 1.0835 1.2122 0.3019 0.069 Uiso 1 1 calc R . .
C12 C 1.0848(3) 0.9147(2) 0.32980(17) 0.0247(9) Uani 1 1 d . . .
H89 H 1.1459 0.9506 0.3600 0.030 Uiso 1 1 calc R . .
H90 H 1.0990 0.8690 0.3055 0.030 Uiso 1 1 calc R . .
C13 C 0.9519(3) 0.7870(2) 0.35942(16) 0.0222(8) Uani 1 1 d . . .
C14 C 0.9952(3) 0.8750(2) 0.36159(16) 0.0211(8) Uani 1 1 d . . .
C15 C 0.9509(3) 0.9269(2) 0.39048(17) 0.0244(9) Uani 1 1 d . . .
H91 H 0.9838 0.9859 0.3935 0.029 Uiso 1 1 calc R . .
C16 C 0.8612(3) 0.8964(2) 0.41490(17) 0.0249(9) Uani 1 1 d . . .
C17 C 0.8132(3) 0.8087(2) 0.40538(17) 0.0244(9) Uani 1 1 d . . .
H92 H 0.7491 0.7847 0.4186 0.029 Uiso 1 1 calc R . .
C18 C 0.8540(3) 0.7547(2) 0.37763(17) 0.0241(9) Uani 1 1 d . . .
C19 C 0.8123(3) 0.9518(2) 0.44826(18) 0.0271(9) Uani 1 1 d . . .
C20 C 0.8794(3) 1.0461(3) 0.45658(19) 0.0367(11) Uani 1 1 d . . .
H13 H 0.8449 1.0792 0.4769 0.055 Uiso 1 1 calc R . .
H14 H 0.8907 1.0580 0.4177 0.055 Uiso 1 1 calc R . .
H15 H 0.9453 1.0613 0.4804 0.055 Uiso 1 1 calc R . .
C21 C 0.7986(3) 0.9351(3) 0.51019(18) 0.0352(11) Uani 1 1 d . . .
H16 H 0.8651 0.9468 0.5318 0.053 Uiso 1 1 calc R . .
H17 H 0.7518 0.8759 0.5060 0.053 Uiso 1 1 calc R . .
H18 H 0.7700 0.9720 0.5322 0.053 Uiso 1 1 calc R . .
C22 C 0.7068(3) 0.9301(3) 0.4144(2) 0.0377(11) Uani 1 1 d . . .
H19 H 0.6749 0.9635 0.4372 0.057 Uiso 1 1 calc R . .
H20 H 0.6634 0.8698 0.4088 0.057 Uiso 1 1 calc R . .
H21 H 0.7149 0.9432 0.3757 0.057 Uiso 1 1 calc R . .
C23 C 1.0957(3) 0.7513(2) 0.34886(17) 0.0229(9) Uani 1 1 d . . .
C24 C 1.1395(3) 0.7026(2) 0.31467(18) 0.0278(9) Uani 1 1 d . . .
H75 H 1.0973 0.6573 0.2821 0.033 Uiso 1 1 calc R . .
C25 C 1.2417(3) 0.7184(3) 0.32676(19) 0.0312(10) Uani 1 1 d . . .
H76 H 1.2673 0.6837 0.3021 0.037 Uiso 1 1 calc R . .
C26 C 1.3078(3) 0.7826(3) 0.3734(2) 0.0333(10) Uani 1 1 d . . .
C27 C 1.2658(3) 0.8309(3) 0.40884(18) 0.0301(10) Uani 1 1 d . . .
H77 H 1.3087 0.8752 0.4417 0.036 Uiso 1 1 calc R . .
C28 C 1.1638(3) 0.8160(2) 0.39762(17) 0.0257(9) Uani 1 1 d . . .
H78 H 1.1386 0.8500 0.4232 0.031 Uiso 1 1 calc R . .
C29 C 1.4206(3) 0.8024(3) 0.3859(2) 0.0455(13) Uani 1 1 d . . .
H22 H 1.4330 0.7548 0.3642 0.068 Uiso 1 1 calc R . .
H23 H 1.4408 0.8121 0.4286 0.068 Uiso 1 1 calc R . .
H24 H 1.4610 0.8532 0.3730 0.068 Uiso 1 1 calc R . .
C30 C 0.7908(3) 0.6597(2) 0.36517(17) 0.0243(9) Uani 1 1 d . . .
H93 H 0.8168 0.6303 0.3337 0.029 Uiso 1 1 calc R . .
H94 H 0.7980 0.6405 0.4014 0.029 Uiso 1 1 calc R . .
C31 C 0.6501(3) 0.6435(2) 0.28827(18) 0.0244(9) Uani 1 1 d . . .
C32 C 0.5449(3) 0.6269(2) 0.27122(19) 0.0272(9) Uani 1 1 d . . .
C33 C 0.4796(3) 0.6120(3) 0.31402(19) 0.0333(10) Uani 1 1 d . . .
H95 H 0.4110 0.6039 0.3036 0.040 Uiso 1 1 calc R . .
C34 C 0.5089(3) 0.6081(3) 0.37072(19) 0.0331(10) Uani 1 1 d . . .
C35 C 0.6091(3) 0.6197(2) 0.38516(19) 0.0306(10) Uani 1 1 d . . .
H96 H 0.6305 0.6156 0.4232 0.037 Uiso 1 1 calc R . .
C36 C 0.6789(3) 0.6371(2) 0.34575(18) 0.0245(9) Uani 1 1 d . . .
C37 C 0.5057(3) 0.6273(3) 0.20841(19) 0.0329(10) Uani 1 1 d . . .
C38 C 0.5196(3) 0.5577(3) 0.16206(19) 0.0371(11) Uani 1 1 d . . .
H25 H 0.5920 0.5677 0.1662 0.056 Uiso 1 1 calc R . .
H26 H 0.4972 0.5592 0.1220 0.056 Uiso 1 1 calc R . .
H27 H 0.4785 0.5022 0.1688 0.056 Uiso 1 1 calc R . .
C39 C 0.3916(3) 0.6077(3) 0.1990(2) 0.0450(12) Uani 1 1 d . . .
H28 H 0.3517 0.5515 0.2049 0.067 Uiso 1 1 calc R . .
H29 H 0.3713 0.6092 0.1586 0.067 Uiso 1 1 calc R . .
H30 H 0.3788 0.6500 0.2276 0.067 Uiso 1 1 calc R . .
C40 C 0.5650(3) 0.7129(3) 0.1946(2) 0.0443(12) Uani 1 1 d . . .
H31 H 0.5620 0.7581 0.2257 0.067 Uiso 1 1 calc R . .
H32 H 0.5343 0.7133 0.1562 0.067 Uiso 1 1 calc R . .
H33 H 0.6365 0.7222 0.1933 0.067 Uiso 1 1 calc R . .
C41 C 0.4353(4) 0.5933(3) 0.4157(2) 0.0541(14) Uani 1 1 d . . .
H34 H 0.3986 0.5325 0.4118 0.081 Uiso 1 1 calc R . .
H35 H 0.3861 0.6169 0.4085 0.081 Uiso 1 1 calc R . .
H36 H 0.4738 0.6209 0.4558 0.081 Uiso 1 1 calc R . .
C42 C 0.4852(3) 0.2513(2) 0.16708(17) 0.0248(9) Uani 1 1 d . . .
C43 C 0.3869(3) 0.2102(3) 0.12945(18) 0.0274(9) Uani 1 1 d . B .
C44 C 0.3418(3) 0.1222(3) 0.11057(18) 0.0293(10) Uani 1 1 d . B .
H79 H 0.2778 0.0960 0.0852 0.035 Uiso 1 1 calc R . .
C45 C 0.3843(3) 0.0705(2) 0.12649(18) 0.0279(9) Uani 1 1 d . B .
C46 C 0.4762(3) 0.1103(2) 0.16604(17) 0.0260(9) Uani 1 1 d . B .
H80 H 0.5063 0.0765 0.1787 0.031 Uiso 1 1 calc R . .
C47 C 0.5253(3) 0.1977(2) 0.18757(17) 0.0239(9) Uani 1 1 d . B .
C48 C 0.3368(3) 0.2639(3) 0.1088(2) 0.0345(11) Uani 1 1 d . . .
C49 C 0.4067(3) 0.3210(3) 0.0727(2) 0.0394(11) Uani 1 1 d . B .
H37 H 0.3725 0.3529 0.0581 0.059 Uiso 1 1 calc R . .
H38 H 0.4205 0.2860 0.0389 0.059 Uiso 1 1 calc R . .
H39 H 0.4713 0.3605 0.0981 0.059 Uiso 1 1 calc R . .
C50 C 0.3174(4) 0.3190(3) 0.1624(2) 0.0441(12) Uani 1 1 d . B .
H40 H 0.2706 0.2828 0.1844 0.066 Uiso 1 1 calc R . .
H41 H 0.2867 0.3537 0.1487 0.066 Uiso 1 1 calc R . .
H42 H 0.3824 0.3558 0.1884 0.066 Uiso 1 1 calc R . .
C51 C 0.2325(3) 0.2095(3) 0.0690(2) 0.0527(15) Uani 1 1 d . B .
H43 H 0.1859 0.1730 0.0909 0.079 Uiso 1 1 calc R . .
H44 H 0.2420 0.1744 0.0334 0.079 Uiso 1 1 calc R . .
H45 H 0.2034 0.2464 0.0574 0.079 Uiso 1 1 calc R . .
C52 C 0.3346(4) -0.0238(3) 0.1007(2) 0.0427(12) Uani 1 1 d . . .
H46 H 0.2630 -0.0462 0.1073 0.064 Uiso 1 1 calc R B .
H47 H 0.3711 -0.0502 0.1201 0.064 Uiso 1 1 calc R . .
H48 H 0.3373 -0.0361 0.0580 0.064 Uiso 1 1 calc R . .
C53 C 0.6207(3) 0.2393(2) 0.23318(16) 0.0227(8) Uani 1 1 d . . .
H97 H 0.6254 0.1967 0.2532 0.027 Uiso 1 1 calc R B .
H98 H 0.6141 0.2840 0.2636 0.027 Uiso 1 1 calc R . .
C54 C 0.7882(3) 0.3650(2) 0.23164(17) 0.0216(8) Uani 1 1 d . . .
C55 C 0.7198(3) 0.2784(2) 0.20834(16) 0.0203(8) Uani 1 1 d . B .
C56 C 0.7406(3) 0.2290(2) 0.16025(16) 0.0228(9) Uani 1 1 d . . .
H81 H 0.6962 0.1706 0.1474 0.027 Uiso 1 1 calc R B .
C57 C 0.8232(3) 0.2611(2) 0.13033(16) 0.0228(8) Uani 1 1 d . B .
C58 C 0.8806(3) 0.3491(2) 0.14795(17) 0.0232(9) Uani 1 1 d . . .
H82 H 0.9329 0.3746 0.1259 0.028 Uiso 1 1 calc R B .
C59 C 0.8642(3) 0.4005(2) 0.19613(16) 0.0212(8) Uani 1 1 d . B .
C60 C 0.8529(3) 0.2070(2) 0.08074(17) 0.0244(9) Uani 1 1 d . . .
C61 C 0.8461(3) 0.2343(3) 0.02293(18) 0.0346(10) Uani 1 1 d . B .
H49 H 0.8680 0.2014 -0.0080 0.052 Uiso 1 1 calc R . .
H50 H 0.8907 0.2945 0.0295 0.052 Uiso 1 1 calc R . .
H51 H 0.7753 0.2245 0.0104 0.052 Uiso 1 1 calc R . .
C62 C 0.9640(3) 0.2197(3) 0.0989(2) 0.0356(11) Uani 1 1 d . B .
H52 H 0.9693 0.2041 0.1365 0.053 Uiso 1 1 calc R . .
H53 H 1.0106 0.2791 0.1038 0.053 Uiso 1 1 calc R . .
H54 H 0.9827 0.1840 0.0681 0.053 Uiso 1 1 calc R . .
C63 C 0.7838(3) 0.1126(2) 0.06956(18) 0.0313(10) Uani 1 1 d . B .
H55 H 0.7127 0.1026 0.0577 0.047 Uiso 1 1 calc R . .
H56 H 0.7890 0.0941 0.1060 0.047 Uiso 1 1 calc R . .
H57 H 0.8056 0.0806 0.0379 0.047 Uiso 1 1 calc R . .
C64 C 0.7683(3) 0.3885(2) 0.33383(17) 0.0224(8) Uani 1 1 d . . .
C65 C 0.7389(3) 0.4325(2) 0.38202(18) 0.0279(9) Uani 1 1 d . B .
H83 H 0.7217 0.4771 0.3767 0.034 Uiso 1 1 calc R . .
C66 C 0.7341(3) 0.4129(3) 0.43659(18) 0.0316(10) Uani 1 1 d . . .
H84 H 0.7127 0.4439 0.4671 0.038 Uiso 1 1 calc R B .
C67 C 0.7594(3) 0.3496(3) 0.44807(18) 0.0332(10) Uani 1 1 d . B .
C68 C 0.7862(3) 0.3036(3) 0.40067(19) 0.0319(10) Uani 1 1 d . . .
H85 H 0.8020 0.2585 0.4065 0.038 Uiso 1 1 calc R B .
C69 C 0.7902(3) 0.3216(2) 0.34594(17) 0.0239(9) Uani 1 1 d . B .
H86 H 0.8082 0.2882 0.3152 0.029 Uiso 1 1 calc R . .
C70 C 0.7588(4) 0.3315(3) 0.50878(19) 0.0514(14) Uani 1 1 d . . .
H58 H 0.8027 0.3834 0.5387 0.077 Uiso 1 1 calc R B .
H59 H 0.7845 0.2882 0.5090 0.077 Uiso 1 1 calc R . .
H60 H 0.6887 0.3113 0.5180 0.077 Uiso 1 1 calc R . .
C71 C 0.9296(3) 0.4953(2) 0.21096(16) 0.0238(9) Uani 1 1 d . . .
H99 H 0.8965 0.5245 0.2378 0.029 Uiso 1 1 calc R B .
H100 H 0.9973 0.5077 0.2323 0.029 Uiso 1 1 calc R . .
C72 C 0.8581(3) 0.5330(2) 0.12548(17) 0.0226(8) Uani 1 1 d . . .
C73 C 0.8721(3) 0.5630(2) 0.07293(17) 0.0250(9) Uani 1 1 d . B .
C74 C 0.9680(3) 0.5869(2) 0.05462(18) 0.0286(9) Uani 1 1 d . . .
H87 H 0.9763 0.6061 0.0193 0.034 Uiso 1 1 calc R B .
C75 C 1.0529(3) 0.5846(2) 0.08507(18) 0.0271(9) Uani 1 1 d . B .
C76 C 1.0386(3) 0.5553(2) 0.13583(17) 0.0253(9) Uani 1 1 d . . .
H88 H 1.0945 0.5524 0.1573 0.030 Uiso 1 1 calc R B .
C77 C 0.9446(3) 0.5300(2) 0.15646(16) 0.0226(8) Uani 1 1 d . B .
C78 C 0.7836(3) 0.5717(3) 0.03821(18) 0.0305(10) Uani 1 1 d . . .
C79 C 0.7605(3) 0.6420(3) 0.0772(2) 0.0393(11) Uani 1 1 d . B .
H61 H 0.7061 0.6494 0.0552 0.059 Uiso 1 1 calc R . .
H62 H 0.8225 0.6951 0.0874 0.059 Uiso 1 1 calc R . .
H63 H 0.7383 0.6259 0.1136 0.059 Uiso 1 1 calc R . .
C80 C 0.8129(3) 0.5968(3) -0.02004(19) 0.0375(11) Uani 1 1 d . B .
H64 H 0.8329 0.5553 -0.0441 0.056 Uiso 1 1 calc R . .
H65 H 0.8703 0.6528 -0.0108 0.056 Uiso 1 1 calc R . .
H66 H 0.7540 0.5983 -0.0421 0.056 Uiso 1 1 calc R . .
C81 C 0.6855(3) 0.4890(3) 0.02232(19) 0.0346(10) Uani 1 1 d . B .
H67 H 0.6351 0.4941 -0.0048 0.052 Uiso 1 1 calc R . .
H68 H 0.6571 0.4779 0.0586 0.052 Uiso 1 1 calc R . .
H69 H 0.7017 0.4422 0.0031 0.052 Uiso 1 1 calc R . .
C82 C 1.1548(3) 0.6119(3) 0.0628(2) 0.0377(11) Uani 1 1 d . . .
H70 H 1.2037 0.6031 0.0885 0.057 Uiso 1 1 calc R B .
H71 H 1.1808 0.6720 0.0631 0.057 Uiso 1 1 calc R . .
H72 H 1.1462 0.5785 0.0222 0.057 Uiso 1 1 calc R . .
O5 O 0.7641(2) 0.96878(19) 0.27384(14) 0.0406(8) Uani 1 1 d . . .
C83 C 0.6721(4) 0.9745(3) 0.2547(2) 0.0503(14) Uani 1 1 d . . .
H101 H 0.6387 0.9875 0.2891 0.060 Uiso 1 1 calc R . .
H102 H 0.6238 0.9206 0.2274 0.060 Uiso 1 1 calc R . .
C84 C 0.7029(4) 1.0446(4) 0.2235(3) 0.0631(16) Uani 1 1 d . . .
H103 H 0.6682 1.0821 0.2361 0.076 Uiso 1 1 calc R . .
H104 H 0.6852 1.0216 0.1799 0.076 Uiso 1 1 calc R . .
C85 C 0.8194(4) 1.0928(3) 0.2418(3) 0.0596(15) Uani 1 1 d . . .
H105 H 0.8557 1.0855 0.2077 0.071 Uiso 1 1 calc R . .
H106 H 0.8391 1.1539 0.2583 0.071 Uiso 1 1 calc R . .
C86 C 0.8423(4) 1.0532(3) 0.2880(2) 0.0510(14) Uani 1 1 d . . .
H107 H 0.9108 1.0529 0.2869 0.061 Uiso 1 1 calc R . .
H108 H 0.8406 1.0845 0.3280 0.061 Uiso 1 1 calc R . .
O6 O 0.5797(2) 0.22765(19) 0.00232(13) 0.0434(8) Uani 1 1 d . . .
C87 C 0.5244(4) 0.1436(3) 0.0085(2) 0.0443(12) Uani 1 1 d . B .
H109 H 0.5061 0.1447 0.0489 0.053 Uiso 1 1 calc R . .
H110 H 0.5661 0.1107 0.0012 0.053 Uiso 1 1 calc R . .
C88 C 0.4295(4) 0.1051(3) -0.0371(2) 0.0593(16) Uani 1 1 d . . .
H111 H 0.4123 0.0448 -0.0551 0.071 Uiso 1 1 calc R B .
H112 H 0.3706 0.1095 -0.0191 0.071 Uiso 1 1 calc R . .
C89 C 0.4562(4) 0.1554(3) -0.0822(2) 0.0648(17) Uani 1 1 d . B .
H113 H 0.4646 0.1213 -0.1193 0.078 Uiso 1 1 calc R . .
H114 H 0.4016 0.1735 -0.0915 0.078 Uiso 1 1 calc R . .
C90 C 0.5532(4) 0.2295(3) -0.0563(2) 0.0651(17) Uani 1 1 d . B .
H115 H 0.6078 0.2279 -0.0799 0.078 Uiso 1 1 calc R . .
H116 H 0.5450 0.2821 -0.0563 0.078 Uiso 1 1 calc R . .
O7 O 0.9751(2) 0.6339(2) 0.47763(13) 0.0435(8) Uani 1 1 d . . .
C91 C 0.9368(4) 0.5992(3) 0.5264(2) 0.0477(13) Uani 1 1 d . B .
H117 H 0.9933 0.6143 0.5588 0.057 Uiso 1 1 calc R . .
H118 H 0.8999 0.5369 0.5135 0.057 Uiso 1 1 calc R . .
C92 C 0.8651(4) 0.6389(3) 0.5460(2) 0.0537(14) Uani 1 1 d . . .
H119 H 0.8591 0.6421 0.5885 0.064 Uiso 1 1 calc R B .
H120 H 0.7962 0.6066 0.5221 0.064 Uiso 1 1 calc R . .
C93 C 0.9159(5) 0.7275(3) 0.5352(2) 0.0612(16) Uani 1 1 d . B .
H121 H 0.8652 0.7416 0.5147 0.073 Uiso 1 1 calc R . .
H122 H 0.9487 0.7708 0.5731 0.073 Uiso 1 1 calc R . .
C94 C 0.9952(4) 0.7217(3) 0.4963(2) 0.0442(12) Uani 1 1 d . B .
H123 H 0.9896 0.7442 0.4614 0.053 Uiso 1 1 calc R . .
H124 H 1.0651 0.7548 0.5188 0.053 Uiso 1 1 calc R . .
O8 O 1.0659(2) 0.4630(2) 0.33461(15) 0.0465(8) Uani 1 1 d . . .
C95 C 1.1749(4) 0.4981(3) 0.3422(3) 0.0574(15) Uani 1 1 d . A .
H125 H 1.2030 0.5058 0.3838 0.069 Uiso 0.53(2) 1 calc PR A 1
H126 H 1.2022 0.5538 0.3325 0.069 Uiso 0.53(2) 1 calc PR A 1
H127 H 1.2021 0.4748 0.3706 0.069 Uiso 0.47(2) 1 calc PR A 2
H128 H 1.2042 0.5604 0.3567 0.069 Uiso 0.47(2) 1 calc PR A 2
C96B C 1.1987(8) 0.4729(12) 0.2819(7) 0.055(5) Uani 0.47(2) 1 d P A 2
H129 H 1.2639 0.4664 0.2840 0.066 Uiso 0.47(2) 1 calc PR A 2
H130 H 1.2034 0.5151 0.2590 0.066 Uiso 0.47(2) 1 calc PR A 2
C96A C 1.2057(7) 0.4330(8) 0.2981(5) 0.041(3) Uani 0.53(2) 1 d P A 1
H131 H 1.2655 0.4623 0.2794 0.049 Uiso 0.53(2) 1 calc PR A 1
H132 H 1.2198 0.3940 0.3183 0.049 Uiso 0.53(2) 1 calc PR A 1
C97 C 1.1076(4) 0.3876(3) 0.2535(2) 0.0480(13) Uani 1 1 d . . .
H133 H 1.1034 0.4216 0.2256 0.058 Uiso 0.53(2) 1 calc PR A 1
H134 H 1.1002 0.3314 0.2309 0.058 Uiso 0.53(2) 1 calc PR A 1
H135 H 1.0790 0.3870 0.2137 0.058 Uiso 0.47(2) 1 calc PR A 2
H136 H 1.1288 0.3405 0.2497 0.058 Uiso 0.47(2) 1 calc PR A 2
C98 C 1.0304(4) 0.3806(3) 0.2956(2) 0.0442(12) Uani 1 1 d . A .
H137 H 0.9615 0.3638 0.2737 0.053 Uiso 1 1 calc R . .
H138 H 1.0271 0.3384 0.3181 0.053 Uiso 1 1 calc R . .
O9 O 0.3880(3) 0.2427(2) 0.33793(17) 0.0658(11) Uani 1 1 d . B .
C99 C 0.4505(5) 0.3157(4) 0.3200(3) 0.093(2) Uani 1 1 d . . .
H139 H 0.4288 0.3096 0.2776 0.111 Uiso 1 1 calc R B .
H140 H 0.5230 0.3243 0.3255 0.111 Uiso 1 1 calc R . .
C100 C 0.4385(6) 0.3862(4) 0.3565(4) 0.107(3) Uani 1 1 d . B .
H141 H 0.3835 0.3964 0.3369 0.128 Uiso 1 1 calc R . .
H142 H 0.5030 0.4381 0.3642 0.128 Uiso 1 1 calc R . .
C101 C 0.4118(7) 0.3625(5) 0.4119(3) 0.105(3) Uani 1 1 d . . .
H143 H 0.3505 0.3713 0.4224 0.126 Uiso 1 1 calc R B .
H144 H 0.4692 0.3966 0.4448 0.126 Uiso 1 1 calc R . .
C102 C 0.3908(6) 0.2716(4) 0.4004(3) 0.099(3) Uani 1 1 d . B .
H145 H 0.4454 0.2641 0.4230 0.118 Uiso 1 1 calc R . .
H146 H 0.3244 0.2393 0.4124 0.118 Uiso 1 1 calc R . .
O10 O 0.3072(3) -0.0654(2) 0.23548(15) 0.0498(9) Uani 1 1 d . B .
C103 C 0.3956(5) -0.0827(4) 0.2458(3) 0.096(3) Uani 1 1 d . . .
H147 H 0.4157 -0.0729 0.2889 0.115 Uiso 1 1 calc R B .
H148 H 0.4538 -0.0446 0.2302 0.115 Uiso 1 1 calc R . .
C104 C 0.3698(5) -0.1702(4) 0.2160(3) 0.0648(16) Uani 1 1 d . B .
H149 H 0.3747 -0.2023 0.2451 0.078 Uiso 1 1 calc R . .
H150 H 0.4167 -0.1735 0.1870 0.078 Uiso 1 1 calc R . .
C105 C 0.2613(5) -0.2051(3) 0.1848(3) 0.0667(17) Uani 1 1 d . . .
H151 H 0.2596 -0.2041 0.1424 0.080 Uiso 1 1 calc R B .
H152 H 0.2215 -0.2637 0.1877 0.080 Uiso 1 1 calc R . .
C106 C 0.2213(4) -0.1460(3) 0.2181(3) 0.0676(18) Uani 1 1 d . B .
H153 H 0.1660 -0.1436 0.1924 0.081 Uiso 1 1 calc R . .
H154 H 0.1941 -0.1645 0.2533 0.081 Uiso 1 1 calc R . .
O11A O 0.443(2) 0.083(3) 0.3395(11) 0.058(5) Uani 0.466(18) 1 d PDU B 1
C107 C 0.5483(18) 0.1273(16) 0.3624(9) 0.049(4) Uani 0.466(18) 1 d PDU B 1
H155 H 0.5667 0.1886 0.3758 0.059 Uiso 0.466(18) 1 calc PR B 1
H156 H 0.5901 0.1182 0.3315 0.059 Uiso 0.466(18) 1 calc PR B 1
C108 C 0.5667(11) 0.0941(12) 0.4128(7) 0.059(3) Uani 0.466(18) 1 d PDU B 1
H157 H 0.6275 0.1360 0.4414 0.071 Uiso 0.466(18) 1 calc PR B 1
H158 H 0.5756 0.0412 0.3992 0.071 Uiso 0.466(18) 1 calc PR B 1
C109 C 0.4656(11) 0.0777(13) 0.4404(6) 0.067(4) Uani 0.466(18) 1 d PDU B 1
H159 H 0.4545 0.0391 0.4670 0.080 Uiso 0.466(18) 1 calc PR B 1
H160 H 0.4617 0.1305 0.4612 0.080 Uiso 0.466(18) 1 calc PR B 1
C110 C 0.3928(13) 0.0346(16) 0.3795(8) 0.068(5) Uani 0.466(18) 1 d PDU B 1
H161 H 0.3830 -0.0249 0.3656 0.082 Uiso 0.466(18) 1 calc PR B 1
H162 H 0.3252 0.0357 0.3831 0.082 Uiso 0.466(18) 1 calc PR B 1
O11B O 0.4468(16) 0.094(2) 0.3446(9) 0.049(3) Uani 0.534(18) 1 d PDU B 2
C111 C 0.5500(17) 0.1467(14) 0.3707(8) 0.056(4) Uani 0.534(18) 1 d PDU B 2
H163 H 0.5647 0.2068 0.3739 0.068 Uiso 0.534(18) 1 calc PR B 2
H164 H 0.5971 0.1321 0.3459 0.068 Uiso 0.534(18) 1 calc PR B 2
C112 C 0.5645(10) 0.1327(10) 0.4299(7) 0.073(4) Uani 0.534(18) 1 d PDU B 2
H165 H 0.5604 0.1782 0.4609 0.087 Uiso 0.534(18) 1 calc PR B 2
H166 H 0.6319 0.1313 0.4382 0.087 Uiso 0.534(18) 1 calc PR B 2
C113 C 0.4766(11) 0.0462(9) 0.4285(7) 0.068(4) Uani 0.534(18) 1 d PDU B 2
H167 H 0.4586 0.0411 0.4684 0.081 Uiso 0.534(18) 1 calc PR B 2
H168 H 0.4909 -0.0021 0.4090 0.081 Uiso 0.534(18) 1 calc PR B 2
C114 C 0.3942(11) 0.0585(11) 0.3890(8) 0.058(4) Uani 0.534(18) 1 d PDU B 2
H169 H 0.3356 0.0037 0.3709 0.069 Uiso 0.534(18) 1 calc PR B 2
H170 H 0.3685 0.0970 0.4129 0.069 Uiso 0.534(18) 1 calc PR B 2

loop_
_atom_site_aniso_label
_atom_site_aniso_U_11
_atom_site_aniso_U_22
_atom_site_aniso_U_33
_atom_site_aniso_U_23
_atom_site_aniso_U_13
_atom_site_aniso_U_12
K1 0.0300(5) 0.0211(4) 0.0282(5) 0.0045(4) 0.0034(4) 0.0112(4)
K2 0.0302(5) 0.0239(5) 0.0304(5) 0.0056(4) 0.0017(4) 0.0139(4)
K3 0.0285(5) 0.0217(5) 0.0290(5) 0.0055(4) 0.0044(4) 0.0118(4)
K4 0.0311(5) 0.0243(5) 0.0266(5) 0.0049(4) 0.0001(4) 0.0118(4)
K5 0.0315(5) 0.0268(5) 0.0291(5) 0.0062(4) 0.0029(4) 0.0115(4)
K6 0.0397(6) 0.0346(6) 0.0384(6) 0.0069(4) 0.0098(5) 0.0184(5)
O1 0.0308(16) 0.0197(15) 0.0305(16) 0.0067(12) 0.0031(12) 0.0080(13)
N1 0.0220(18) 0.0207(17) 0.0282(19) 0.0041(14) 0.0023(14) 0.0092(14)
O2 0.0269(16) 0.0247(15) 0.0296(16) 0.0095(12) 0.0060(12) 0.0121(13)
O3 0.0240(15) 0.0218(15) 0.0359(17) 0.0096(12) 0.0032(12) 0.0074(12)
N2 0.032(2) 0.0210(17) 0.0201(18) 0.0041(14) 0.0032(14) 0.0105(15)
O4 0.0240(15) 0.0274(15) 0.0252(15) 0.0091(12) 0.0058(12) 0.0127(13)
C1 0.027(2) 0.020(2) 0.029(2) 0.0068(17) 0.0097(17) 0.0130(18)
C2 0.029(2) 0.026(2) 0.030(2) 0.0095(18) 0.0079(18) 0.0144(19)
C3 0.036(3) 0.024(2) 0.042(3) 0.015(2) 0.009(2) 0.016(2)
C4 0.031(2) 0.023(2) 0.042(3) 0.0091(19) 0.009(2) 0.0118(19)
C5 0.024(2) 0.026(2) 0.032(2) 0.0037(18) 0.0050(18) 0.0097(18)
C6 0.023(2) 0.026(2) 0.026(2) 0.0064(17) 0.0063(17) 0.0114(18)
C7 0.036(3) 0.029(2) 0.029(2) 0.0110(19) 0.0030(19) 0.012(2)
C8 0.035(3) 0.038(3) 0.032(3) 0.006(2) 0.006(2) 0.014(2)
C9 0.039(3) 0.038(3) 0.036(3) 0.004(2) -0.003(2) 0.021(2)
C10 0.059(3) 0.039(3) 0.040(3) 0.018(2) -0.002(2) 0.014(3)
C11 0.062(3) 0.022(2) 0.049(3) 0.008(2) 0.008(3) 0.014(2)
C12 0.024(2) 0.024(2) 0.025(2) 0.0049(17) 0.0011(17) 0.0089(18)
C13 0.023(2) 0.022(2) 0.021(2) 0.0026(16) -0.0005(16) 0.0105(17)
C14 0.016(2) 0.021(2) 0.025(2) 0.0056(16) 0.0010(16) 0.0067(16)
C15 0.026(2) 0.023(2) 0.025(2) 0.0075(17) 0.0009(17) 0.0105(18)
C16 0.028(2) 0.023(2) 0.024(2) 0.0011(17) -0.0009(17) 0.0139(18)
C17 0.022(2) 0.023(2) 0.027(2) 0.0075(17) 0.0052(17) 0.0074(17)
C18 0.024(2) 0.017(2) 0.029(2) 0.0055(16) 0.0005(17) 0.0076(17)
C19 0.025(2) 0.026(2) 0.027(2) 0.0025(17) 0.0039(17) 0.0096(18)
C20 0.043(3) 0.027(2) 0.039(3) 0.001(2) 0.013(2) 0.017(2)
C21 0.037(3) 0.033(3) 0.031(3) 0.0009(19) 0.005(2) 0.012(2)
C22 0.036(3) 0.043(3) 0.040(3) 0.003(2) 0.003(2) 0.027(2)
C23 0.024(2) 0.021(2) 0.026(2) 0.0106(16) 0.0032(17) 0.0090(17)
C24 0.024(2) 0.019(2) 0.039(3) 0.0047(18) 0.0095(18) 0.0080(18)
C25 0.026(2) 0.024(2) 0.047(3) 0.009(2) 0.012(2) 0.0133(19)
C26 0.024(2) 0.034(3) 0.048(3) 0.016(2) 0.006(2) 0.016(2)
C27 0.029(2) 0.030(2) 0.030(2) 0.0089(19) -0.0011(18) 0.0104(19)
C28 0.027(2) 0.025(2) 0.027(2) 0.0099(17) 0.0059(18) 0.0109(18)
C29 0.029(3) 0.051(3) 0.064(4) 0.020(3) 0.009(2) 0.021(2)
C30 0.029(2) 0.024(2) 0.024(2) 0.0055(17) 0.0034(17) 0.0152(18)
C31 0.024(2) 0.0132(19) 0.032(2) -0.0013(16) 0.0010(18) 0.0078(17)
C32 0.022(2) 0.016(2) 0.041(3) 0.0010(18) 0.0014(18) 0.0081(17)
C33 0.022(2) 0.033(2) 0.042(3) 0.004(2) 0.0030(19) 0.0107(19)
C34 0.027(2) 0.033(2) 0.036(3) 0.0032(19) 0.0093(19) 0.010(2)
C35 0.030(2) 0.022(2) 0.035(3) 0.0057(18) 0.0044(19) 0.0066(19)
C36 0.023(2) 0.016(2) 0.032(2) 0.0048(17) 0.0020(17) 0.0071(17)
C37 0.032(2) 0.031(2) 0.038(3) 0.008(2) -0.003(2) 0.016(2)
C38 0.041(3) 0.035(3) 0.033(3) 0.003(2) -0.004(2) 0.017(2)
C39 0.033(3) 0.048(3) 0.055(3) 0.011(2) -0.002(2) 0.020(2)
C40 0.043(3) 0.037(3) 0.053(3) 0.019(2) -0.006(2) 0.015(2)
C41 0.040(3) 0.068(4) 0.050(3) 0.010(3) 0.017(3) 0.019(3)
C42 0.021(2) 0.021(2) 0.030(2) 0.0091(17) 0.0050(17) 0.0052(17)
C43 0.024(2) 0.030(2) 0.029(2) 0.0110(18) 0.0042(18) 0.0104(19)
C44 0.022(2) 0.029(2) 0.031(2) 0.0066(18) -0.0010(18) 0.0057(18)
C45 0.029(2) 0.022(2) 0.031(2) 0.0070(18) 0.0063(18) 0.0083(18)
C46 0.026(2) 0.027(2) 0.026(2) 0.0066(17) 0.0068(17) 0.0125(18)
C47 0.026(2) 0.024(2) 0.021(2) 0.0038(16) 0.0033(16) 0.0104(18)
C48 0.022(2) 0.031(2) 0.055(3) 0.020(2) 0.003(2) 0.0108(19)
C49 0.036(3) 0.040(3) 0.046(3) 0.014(2) 0.004(2) 0.018(2)
C50 0.041(3) 0.049(3) 0.060(3) 0.025(3) 0.019(2) 0.031(3)
C51 0.029(3) 0.046(3) 0.082(4) 0.027(3) -0.011(3) 0.012(2)
C52 0.044(3) 0.027(2) 0.048(3) -0.001(2) -0.004(2) 0.011(2)
C53 0.022(2) 0.022(2) 0.023(2) 0.0051(16) 0.0046(16) 0.0083(17)
C54 0.025(2) 0.022(2) 0.024(2) 0.0066(16) 0.0010(16) 0.0153(17)
C55 0.020(2) 0.0170(19) 0.024(2) 0.0066(16) 0.0007(16) 0.0077(16)
C56 0.022(2) 0.018(2) 0.025(2) 0.0062(16) -0.0032(16) 0.0062(17)
C57 0.027(2) 0.023(2) 0.021(2) 0.0059(16) 0.0024(16) 0.0137(18)
C58 0.025(2) 0.020(2) 0.025(2) 0.0074(16) 0.0039(17) 0.0084(17)
C59 0.022(2) 0.021(2) 0.021(2) 0.0068(16) 0.0010(16) 0.0088(17)
C60 0.024(2) 0.021(2) 0.027(2) 0.0047(17) 0.0049(17) 0.0084(17)
C61 0.044(3) 0.028(2) 0.033(3) 0.0083(19) 0.014(2) 0.014(2)
C62 0.031(3) 0.027(2) 0.049(3) 0.003(2) 0.007(2) 0.015(2)
C63 0.036(3) 0.020(2) 0.033(2) 0.0004(18) 0.0034(19) 0.0090(19)
C64 0.019(2) 0.019(2) 0.024(2) 0.0029(16) 0.0019(16) 0.0034(16)
C65 0.032(2) 0.019(2) 0.030(2) 0.0038(17) 0.0036(18) 0.0096(18)
C66 0.036(3) 0.033(2) 0.022(2) 0.0007(18) 0.0088(19) 0.014(2)
C67 0.031(2) 0.042(3) 0.025(2) 0.011(2) 0.0035(19) 0.012(2)
C68 0.031(2) 0.031(2) 0.037(3) 0.014(2) 0.005(2) 0.013(2)
C69 0.024(2) 0.025(2) 0.024(2) 0.0079(17) 0.0037(17) 0.0111(18)
C70 0.070(4) 0.067(4) 0.028(3) 0.022(2) 0.015(2) 0.034(3)
C71 0.026(2) 0.019(2) 0.024(2) 0.0039(16) 0.0016(17) 0.0073(17)
C72 0.029(2) 0.0136(19) 0.022(2) 0.0011(15) 0.0036(17) 0.0082(17)
C73 0.027(2) 0.025(2) 0.026(2) 0.0086(17) 0.0045(17) 0.0119(18)
C74 0.035(3) 0.024(2) 0.028(2) 0.0128(18) 0.0075(19) 0.0107(19)
C75 0.026(2) 0.024(2) 0.031(2) 0.0063(18) 0.0058(18) 0.0103(18)
C76 0.027(2) 0.020(2) 0.027(2) 0.0042(17) 0.0004(17) 0.0087(17)
C77 0.027(2) 0.019(2) 0.022(2) 0.0054(16) 0.0040(17) 0.0093(17)
C78 0.032(2) 0.034(2) 0.029(2) 0.0122(19) 0.0012(19) 0.016(2)
C79 0.041(3) 0.037(3) 0.049(3) 0.016(2) 0.005(2) 0.023(2)
C80 0.038(3) 0.049(3) 0.037(3) 0.025(2) 0.005(2) 0.022(2)
C81 0.029(2) 0.040(3) 0.035(3) 0.011(2) 0.0003(19) 0.014(2)
C82 0.035(3) 0.042(3) 0.041(3) 0.017(2) 0.009(2) 0.017(2)
O5 0.0404(19) 0.0395(19) 0.055(2) 0.0184(16) 0.0114(16) 0.0263(16)
C83 0.045(3) 0.052(3) 0.060(4) 0.023(3) -0.002(3) 0.023(3)
C84 0.054(4) 0.067(4) 0.078(4) 0.032(3) -0.002(3) 0.030(3)
C85 0.056(4) 0.046(3) 0.071(4) 0.022(3) -0.003(3) 0.013(3)
C86 0.039(3) 0.056(3) 0.060(4) 0.027(3) 0.002(3) 0.016(3)
O6 0.043(2) 0.041(2) 0.0300(18) 0.0021(14) -0.0040(14) 0.0058(16)
C87 0.048(3) 0.046(3) 0.039(3) 0.014(2) 0.004(2) 0.019(3)
C88 0.049(3) 0.049(3) 0.051(4) 0.013(3) -0.002(3) -0.006(3)
C89 0.049(3) 0.063(4) 0.051(4) 0.021(3) -0.013(3) -0.010(3)
C90 0.060(4) 0.068(4) 0.030(3) 0.014(3) -0.003(3) -0.010(3)
O7 0.053(2) 0.041(2) 0.0318(18) 0.0089(15) 0.0046(15) 0.0151(17)
C91 0.048(3) 0.048(3) 0.035(3) 0.019(2) 0.001(2) 0.004(3)
C92 0.049(3) 0.054(3) 0.050(3) 0.018(3) 0.015(3) 0.011(3)
C93 0.086(5) 0.047(3) 0.050(4) 0.011(3) 0.019(3) 0.027(3)
C94 0.052(3) 0.038(3) 0.037(3) 0.012(2) -0.001(2) 0.012(2)
O8 0.045(2) 0.047(2) 0.055(2) 0.0141(17) 0.0096(17) 0.0265(18)
C95 0.049(3) 0.035(3) 0.080(4) 0.009(3) 0.006(3) 0.013(3)
C96B 0.026(6) 0.061(11) 0.065(9) 0.013(7) 0.012(6) 0.006(6)
C96A 0.035(6) 0.029(6) 0.059(7) 0.021(5) 0.015(5) 0.008(4)
C97 0.044(3) 0.051(3) 0.053(3) 0.017(3) 0.005(3) 0.022(3)
C98 0.034(3) 0.047(3) 0.053(3) 0.024(3) 0.000(2) 0.014(2)
O9 0.079(3) 0.045(2) 0.061(3) -0.0014(19) 0.001(2) 0.021(2)
C99 0.091(5) 0.062(4) 0.104(6) 0.006(4) 0.048(5) 0.013(4)
C100 0.142(8) 0.054(4) 0.129(7) 0.018(5) 0.051(6) 0.043(5)
C101 0.156(8) 0.081(6) 0.071(5) -0.009(4) 0.014(5) 0.056(6)
C102 0.168(8) 0.082(5) 0.053(4) 0.012(4) 0.008(5) 0.062(5)
O10 0.049(2) 0.036(2) 0.065(2) 0.0058(17) 0.0039(18) 0.0218(17)
C103 0.081(5) 0.056(4) 0.155(7) 0.011(4) -0.030(5) 0.048(4)
C104 0.075(4) 0.066(4) 0.066(4) 0.021(3) 0.028(3) 0.038(4)
C105 0.078(5) 0.037(3) 0.074(4) 0.006(3) 0.019(3) 0.015(3)
C106 0.049(4) 0.034(3) 0.114(5) 0.013(3) 0.033(3) 0.011(3)
O11A 0.049(6) 0.055(9) 0.049(6) 0.021(6) -0.011(5) -0.002(6)
C107 0.041(5) 0.054(9) 0.049(6) 0.016(6) 0.008(5) 0.014(6)
C108 0.059(5) 0.052(8) 0.058(7) 0.012(6) -0.010(5) 0.017(6)
C109 0.064(6) 0.066(9) 0.048(6) 0.025(6) -0.006(5) 0.000(6)
C110 0.054(6) 0.073(10) 0.051(7) 0.025(7) -0.007(5) -0.004(6)
O11B 0.038(5) 0.050(8) 0.051(5) 0.017(5) -0.002(4) 0.009(5)
C111 0.051(5) 0.052(8) 0.051(6) 0.020(6) -0.001(5) 0.004(6)
C112 0.070(6) 0.061(7) 0.055(7) 0.027(6) -0.011(5) -0.009(6)
C113 0.071(6) 0.053(7) 0.047(6) 0.018(5) -0.012(5) -0.007(5)
C114 0.051(5) 0.045(8) 0.049(6) 0.003(5) 0.007(4) -0.004(5)

loop_
_atom_type_symbol
_atom_type_description
_atom_type_scat_dispersion_real
_atom_type_scat_dispersion_imag
_atom_type_scat_source
C C 0.0033 0.0016 'International Tables Vol C Tables 4.2.6.8 and 6.1.1.4'
H H 0.0000 0.0000 'International Tables Vol C Tables 4.2.6.8 and 6.1.1.4'
N N 0.0061 0.0033 'International Tables Vol C Tables 4.2.6.8 and 6.1.1.4'
O O 0.0106 0.0060 'International Tables Vol C Tables 4.2.6.8 and 6.1.1.4'
K K 0.2009 0.2494 'International Tables Vol C Tables 4.2.6.8 and 6.1.1.4'

loop_
_geom_angle_atom_site_label_1
_geom_angle_atom_site_label_2
_geom_angle_atom_site_label_3
_geom_angle
_geom_angle_site_symmetry_1
_geom_angle_site_symmetry_3
O1 K1 O2 97.95(9) . .
O1 K1 N1 89.06(9) . .
O2 K1 N1 91.14(9) . .
O1 K1 C72 134.47(10) . .
O2 K1 C72 105.49(10) . .
N1 K1 C72 128.06(10) . .
O1 K1 O4 145.70(9) . .
O2 K1 O4 79.68(8) . .
N1 K1 O4 125.05(8) . .
C72 K1 O4 26.23(9) . .
O1 K1 C77 137.66(10) . .
O2 K1 C77 121.58(9) . .
N1 K1 C77 103.52(10) . .
C72 K1 C77 26.81(10) . .
O4 K1 C77 45.61(9) . .
O1 K1 C13 73.92(9) . .
O2 K1 C13 74.56(9) . .
N1 K1 C13 24.61(9) . .
C72 K1 C13 149.76(10) . .
O4 K1 C13 135.91(9) . .
C77 K1 C13 127.68(10) . .
O1 K1 K2 49.46(7) . .
O2 K1 K2 49.52(6) . .
N1 K1 K2 81.90(7) . .
C72 K1 K2 144.82(9) . .
O4 K1 K2 124.64(6) . .
C77 K1 K2 170.23(8) . .
C13 K1 K2 57.30(7) . .
O1 K1 C73 111.23(9) . .
O2 K1 C73 112.67(9) . .
N1 K1 C73 145.06(9) . .
C72 K1 C73 23.35(9) . .
O4 K1 C73 43.08(8) . .
C77 K1 C73 42.51(9) . .
C13 K1 C73 169.64(9) . .
K2 K1 C73 132.97(7) . .
O1 K1 K3 144.47(7) . .
O2 K1 K3 46.81(6) . .
N1 K1 K3 95.10(7) . .
C72 K1 K3 66.55(8) . .
O4 K1 K3 41.69(5) . .
C77 K1 K3 75.42(8) . .
C13 K1 K3 96.16(7) . .
K2 K1 K3 96.17(4) . .
C73 K1 K3 84.58(7) . .
O1 K1 K5 128.79(7) . .
O2 K1 K5 88.44(6) . .
N1 K1 K5 39.86(7) . .
C72 K1 K5 90.83(8) . .
O4 K1 K5 85.49(6) . .
C77 K1 K5 71.34(7) . .
C13 K1 K5 58.97(7) . .
K2 K1 K5 109.90(4) . .
C73 K1 K5 112.67(7) . .
K3 K1 K5 64.89(3) . .
O1 K2 O2 93.73(8) . .
O1 K2 O5 108.68(9) . .
O2 K2 O5 145.36(10) . .
O1 K2 C15 88.30(10) . .
O2 K2 C15 116.50(10) . .
O5 K2 C15 90.91(10) . .
O1 K2 C14 67.56(10) . .
O2 K2 C14 100.15(9) . .
O5 K2 C14 112.57(10) . .
C15 K2 C14 26.51(9) . .
O1 K2 C17 117.20(10) . .
O2 K2 C17 80.25(9) . .
O5 K2 C17 110.33(10) . .
C15 K2 C17 44.74(10) . .
C14 K2 C17 52.76(10) . .
O1 K2 C16 113.12(10) . .
O2 K2 C16 105.84(9) . .
O5 K2 C16 89.62(10) . .
C15 K2 C16 25.86(10) . .
C14 K2 C16 46.49(10) . .
C17 K2 C16 25.64(9) . .
O1 K2 C1 24.18(8) . .
O2 K2 C1 117.83(9) . .
O5 K2 C1 87.75(10) . .
C15 K2 C1 76.23(11) . .
C14 K2 C1 63.91(11) . .
C17 K2 C1 116.46(11) . .
C16 K2 C1 101.99(11) . .
O1 K2 C18 97.24(10) . .
O2 K2 C18 64.26(9) . .
O5 K2 C18 134.71(10) . .
C15 K2 C18 52.59(10) . .
C14 K2 C18 45.30(10) . .
C17 K2 C18 25.33(9) . .
C16 K2 C18 45.53(10) . .
C1 K2 C18 105.09(11) . .
O1 K2 C13 73.25(9) . .
O2 K2 C13 74.70(9) . .
O5 K2 C13 136.29(10) . .
C15 K2 C13 45.48(10) . .
C14 K2 C13 25.70(9) . .
C17 K2 C13 44.65(10) . .
C16 K2 C13 53.29(10) . .
C1 K2 C13 79.81(10) . .
C18 K2 C13 25.35(9) . .
O1 K2 C31 115.93(9) . .
O2 K2 C31 23.02(8) . .
O5 K2 C31 131.15(10) . .
C15 K2 C31 108.78(11) . .
C14 K2 C31 102.24(10) . .
C17 K2 C31 65.66(10) . .
C16 K2 C31 90.53(10) . .
C1 K2 C31 139.53(10) . .
C18 K2 C31 58.28(10) . .
C13 K2 C31 77.41(10) . .
O1 K2 K1 46.45(6) . .
O2 K2 K1 48.23(6) . .
O5 K2 K1 151.62(8) . .
C15 K2 K1 100.22(8) . .
C14 K2 K1 73.96(8) . .
C17 K2 K1 95.64(8) . .
C16 K2 K1 111.58(7) . .
C1 K2 K1 70.01(8) . .
C18 K2 K1 70.33(8) . .
C13 K2 K1 58.53(7) . .
C31 K2 K1 69.59(8) . .
O3 K3 O4 97.12(9) . .
O3 K3 N2 87.50(9) . .
O4 K3 N2 92.08(9) . .
O3 K3 O2 148.92(9) . .
O4 K3 O2 81.11(8) . .
N2 K3 O2 123.51(9) . .
O3 K3 C31 137.13(10) . .
O4 K3 C31 107.11(10) . .
N2 K3 C31 125.30(11) . .
O2 K3 C31 26.37(9) . .
O3 K3 C36 138.62(10) . .
O4 K3 C36 122.40(9) . .
N2 K3 C36 101.57(10) . .
O2 K3 C36 44.90(9) . .
C31 K3 C36 25.72(10) . .
O3 K3 C54 72.55(10) . .
O4 K3 C54 74.99(9) . .
N2 K3 C54 24.70(9) . .
O2 K3 C54 135.07(9) . .
C31 K3 C54 147.35(11) . .
C36 K3 C54 125.77(10) . .
O3 K3 K4 49.75(7) . .
O4 K3 K4 48.47(6) . .
N2 K3 K4 81.30(7) . .
O2 K3 K4 126.32(6) . .
C31 K3 K4 147.80(9) . .
C36 K3 K4 170.78(8) . .
C54 K3 K4 56.62(7) . .
O3 K3 K1 145.08(7) . .
O4 K3 K1 47.99(6) . .
N2 K3 K1 94.30(8) . .
O2 K3 K1 42.17(6) . .
C31 K3 K1 66.98(8) . .
C36 K3 K1 75.12(7) . .
C54 K3 K1 95.43(8) . .
K4 K3 K1 96.01(4) . .
O3 K3 K5 125.58(7) . .
O4 K3 K5 88.64(7) . .
N2 K3 K5 38.11(7) . .
O2 K3 K5 85.49(6) . .
C31 K3 K5 90.48(8) . .
C36 K3 K5 71.65(7) . .
C54 K3 K5 56.86(7) . .
K4 K3 K5 107.06(3) . .
K1 K3 K5 64.42(3) . .
O4 K4 O6 143.35(9) . .
O4 K4 O3 92.33(8) . .
O6 K4 O3 110.31(10) . .
O4 K4 C55 100.83(9) . .
O6 K4 C55 114.37(10) . .
O3 K4 C55 66.50(9) . .
O4 K4 C59 64.98(9) . .
O6 K4 C59 136.12(10) . .
O3 K4 C59 96.05(10) . .
C55 K4 C59 45.70(10) . .
O4 K4 C58 81.72(9) . .
O6 K4 C58 111.10(10) . .
O3 K4 C58 116.06(10) . .
C55 K4 C58 52.81(10) . .
C59 K4 C58 25.66(9) . .
O4 K4 C56 116.97(9) . .
O6 K4 C56 93.31(10) . .
O3 K4 C56 87.19(9) . .
C55 K4 C56 25.89(9) . .
C59 K4 C56 52.49(10) . .
C58 K4 C56 44.47(10) . .
O4 K4 C42 116.27(9) . .
O6 K4 C42 89.83(10) . .
O3 K4 C42 23.98(9) . .
C55 K4 C42 62.85(10) . .
C59 K4 C42 104.12(11) . .
C58 K4 C42 115.51(11) . .
C56 K4 C42 75.52(10) . .
O4 K4 C57 107.05(9) . .
O6 K4 C57 91.53(10) . .
O3 K4 C57 111.29(9) . .
C55 K4 C57 45.55(10) . .
C59 K4 C57 45.40(10) . .
C58 K4 C57 25.49(9) . .
C56 K4 C57 25.22(9) . .
C42 K4 C57 100.66(10) . .
O4 K4 C54 75.30(9) . .
O6 K4 C54 138.30(10) . .
O3 K4 C54 71.60(9) . .
C55 K4 C54 25.81(9) . .
C59 K4 C54 25.87(9) . .
C58 K4 C54 45.17(10) . .
C56 K4 C54 45.09(9) . .
C42 K4 C54 78.31(10) . .
C57 K4 C54 52.85(9) . .
O4 K4 C72 23.05(8) . .
O6 K4 C72 129.63(10) . .
O3 K4 C72 114.63(9) . .
C55 K4 C72 103.63(10) . .
C59 K4 C72 59.42(10) . .
C58 K4 C72 67.54(10) . .
C56 K4 C72 110.12(10) . .
C42 K4 C72 138.18(10) . .
C57 K4 C72 92.49(10) . .
C54 K4 C72 78.67(10) . .
O4 K4 C87 164.39(10) . .
O6 K4 C87 21.40(10) . .
O3 K4 C87 95.44(10) . .
C55 K4 C87 94.69(11) . .
C59 K4 C87 127.30(11) . .
C58 K4 C87 106.75(11) . .
C56 K4 C87 77.01(11) . .
C42 K4 C87 72.53(11) . .
C57 K4 C87 82.68(11) . .
C54 K4 C87 120.04(10) . .
C72 K4 C87 149.05(11) . .
O7 K5 O8 115.43(10) . .
O7 K5 N2 128.18(10) . .
O8 K5 N2 85.49(10) . .
O7 K5 N1 88.62(9) . .
O8 K5 N1 130.33(10) . .
N2 K5 N1 113.98(9) . .
O7 K5 C64 105.83(10) . .
O8 K5 C64 83.66(11) . .
N2 K5 C64 25.88(9) . .
N1 K5 C64 133.08(10) . .
O7 K5 C24 104.48(10) . .
O8 K5 C24 85.81(10) . .
N2 K5 C24 124.84(10) . .
N1 K5 C24 45.07(9) . .
C64 K5 C24 149.57(11) . .
O7 K5 C65 82.82(10) . .
O8 K5 C65 103.81(11) . .
N2 K5 C65 45.46(9) . .
N1 K5 C65 122.71(10) . .
C64 K5 C65 25.66(9) . .
C24 K5 C65 164.30(11) . .
O7 K5 C23 86.35(10) . .
O8 K5 C23 109.52(11) . .
N2 K5 C23 132.90(10) . .
N1 K5 C23 25.04(9) . .
C64 K5 C23 156.58(10) . .
C24 K5 C23 25.20(9) . .
C65 K5 C23 146.45(10) . .
O7 K5 C71 171.88(10) . .
O8 K5 C71 72.11(10) . .
N2 K5 C71 53.29(9) . .
N1 K5 C71 83.88(9) . .
C64 K5 C71 77.36(9) . .
C24 K5 C71 72.24(10) . .
C65 K5 C71 98.60(10) . .
C23 K5 C71 88.16(9) . .
O7 K5 C30 75.82(10) . .
O8 K5 C30 167.60(10) . .
N2 K5 C30 83.14(9) . .
N1 K5 C30 51.71(9) . .
C64 K5 C30 88.23(10) . .
C24 K5 C30 96.64(10) . .
C65 K5 C30 71.36(10) . .
C23 K5 C30 75.22(10) . .
C71 K5 C30 97.00(9) . .
O7 K5 K1 121.58(8) . .
O8 K5 K1 117.21(7) . .
N2 K5 K1 79.57(7) . .
N1 K5 K1 36.93(6) . .
C64 K5 K1 103.34(8) . .
C24 K5 K1 57.25(8) . .
C65 K5 K1 107.06(8) . .
C23 K5 K1 53.62(7) . .
C71 K5 K1 50.33(7) . .
C30 K5 K1 55.71(7) . .
O7 K5 K3 120.50(8) . .
O8 K5 K3 116.06(8) . .
N2 K5 K3 35.50(6) . .
N1 K5 K3 79.98(6) . .
C64 K5 K3 54.00(7) . .
C24 K5 K3 106.97(8) . .
C65 K5 K3 57.75(8) . .
C23 K5 K3 102.60(7) . .
C71 K5 K3 55.09(7) . .
C30 K5 K3 51.59(7) . .
K1 K5 K3 50.69(2) . .
O10 K6 O11A 68.6(9) . .
O10 K6 O9 140.58(12) . .
O11A K6 O9 72.9(9) . .
O10 K6 O11B 72.7(7) . .
O11A K6 O11B 4.1(17) . .
O9 K6 O11B 68.7(8) . .
O10 K6 C46 82.48(11) . .
O11A K6 C46 91.9(7) . .
O9 K6 C46 107.25(12) . .
O11B K6 C46 93.0(5) . .
O10 K6 C5 96.14(11) . 1_445
O11A K6 C5 102.3(6) . 1_445
O9 K6 C5 83.84(12) . 1_445
O11B K6 C5 101.6(5) . 1_445
C46 K6 C5 164.20(11) . 1_445
O10 K6 C45 79.89(10) . .
O11A K6 C45 114.2(8) . .
O9 K6 C45 124.81(12) . .
O11B K6 C45 116.1(6) . .
C46 K6 C45 25.85(10) . .
C5 K6 C45 138.37(11) 1_445 .
O10 K6 C4 114.19(11) . 1_445
O11A K6 C4 124.6(7) . 1_445
O9 K6 C4 81.26(12) . 1_445
O11B K6 C4 123.0(6) . 1_445
C46 K6 C4 142.95(11) . 1_445
C5 K6 C4 25.49(10) 1_445 1_445
C45 K6 C4 120.82(11) . 1_445
O10 K6 C47 103.93(10) . .
O11A K6 C47 90.6(5) . .
O9 K6 C47 84.32(11) . .
O11B K6 C47 90.0(4) . .
C46 K6 C47 23.63(9) . .
C5 K6 C47 159.10(10) 1_445 .
C45 K6 C47 43.06(10) . .
C4 K6 C47 134.93(10) 1_445 .
O10 K6 C44 100.14(10) . .
O11A K6 C44 133.7(7) . .
O9 K6 C44 112.53(11) . .
O11B K6 C44 134.5(5) . .
C46 K6 C44 41.82(10) . .
C5 K6 C44 123.89(11) 1_445 .
C45 K6 C44 23.52(9) . .
C4 K6 C44 101.27(11) 1_445 .
C47 K6 C44 47.06(9) . .
C1 O1 K1 164.7(3) . .
C1 O1 K2 98.7(2) . .
K1 O1 K2 84.09(8) . .
C23 N1 C13 120.6(3) . .
C23 N1 K1 121.0(2) . .
C13 N1 K1 97.9(2) . .
C23 N1 K5 86.3(2) . .
C13 N1 K5 128.9(2) . .
K1 N1 K5 103.21(10) . .
C31 O2 K1 154.6(2) . .
C31 O2 K2 104.3(2) . .
K1 O2 K2 82.25(8) . .
C31 O2 K3 79.50(19) . .
K1 O2 K3 91.02(8) . .
K2 O2 K3 171.17(11) . .
C42 O3 K3 165.6(2) . .
C42 O3 K4 98.2(2) . .
K3 O3 K4 84.29(8) . .
C64 N2 C54 119.1(3) . .
C64 N2 K3 125.1(2) . .
C54 N2 K3 98.7(2) . .
C64 N2 K5 83.9(2) . .
C54 N2 K5 125.2(2) . .
K3 N2 K5 106.40(10) . .
C72 O4 K3 154.1(2) . .
C72 O4 K4 105.0(2) . .
K3 O4 K4 84.16(8) . .
C72 O4 K1 76.23(19) . .
K3 O4 K1 90.31(8) . .
K4 O4 K1 168.90(11) . .
O1 C1 C6 119.6(3) . .
O1 C1 C2 123.2(4) . .
C6 C1 C2 117.2(3) . .
O1 C1 K2 57.08(19) . .
C6 C1 K2 96.8(2) . .
C2 C1 K2 115.7(3) . .
C3 C2 C1 118.0(4) . .
C3 C2 C7 122.4(4) . .
C1 C2 C7 119.6(3) . .
C4 C3 C2 124.7(4) . .
C4 C3 H73 117.7 . .
C2 C3 H73 117.7 . .
C3 C4 C5 116.9(4) . .
C3 C4 C11 121.4(4) . .
C5 C4 C11 121.6(4) . .
C3 C4 K6 96.5(3) . 1_665
C5 C4 K6 75.8(2) . 1_665
C11 C4 K6 100.1(3) . 1_665
C6 C5 C4 122.0(4) . .
C6 C5 K6 99.0(2) . 1_665
C4 C5 K6 78.7(2) . 1_665
C6 C5 H74 119.0 . .
C4 C5 H74 119.0 . .
K6 C5 H74 92.3 1_665 .
C5 C6 C1 120.7(4) . .
C5 C6 C12 122.2(4) . .
C1 C6 C12 117.1(3) . .
C2 C7 C8 110.0(3) . .
C2 C7 C10 112.5(3) . .
C8 C7 C10 106.8(4) . .
C2 C7 C9 110.3(3) . .
C8 C7 C9 110.0(3) . .
C10 C7 C9 107.1(4) . .
C7 C8 H1 109.5 . .
C7 C8 H2 109.5 . .
H1 C8 H2 109.5 . .
C7 C8 H3 109.5 . .
H1 C8 H3 109.5 . .
H2 C8 H3 109.5 . .
C7 C9 H4 109.5 . .
C7 C9 H5 109.5 . .
H4 C9 H5 109.5 . .
C7 C9 H6 109.5 . .
H4 C9 H6 109.5 . .
H5 C9 H6 109.5 . .
C7 C10 H7 109.5 . .
C7 C10 H8 109.5 . .
H7 C10 H8 109.5 . .
C7 C10 H9 109.5 . .
H7 C10 H9 109.5 . .
H8 C10 H9 109.5 . .
C4 C11 H10 109.5 . .
C4 C11 H11 109.5 . .
H10 C11 H11 109.5 . .
C4 C11 H12 109.5 . .
H10 C11 H12 109.5 . .
H11 C11 H12 109.5 . .
C6 C12 C14 115.7(3) . .
C6 C12 H89 108.3 . .
C14 C12 H89 108.3 . .
C6 C12 H90 108.3 . .
C14 C12 H90 108.3 . .
H89 C12 H90 107.4 . .
N1 C13 C18 118.7(3) . .
N1 C13 C14 125.3(3) . .
C18 C13 C14 115.7(3) . .
N1 C13 K2 121.6(2) . .
C18 C13 K2 73.4(2) . .
C14 C13 K2 69.3(2) . .
N1 C13 K1 57.47(18) . .
C18 C13 K1 101.2(2) . .
C14 C13 K1 106.7(2) . .
K2 C13 K1 64.17(7) . .
C15 C14 C13 120.1(3) . .
C15 C14 C12 117.7(3) . .
C13 C14 C12 122.1(3) . .
C15 C14 K2 75.5(2) . .
C13 C14 K2 85.0(2) . .
C12 C14 K2 106.0(2) . .
C16 C15 C14 123.3(4) . .
C16 C15 K2 81.4(2) . .
C14 C15 K2 78.0(2) . .
C16 C15 H91 118.3 . .
C14 C15 H91 118.3 . .
K2 C15 H91 112.0 . .
C15 C16 C17 115.3(4) . .
C15 C16 C19 124.6(3) . .
C17 C16 C19 120.1(4) . .
C15 C16 K2 72.7(2) . .
C17 C16 K2 76.5(2) . .
C19 C16 K2 117.8(2) . .
C18 C17 C16 123.5(4) . .
C18 C17 K2 79.0(2) . .
C16 C17 K2 77.8(2) . .
C18 C17 H92 118.2 . .
C16 C17 H92 118.2 . .
K2 C17 H92 115.1 . .
C17 C18 C13 120.8(3) . .
C17 C18 C30 118.9(3) . .
C13 C18 C30 120.3(3) . .
C17 C18 K2 75.7(2) . .
C13 C18 K2 81.2(2) . .
C30 C18 K2 112.3(2) . .
C20 C19 C22 108.9(4) . .
C20 C19 C16 111.8(3) . .
C22 C19 C16 110.3(3) . .
C20 C19 C21 107.9(3) . .
C22 C19 C21 108.6(3) . .
C16 C19 C21 109.2(3) . .
C19 C20 H13 109.5 . .
C19 C20 H14 109.5 . .
H13 C20 H14 109.5 . .
C19 C20 H15 109.5 . .
H13 C20 H15 109.5 . .
H14 C20 H15 109.5 . .
C19 C21 H16 109.5 . .
C19 C21 H17 109.5 . .
H16 C21 H17 109.5 . .
C19 C21 H18 109.5 . .
H16 C21 H18 109.5 . .
H17 C21 H18 109.5 . .
C19 C22 H19 109.5 . .
C19 C22 H20 109.5 . .
H19 C22 H20 109.5 . .
C19 C22 H21 109.5 . .
H19 C22 H21 109.5 . .
H20 C22 H21 109.5 . .
N1 C23 C24 119.4(4) . .
N1 C23 C28 125.7(4) . .
C24 C23 C28 114.8(4) . .
N1 C23 K5 68.6(2) . .
C24 C23 K5 77.2(2) . .
C28 C23 K5 122.2(2) . .
C25 C24 C23 122.4(4) . .
C25 C24 K5 123.1(3) . .
C23 C24 K5 77.6(2) . .
C25 C24 H75 118.8 . .
C23 C24 H75 118.8 . .
K5 C24 H75 69.8 . .
C26 C25 C24 122.3(4) . .
C26 C25 H76 118.8 . .
C24 C25 H76 118.8 . .
C25 C26 C27 116.4(4) . .
C25 C26 C29 122.9(4) . .
C27 C26 C29 120.7(4) . .
C28 C27 C26 122.2(4) . .
C28 C27 H77 118.9 . .
C26 C27 H77 118.9 . .
C27 C28 C23 121.8(4) . .
C27 C28 H78 119.1 . .
C23 C28 H78 119.1 . .
C26 C29 H22 109.5 . .
C26 C29 H23 109.5 . .
H22 C29 H23 109.5 . .
C26 C29 H24 109.5 . .
H22 C29 H24 109.5 . .
H23 C29 H24 109.5 . .
C36 C30 C18 110.9(3) . .
C36 C30 K5 139.2(2) . .
C18 C30 K5 108.0(2) . .
C36 C30 H93 109.5 . .
C18 C30 H93 109.5 . .
K5 C30 H93 44.3 . .
C36 C30 H94 109.5 . .
C18 C30 H94 109.5 . .
K5 C30 H94 67.1 . .
H93 C30 H94 108.0 . .
O2 C31 C36 119.8(3) . .
O2 C31 C32 122.3(4) . .
C36 C31 C32 117.9(4) . .
O2 C31 K3 74.13(19) . .
C36 C31 K3 90.8(2) . .
C32 C31 K3 103.9(2) . .
O2 C31 K2 52.70(17) . .
C36 C31 K2 107.7(2) . .
C32 C31 K2 110.0(2) . .
K3 C31 K2 126.28(14) . .
C33 C32 C31 117.6(4) . .
C33 C32 C37 121.1(4) . .
C31 C32 C37 121.3(4) . .
C34 C33 C32 124.1(4) . .
C34 C33 H95 117.9 . .
C32 C33 H95 117.9 . .
C35 C34 C33 117.3(4) . .
C35 C34 C41 120.9(4) . .
C33 C34 C41 121.8(4) . .
C34 C35 C36 122.0(4) . .
C34 C35 H96 119.0 . .
C36 C35 H96 119.0 . .
C35 C36 C31 121.0(4) . .
C35 C36 C30 120.7(4) . .
C31 C36 C30 117.9(3) . .
C35 C36 K3 119.1(3) . .
C31 C36 K3 63.5(2) . .
C30 C36 K3 92.1(2) . .
C39 C37 C40 108.0(4) . .
C39 C37 C32 113.2(4) . .
C40 C37 C32 111.2(3) . .
C39 C37 C38 106.4(4) . .
C40 C37 C38 108.6(4) . .
C32 C37 C38 109.2(3) . .
C37 C38 H25 109.5 . .
C37 C38 H26 109.5 . .
H25 C38 H26 109.5 . .
C37 C38 H27 109.5 . .
H25 C38 H27 109.5 . .
H26 C38 H27 109.5 . .
C37 C39 H28 109.5 . .
C37 C39 H29 109.5 . .
H28 C39 H29 109.5 . .
C37 C39 H30 109.5 . .
H28 C39 H30 109.5 . .
H29 C39 H30 109.5 . .
C37 C40 H31 109.5 . .
C37 C40 H32 109.5 . .
H31 C40 H32 109.5 . .
C37 C40 H33 109.5 . .
H31 C40 H33 109.5 . .
H32 C40 H33 109.5 . .
C34 C41 H34 109.5 . .
C34 C41 H35 109.5 . .
H34 C41 H35 109.5 . .
C34 C41 H36 109.5 . .
H34 C41 H36 109.5 . .
H35 C41 H36 109.5 . .
O3 C42 C47 119.9(3) . .
O3 C42 C43 123.2(4) . .
C47 C42 C43 117.0(3) . .
O3 C42 K4 57.84(19) . .
C47 C42 K4 98.1(2) . .
C43 C42 K4 114.3(3) . .
C44 C43 C42 118.8(4) . .
C44 C43 C48 121.5(4) . .
C42 C43 C48 119.7(4) . .
C45 C44 C43 124.2(4) . .
C45 C44 K6 64.8(2) . .
C43 C44 K6 94.4(2) . .
C45 C44 H79 117.9 . .
C43 C44 H79 117.9 . .
K6 C44 H79 111.9 . .
C44 C45 C46 116.8(4) . .
C44 C45 C52 121.1(4) . .
C46 C45 C52 122.1(4) . .
C44 C45 K6 91.7(3) . .
C46 C45 K6 75.5(2) . .
C52 C45 K6 103.7(3) . .
C47 C46 C45 122.4(4) . .
C47 C46 K6 92.9(2) . .
C45 C46 K6 78.6(2) . .
C47 C46 H80 118.8 . .
C45 C46 H80 118.8 . .
K6 C46 H80 98.8 . .
C46 C47 C42 120.5(4) . .
C46 C47 C53 121.8(4) . .
C42 C47 C53 117.8(3) . .
C46 C47 K6 63.5(2) . .
C42 C47 K6 96.6(2) . .
C53 C47 K6 109.6(2) . .
C50 C48 C43 110.3(4) . .
C50 C48 C51 106.9(4) . .
C43 C48 C51 112.5(4) . .
C50 C48 C49 109.3(4) . .
C43 C48 C49 110.2(3) . .
C51 C48 C49 107.5(4) . .
C48 C49 H37 109.5 . .
C48 C49 H38 109.5 . .
H37 C49 H38 109.5 . .
C48 C49 H39 109.5 . .
H37 C49 H39 109.5 . .
H38 C49 H39 109.5 . .
C48 C50 H40 109.5 . .
C48 C50 H41 109.5 . .
H40 C50 H41 109.5 . .
C48 C50 H42 109.5 . .
H40 C50 H42 109.5 . .
H41 C50 H42 109.5 . .
C48 C51 H43 109.5 . .
C48 C51 H44 109.5 . .
H43 C51 H44 109.5 . .
C48 C51 H45 109.5 . .
H43 C51 H45 109.5 . .
H44 C51 H45 109.5 . .
C45 C52 H46 109.5 . .
C45 C52 H47 109.5 . .
H46 C52 H47 109.5 . .
C45 C52 H48 109.5 . .
H46 C52 H48 109.5 . .
H47 C52 H48 109.5 . .
C47 C53 C55 114.6(3) . .
C47 C53 H97 108.6 . .
C55 C53 H97 108.6 . .
C47 C53 H98 108.6 . .
C55 C53 H98 108.6 . .
H97 C53 H98 107.6 . .
N2 C54 C55 125.3(3) . .
N2 C54 C59 118.6(3) . .
C55 C54 C59 115.9(3) . .
N2 C54 K4 122.0(2) . .
C55 C54 K4 71.8(2) . .
C59 C54 K4 72.3(2) . .
N2 C54 K3 56.65(18) . .
C55 C54 K3 109.8(2) . .
C59 C54 K3 100.7(2) . .
K4 C54 K3 65.43(7) . .
C56 C55 C54 120.2(3) . .
C56 C55 C53 118.9(3) . .
C54 C55 C53 120.9(3) . .
C56 C55 K4 78.0(2) . .
C54 C55 K4 82.4(2) . .
C53 C55 K4 107.4(2) . .
C57 C56 C55 123.3(3) . .
C57 C56 K4 81.3(2) . .
C55 C56 K4 76.1(2) . .
C57 C56 H81 118.3 . .
C55 C56 H81 118.3 . .
K4 C56 H81 114.4 . .
C56 C57 C58 115.7(3) . .
C56 C57 C60 124.4(3) . .
C58 C57 C60 120.0(3) . .
C56 C57 K4 73.5(2) . .
C58 C57 K4 73.1(2) . .
C60 C57 K4 122.3(2) . .
C59 C58 C57 122.9(4) . .
C59 C58 K4 77.1(2) . .
C57 C58 K4 81.4(2) . .
C59 C58 H82 118.6 . .
C57 C58 H82 118.6 . .
K4 C58 H82 113.0 . .
C58 C59 C54 120.7(3) . .
C58 C59 C71 118.8(3) . .
C54 C59 C71 120.5(3) . .
C58 C59 K4 77.3(2) . .
C54 C59 K4 81.8(2) . .
C71 C59 K4 112.1(2) . .
C63 C60 C61 108.8(3) . .
C63 C60 C57 112.2(3) . .
C61 C60 C57 109.8(3) . .
C63 C60 C62 107.7(3) . .
C61 C60 C62 109.2(3) . .
C57 C60 C62 109.1(3) . .
C60 C61 H49 109.5 . .
C60 C61 H50 109.5 . .
H49 C61 H50 109.5 . .
C60 C61 H51 109.5 . .
H49 C61 H51 109.5 . .
H50 C61 H51 109.5 . .
C60 C62 H52 109.5 . .
C60 C62 H53 109.5 . .
H52 C62 H53 109.5 . .
C60 C62 H54 109.5 . .
H52 C62 H54 109.5 . .
H53 C62 H54 109.5 . .
C60 C63 H55 109.5 . .
C60 C63 H56 109.5 . .
H55 C63 H56 109.5 . .
C60 C63 H57 109.5 . .
H55 C63 H57 109.5 . .
H56 C63 H57 109.5 . .
N2 C64 C65 119.2(3) . .
N2 C64 C69 126.2(3) . .
C65 C64 C69 114.3(4) . .
N2 C64 K5 70.2(2) . .
C65 C64 K5 81.3(2) . .
C69 C64 K5 114.1(2) . .
C66 C65 C64 122.6(4) . .
C66 C65 K5 116.7(3) . .
C64 C65 K5 73.0(2) . .
C66 C65 H83 118.7 . .
C64 C65 H83 118.7 . .
K5 C65 H83 80.5 . .
C67 C66 C65 122.1(4) . .
C67 C66 H84 118.9 . .
C65 C66 H84 118.9 . .
C66 C67 C68 116.4(4) . .
C66 C67 C70 121.7(4) . .
C68 C67 C70 121.9(4) . .
C69 C68 C67 122.1(4) . .
C69 C68 H85 118.9 . .
C67 C68 H85 118.9 . .
C68 C69 C64 122.4(4) . .
C68 C69 H86 118.8 . .
C64 C69 H86 118.8 . .
C67 C70 H58 109.5 . .
C67 C70 H59 109.5 . .
H58 C70 H59 109.5 . .
C67 C70 H60 109.5 . .
H58 C70 H60 109.5 . .
H59 C70 H60 109.5 . .
C77 C71 C59 112.8(3) . .
C77 C71 K5 140.4(2) . .
C59 C71 K5 105.8(2) . .
C77 C71 H99 109.0 . .
C59 C71 H99 109.0 . .
K5 C71 H99 47.0 . .
C77 C71 H100 109.0 . .
C59 C71 H100 109.0 . .
K5 C71 H100 64.7 . .
H99 C71 H100 107.8 . .
O4 C72 C73 123.7(3) . .
O4 C72 C77 118.8(3) . .
C73 C72 C77 117.4(4) . .
O4 C72 K1 77.5(2) . .
C73 C72 K1 102.9(2) . .
C77 C72 K1 86.8(2) . .
O4 C72 K4 51.97(17) . .
C73 C72 K4 112.8(2) . .
C77 C72 K4 106.8(2) . .
K1 C72 K4 128.39(13) . .
C74 C73 C72 118.6(4) . .
C74 C73 C78 120.7(4) . .
C72 C73 C78 120.7(3) . .
C74 C73 K1 109.1(3) . .
C72 C73 K1 53.77(19) . .
C78 C73 K1 103.5(2) . .
C73 C74 C75 124.1(4) . .
C73 C74 H87 118.0 . .
C75 C74 H87 118.0 . .
C76 C75 C74 116.9(4) . .
C76 C75 C82 121.9(4) . .
C74 C75 C82 121.2(4) . .
C75 C76 C77 122.0(4) . .
C75 C76 H88 119.0 . .
C77 C76 H88 119.0 . .
C76 C77 C72 121.0(4) . .
C76 C77 C71 121.1(3) . .
C72 C77 C71 117.8(3) . .
C76 C77 K1 112.6(2) . .
C72 C77 K1 66.4(2) . .
C71 C77 K1 92.1(2) . .
C81 C78 C80 107.8(3) . .
C81 C78 C79 108.8(3) . .
C80 C78 C79 108.1(3) . .
C81 C78 C73 112.0(3) . .
C80 C78 C73 111.4(3) . .
C79 C78 C73 108.6(3) . .
C78 C79 H61 109.5 . .
C78 C79 H62 109.5 . .
H61 C79 H62 109.5 . .
C78 C79 H63 109.5 . .
H61 C79 H63 109.5 . .
H62 C79 H63 109.5 . .
C78 C80 H64 109.5 . .
C78 C80 H65 109.5 . .
H64 C80 H65 109.5 . .
C78 C80 H66 109.5 . .
H64 C80 H66 109.5 . .
H65 C80 H66 109.5 . .
C78 C81 H67 109.5 . .
C78 C81 H68 109.5 . .
H67 C81 H68 109.5 . .
C78 C81 H69 109.5 . .
H67 C81 H69 109.5 . .
H68 C81 H69 109.5 . .
C75 C82 H70 109.5 . .
C75 C82 H71 109.5 . .
H70 C82 H71 109.5 . .
C75 C82 H72 109.5 . .
H70 C82 H72 109.5 . .
H71 C82 H72 109.5 . .
C83 O5 C86 105.9(3) . .
C83 O5 K2 130.2(3) . .
C86 O5 K2 123.7(3) . .
O5 C83 C84 106.1(4) . .
O5 C83 H101 110.5 . .
C84 C83 H101 110.5 . .
O5 C83 H102 110.5 . .
C84 C83 H102 110.5 . .
H101 C83 H102 108.7 . .
C83 C84 C85 105.0(4) . .
C83 C84 H103 110.8 . .
C85 C84 H103 110.8 . .
C83 C84 H104 110.8 . .
C85 C84 H104 110.8 . .
H103 C84 H104 108.8 . .
C86 C85 C84 103.4(4) . .
C86 C85 H105 111.1 . .
C84 C85 H105 111.1 . .
C86 C85 H106 111.1 . .
C84 C85 H106 111.1 . .
H105 C85 H106 109.0 . .
O5 C86 C85 105.6(4) . .
O5 C86 H107 110.6 . .
C85 C86 H107 110.6 . .
O5 C86 H108 110.6 . .
C85 C86 H108 110.6 . .
H107 C86 H108 108.8 . .
C90 O6 C87 108.4(3) . .
C90 O6 K4 134.0(3) . .
C87 O6 K4 115.8(3) . .
O6 C87 C88 105.9(4) . .
O6 C87 K4 42.82(19) . .
C88 C87 K4 135.1(3) . .
O6 C87 H109 110.6 . .
C88 C87 H109 110.6 . .
K4 C87 H109 70.4 . .
O6 C87 H110 110.6 . .
C88 C87 H110 110.6 . .
K4 C87 H110 111.1 . .
H109 C87 H110 108.7 . .
C89 C88 C87 104.5(4) . .
C89 C88 H111 110.8 . .
C87 C88 H111 110.9 . .
C89 C88 H112 110.8 . .
C87 C88 H112 110.8 . .
H111 C88 H112 108.9 . .
C90 C89 C88 106.6(4) . .
C90 C89 H113 110.4 . .
C88 C89 H113 110.4 . .
C90 C89 H114 110.4 . .
C88 C89 H114 110.4 . .
H113 C89 H114 108.6 . .
O6 C90 C89 108.2(4) . .
O6 C90 H115 110.0 . .
C89 C90 H115 110.0 . .
O6 C90 H116 110.0 . .
C89 C90 H116 110.0 . .
H115 C90 H116 108.4 . .
C94 O7 C91 105.1(3) . .
C94 O7 K5 119.3(2) . .
C91 O7 K5 132.5(3) . .
O7 C91 C92 103.9(4) . .
O7 C91 H117 111.0 . .
C92 C91 H117 111.0 . .
O7 C91 H118 111.0 . .
C92 C91 H118 111.0 . .
H117 C91 H118 109.0 . .
C91 C92 C93 103.6(4) . .
C91 C92 H119 111.0 . .
C93 C92 H119 111.0 . .
C91 C92 H120 111.0 . .
C93 C92 H120 111.0 . .
H119 C92 H120 109.0 . .
C94 C93 C92 103.8(4) . .
C94 C93 H121 111.0 . .
C92 C93 H121 111.0 . .
C94 C93 H122 111.0 . .
C92 C93 H122 111.0 . .
H121 C93 H122 109.0 . .
O7 C94 C93 106.8(4) . .
O7 C94 H123 110.4 . .
C93 C94 H123 110.4 . .
O7 C94 H124 110.4 . .
C93 C94 H124 110.4 . .
H123 C94 H124 108.6 . .
C95 O8 C98 106.8(3) . .
C95 O8 K5 122.1(3) . .
C98 O8 K5 128.0(3) . .
O8 C95 C96B 104.1(6) . .
O8 C95 C96A 106.8(5) . .
C96B C95 C96A 33.9(6) . .
O8 C95 H125 110.4 . .
C96B C95 H125 137.7 . .
C96A C95 H125 110.4 . .
O8 C95 H126 110.4 . .
C96B C95 H126 80.4 . .
C96A C95 H126 110.4 . .
H125 C95 H126 108.6 . .
O8 C95 H127 110.9 . .
C96B C95 H127 110.9 . .
C96A C95 H127 78.9 . .
H125 C95 H127 33.3 . .
H126 C95 H127 132.4 . .
O8 C95 H128 110.9 . .
C96B C95 H128 110.9 . .
C96A C95 H128 134.7 . .
H125 C95 H128 78.9 . .
H126 C95 H128 32.2 . .
H127 C95 H128 109.0 . .
C95 C96B C97 103.8(9) . .
C95 C96B H129 111.0 . .
C97 C96B H129 111.0 . .
C95 C96B H130 111.0 . .
C97 C96B H130 111.0 . .
H129 C96B H130 109.0 . .
C97 C96A C95 99.3(7) . .
C97 C96A H131 111.9 . .
C95 C96A H131 111.9 . .
C97 C96A H132 111.9 . .
C95 C96A H132 111.9 . .
H131 C96A H132 109.6 . .
C98 C97 C96A 99.4(5) . .
C98 C97 C96B 104.6(6) . .
C96A C97 C96B 34.5(6) . .
C98 C97 H133 111.9 . .
C96A C97 H133 111.9 . .
C96B C97 H133 78.6 . .
C98 C97 H134 111.9 . .
C96A C97 H134 111.9 . .
C96B C97 H134 135.0 . .
H133 C97 H134 109.6 . .
C98 C97 H135 110.8 . .
C96A C97 H135 140.6 . .
C96B C97 H135 110.8 . .
H133 C97 H135 33.5 . .
H134 C97 H135 80.1 . .
C98 C97 H136 110.8 . .
C96A C97 H136 81.7 . .
C96B C97 H136 110.8 . .
H133 C97 H136 131.8 . .
H134 C97 H136 31.3 . .
H135 C97 H136 108.9 . .
O8 C98 C97 105.3(4) . .
O8 C98 H137 110.7 . .
C97 C98 H137 110.7 . .
O8 C98 H138 110.7 . .
C97 C98 H138 110.7 . .
H137 C98 H138 108.8 . .
C99 O9 C102 105.0(5) . .
C99 O9 K6 116.0(3) . .
C102 O9 K6 138.6(4) . .
O9 C99 C100 107.0(5) . .
O9 C99 H139 110.3 . .
C100 C99 H139 110.3 . .
O9 C99 H140 110.3 . .
C100 C99 H140 110.3 . .
H139 C99 H140 108.6 . .
C99 C100 C101 105.6(6) . .
C99 C100 H141 110.6 . .
C101 C100 H141 110.6 . .
C99 C100 H142 110.6 . .
C101 C100 H142 110.6 . .
H141 C100 H142 108.8 . .
C100 C101 C102 105.4(6) . .
C100 C101 H143 110.7 . .
C102 C101 H143 110.7 . .
C100 C101 H144 110.7 . .
C102 C101 H144 110.7 . .
H143 C101 H144 108.8 . .
O9 C102 C101 106.6(5) . .
O9 C102 H145 110.4 . .
C101 C102 H145 110.4 . .
O9 C102 H146 110.4 . .
C101 C102 H146 110.4 . .
H145 C102 H146 108.6 . .
C106 O10 C103 105.9(4) . .
C106 O10 K6 130.7(3) . .
C103 O10 K6 123.4(3) . .
O10 C103 C104 108.6(5) . .
O10 C103 H147 110.0 . .
C104 C103 H147 110.0 . .
O10 C103 H148 110.0 . .
C104 C103 H148 110.0 . .
H147 C103 H148 108.4 . .
C103 C104 C105 105.9(5) . .
C103 C104 H149 110.6 . .
C105 C104 H149 110.6 . .
C103 C104 H150 110.6 . .
C105 C104 H150 110.6 . .
H149 C104 H150 108.7 . .
C106 C105 C104 102.6(5) . .
C106 C105 H151 111.2 . .
C104 C105 H151 111.2 . .
C106 C105 H152 111.2 . .
C104 C105 H152 111.2 . .
H151 C105 H152 109.2 . .
O10 C106 C105 105.4(4) . .
O10 C106 H153 110.7 . .
C105 C106 H153 110.7 . .
O10 C106 H154 110.7 . .
C105 C106 H154 110.7 . .
H153 C106 H154 108.8 . .
C107 O11A C110 108.7(11) . .
C107 O11A K6 134.4(15) . .
C110 O11A K6 115.7(14) . .
O11A C107 C108 106.7(11) . .
O11A C107 H155 110.4 . .
C108 C107 H155 110.4 . .
O11A C107 H156 110.4 . .
C108 C107 H156 110.4 . .
H155 C107 H156 108.6 . .
C107 C108 C109 101.6(12) . .
C107 C108 H157 111.5 . .
C109 C108 H157 111.5 . .
C107 C108 H158 111.5 . .
C109 C108 H158 111.5 . .
H157 C108 H158 109.3 . .
C110 C109 C108 95.0(12) . .
C110 C109 H159 112.7 . .
C108 C109 H159 112.7 . .
C110 C109 H160 112.7 . .
C108 C109 H160 112.7 . .
H159 C109 H160 110.2 . .
O11A C110 C109 105.4(12) . .
O11A C110 H161 110.7 . .
C109 C110 H161 110.7 . .
O11A C110 H162 110.7 . .
C109 C110 H162 110.7 . .
H161 C110 H162 108.8 . .
C111 O11B C114 107.7(10) . .
C111 O11B K6 134.7(13) . .
C114 O11B K6 112.8(11) . .
O11B C111 C112 107.6(10) . .
O11B C111 H163 110.2 . .
C112 C111 H163 110.2 . .
O11B C111 H164 110.2 . .
C112 C111 H164 110.2 . .
H163 C111 H164 108.5 . .
C111 C112 C113 105.5(10) . .
C111 C112 H165 110.6 . .
C113 C112 H165 110.6 . .
C111 C112 H166 110.6 . .
C113 C112 H166 110.6 . .
H165 C112 H166 108.8 . .
C112 C113 C114 95.2(11) . .
C112 C113 H167 112.7 . .
C114 C113 H167 112.7 . .
C112 C113 H168 112.7 . .
C114 C113 H168 112.7 . .
H167 C113 H168 110.2 . .
O11B C114 C113 104.7(12) . .
O11B C114 H169 110.8 . .
C113 C114 H169 110.8 . .
O11B C114 H170 110.8 . .
C113 C114 H170 110.8 . .
H169 C114 H170 108.9 . .

loop_
_geom_bond_atom_site_label_1
_geom_bond_atom_site_label_2
_geom_bond_distance
_geom_bond_site_symmetry_2
K1 O1 2.555(3) .
K1 O2 2.639(3) .
K1 N1 2.828(3) .
K1 C72 2.905(4) .
K1 O4 2.921(3) .
K1 C77 3.167(4) .
K1 C13 3.322(4) .
K1 K2 3.5061(15) .
K1 C73 3.511(4) .
K1 K3 3.9307(16) .
K1 K5 4.5820(17) .
K2 O1 2.679(3) .
K2 O2 2.691(3) .
K2 O5 2.697(3) .
K2 C15 3.045(4) .
K2 C14 3.078(4) .
K2 C17 3.138(4) .
K2 C16 3.154(4) .
K2 C1 3.154(4) .
K2 C18 3.179(4) .
K2 C13 3.278(4) .
K2 C31 3.279(4) .
K3 O3 2.554(3) .
K3 O4 2.614(3) .
K3 N2 2.784(3) .
K3 O2 2.866(3) .
K3 C31 2.930(4) .
K3 C36 3.275(4) .
K3 C54 3.295(4) .
K3 K4 3.5351(15) .
K3 K5 4.5996(19) .
K4 O4 2.660(3) .
K4 O6 2.668(3) .
K4 O3 2.711(3) .
K4 C55 3.111(4) .
K4 C59 3.124(4) .
K4 C58 3.127(4) .
K4 C56 3.135(4) .
K4 C42 3.170(4) .
K4 C57 3.231(4) .
K4 C54 3.246(4) .
K4 C72 3.262(4) .
K4 C87 3.534(5) .
K5 O7 2.707(3) .
K5 O8 2.780(3) .
K5 N2 2.959(3) .
K5 N1 3.016(3) .
K5 C64 3.127(4) .
K5 C24 3.227(4) .
K5 C65 3.232(4) .
K5 C23 3.232(4) .
K5 C71 3.397(4) .
K5 C30 3.481(4) .
K6 O10 2.711(3) .
K6 O11A 2.73(2) .
K6 O9 2.744(4) .
K6 O11B 2.758(16) .
K6 C46 3.107(4) .
K6 C5 3.140(4) 1_445
K6 C45 3.145(4) .
K6 C4 3.176(4) 1_445
K6 C47 3.468(4) .
K6 C44 3.474(4) .
O1 C1 1.307(4) .
N1 C23 1.371(5) .
N1 C13 1.397(5) .
O2 C31 1.323(4) .
O3 C42 1.302(4) .
N2 C64 1.372(5) .
N2 C54 1.392(5) .
O4 C72 1.322(4) .
C1 C6 1.437(5) .
C1 C2 1.445(5) .
C2 C3 1.389(5) .
C2 C7 1.537(6) .
C3 C4 1.388(6) .
C3 H73 0.9500 .
C4 C5 1.394(6) .
C4 C11 1.518(5) .
C4 K6 3.176(4) 1_665
C5 C6 1.386(5) .
C5 K6 3.140(4) 1_665
C5 H74 0.9500 .
C6 C12 1.514(5) .
C7 C8 1.537(6) .
C7 C10 1.539(5) .
C7 C9 1.539(6) .
C8 H1 0.9800 .
C8 H2 0.9800 .
C8 H3 0.9800 .
C9 H4 0.9800 .
C9 H5 0.9800 .
C9 H6 0.9800 .
C10 H7 0.9800 .
C10 H8 0.9800 .
C10 H9 0.9800 .
C11 H10 0.9800 .
C11 H11 0.9800 .
C11 H12 0.9800 .
C12 C14 1.519(5) .
C12 H89 0.9900 .
C12 H90 0.9900 .
C13 C18 1.420(5) .
C13 C14 1.427(5) .
C14 C15 1.405(5) .
C15 C16 1.391(5) .
C15 H91 0.9500 .
C16 C17 1.396(5) .
C16 C19 1.538(5) .
C17 C18 1.386(5) .
C17 H92 0.9500 .
C18 C30 1.523(5) .
C19 C20 1.531(5) .
C19 C22 1.535(5) .
C19 C21 1.540(5) .
C20 H13 0.9800 .
C20 H14 0.9800 .
C20 H15 0.9800 .
C21 H16 0.9800 .
C21 H17 0.9800 .
C21 H18 0.9800 .
C22 H19 0.9800 .
C22 H20 0.9800 .
C22 H21 0.9800 .
C23 C24 1.409(5) .
C23 C28 1.422(5) .
C24 C25 1.386(5) .
C24 H75 0.9500 .
C25 C26 1.380(6) .
C25 H76 0.9500 .
C26 C27 1.400(6) .
C26 C29 1.516(5) .
C27 C28 1.384(5) .
C27 H77 0.9500 .
C28 H78 0.9500 .
C29 H22 0.9800 .
C29 H23 0.9800 .
C29 H24 0.9800 .
C30 C36 1.514(5) .
C30 H93 0.9900 .
C30 H94 0.9900 .
C31 C36 1.421(5) .
C31 C32 1.439(5) .
C32 C33 1.400(6) .
C32 C37 1.542(6) .
C33 C34 1.389(6) .
C33 H95 0.9500 .
C34 C35 1.385(6) .
C34 C41 1.517(6) .
C35 C36 1.386(5) .
C35 H96 0.9500 .
C37 C39 1.530(6) .
C37 C40 1.534(6) .
C37 C38 1.553(6) .
C38 H25 0.9800 .
C38 H26 0.9800 .
C38 H27 0.9800 .
C39 H28 0.9800 .
C39 H29 0.9800 .
C39 H30 0.9800 .
C40 H31 0.9800 .
C40 H32 0.9800 .
C40 H33 0.9800 .
C41 H34 0.9800 .
C41 H35 0.9800 .
C41 H36 0.9800 .
C42 C47 1.439(5) .
C42 C43 1.443(5) .
C43 C44 1.395(5) .
C43 C48 1.538(5) .
C44 C45 1.387(5) .
C44 H79 0.9500 .
C45 C46 1.399(5) .
C45 C52 1.508(5) .
C46 C47 1.392(5) .
C46 H80 0.9500 .
C47 C53 1.508(5) .
C48 C50 1.533(6) .
C48 C51 1.540(6) .
C48 C49 1.545(6) .
C49 H37 0.9800 .
C49 H38 0.9800 .
C49 H39 0.9800 .
C50 H40 0.9800 .
C50 H41 0.9800 .
C50 H42 0.9800 .
C51 H43 0.9800 .
C51 H44 0.9800 .
C51 H45 0.9800 .
C52 H46 0.9800 .
C52 H47 0.9800 .
C52 H48 0.9800 .
C53 C55 1.524(5) .
C53 H97 0.9900 .
C53 H98 0.9900 .
C54 C55 1.426(5) .
C54 C59 1.431(5) .
C55 C56 1.399(5) .
C56 C57 1.393(5) .
C56 H81 0.9500 .
C57 C58 1.406(5) .
C57 C60 1.538(5) .
C58 C59 1.388(5) .
C58 H82 0.9500 .
C59 C71 1.522(5) .
C60 C63 1.533(5) .
C60 C61 1.535(5) .
C60 C62 1.546(5) .
C61 H49 0.9800 .
C61 H50 0.9800 .
C61 H51 0.9800 .
C62 H52 0.9800 .
C62 H53 0.9800 .
C62 H54 0.9800 .
C63 H55 0.9800 .
C63 H56 0.9800 .
C63 H57 0.9800 .
C64 C65 1.416(5) .
C64 C69 1.423(5) .
C65 C66 1.384(5) .
C65 H83 0.9500 .
C66 C67 1.383(6) .
C66 H84 0.9500 .
C67 C68 1.401(6) .
C67 C70 1.514(6) .
C68 C69 1.376(5) .
C68 H85 0.9500 .
C69 H86 0.9500 .
C70 H58 0.9800 .
C70 H59 0.9800 .
C70 H60 0.9800 .
C71 C77 1.513(5) .
C71 H99 0.9900 .
C71 H100 0.9900 .
C72 C73 1.428(5) .
C72 C77 1.430(5) .
C73 C74 1.393(5) .
C73 C78 1.549(5) .
C74 C75 1.400(5) .
C74 H87 0.9500 .
C75 C76 1.382(5) .
C75 C82 1.510(5) .
C76 C77 1.393(5) .
C76 H88 0.9500 .
C78 C81 1.539(5) .
C78 C80 1.544(5) .
C78 C79 1.547(6) .
C79 H61 0.9800 .
C79 H62 0.9800 .
C79 H63 0.9800 .
C80 H64 0.9800 .
C80 H65 0.9800 .
C80 H66 0.9800 .
C81 H67 0.9800 .
C81 H68 0.9800 .
C81 H69 0.9800 .
C82 H70 0.9800 .
C82 H71 0.9800 .
C82 H72 0.9800 .
O5 C83 1.423(5) .
O5 C86 1.431(5) .
C83 C84 1.501(6) .
C83 H101 0.9900 .
C83 H102 0.9900 .
C84 C85 1.536(7) .
C84 H103 0.9900 .
C84 H104 0.9900 .
C85 C86 1.491(6) .
C85 H105 0.9900 .
C85 H106 0.9900 .
C86 H107 0.9900 .
C86 H108 0.9900 .
O6 C90 1.408(5) .
O6 C87 1.432(5) .
C87 C88 1.504(6) .
C87 H109 0.9900 .
C87 H110 0.9900 .
C88 C89 1.488(6) .
C88 H111 0.9900 .
C88 H112 0.9900 .
C89 C90 1.474(6) .
C89 H113 0.9900 .
C89 H114 0.9900 .
C90 H115 0.9900 .
C90 H116 0.9900 .
O7 C94 1.436(5) .
O7 C91 1.437(5) .
C91 C92 1.507(7) .
C91 H117 0.9900 .
C91 H118 0.9900 .
C92 C93 1.534(7) .
C92 H119 0.9900 .
C92 H120 0.9900 .
C93 C94 1.519(7) .
C93 H121 0.9900 .
C93 H122 0.9900 .
C94 H123 0.9900 .
C94 H124 0.9900 .
O8 C95 1.424(6) .
O8 C98 1.428(5) .
C95 C96B 1.487(13) .
C95 C96A 1.602(12) .
C95 H125 0.9900 .
C95 H126 0.9900 .
C95 H127 0.9900 .
C95 H128 0.9900 .
C96B C97 1.540(14) .
C96B H129 0.9900 .
C96B H130 0.9900 .
C96A C97 1.521(12) .
C96A H131 0.9900 .
C96A H132 0.9900 .
C97 C98 1.507(6) .
C97 H133 0.9900 .
C97 H134 0.9900 .
C97 H135 0.9900 .
C97 H136 0.9900 .
C98 H137 0.9900 .
C98 H138 0.9900 .
O9 C99 1.417(7) .
O9 C102 1.433(7) .
C99 C100 1.440(8) .
C99 H139 0.9900 .
C99 H140 0.9900 .
C100 C101 1.464(9) .
C100 H141 0.9900 .
C100 H142 0.9900 .
C101 C102 1.486(8) .
C101 H143 0.9900 .
C101 H144 0.9900 .
C102 H145 0.9900 .
C102 H146 0.9900 .
O10 C106 1.432(5) .
O10 C103 1.442(6) .
C103 C104 1.454(7) .
C103 H147 0.9900 .
C103 H148 0.9900 .
C104 C105 1.508(7) .
C104 H149 0.9900 .
C104 H150 0.9900 .
C105 C106 1.493(7) .
C105 H151 0.9900 .
C105 H152 0.9900 .
C106 H153 0.9900 .
C106 H154 0.9900 .
O11A C107 1.416(12) .
O11A C110 1.426(12) .
C107 C108 1.477(13) .
C107 H155 0.9900 .
C107 H156 0.9900 .
C108 C109 1.568(15) .
C108 H157 0.9900 .
C108 H158 0.9900 .
C109 C110 1.567(15) .
C109 H159 0.9900 .
C109 H160 0.9900 .
C110 H161 0.9900 .
C110 H162 0.9900 .
O11B C111 1.419(11) .
O11B C114 1.424(11) .
C111 C112 1.471(12) .
C111 H163 0.9900 .
C111 H164 0.9900 .
C112 C113 1.549(13) .
C112 H165 0.9900 .
C112 H166 0.9900 .
C113 C114 1.573(15) .
C113 H167 0.9900 .
C113 H168 0.9900 .
C114 H169 0.9900 .
C114 H170 0.9900 .

loop_
_geom_torsion_atom_site_label_1
_geom_torsion_atom_site_label_2
_geom_torsion_atom_site_label_3
_geom_torsion_atom_site_label_4
_geom_torsion
_geom_torsion_site_symmetry_1
_geom_torsion_site_symmetry_4
O2 K1 K2 O1 -165.77(11) . .
N1 K1 K2 O1 95.73(11) . .
C72 K1 K2 O1 -112.74(16) . .
O4 K1 K2 O1 -136.92(11) . .
C77 K1 K2 O1 -139.8(5) . .
C13 K1 K2 O1 96.65(11) . .
C73 K1 K2 O1 -81.64(12) . .
K3 K1 K2 O1 -169.97(8) . .
K5 K1 K2 O1 124.54(8) . .
O1 K1 K2 O2 165.77(11) . .
N1 K1 K2 O2 -98.50(10) . .
C72 K1 K2 O2 53.03(16) . .
O4 K1 K2 O2 28.85(10) . .
C77 K1 K2 O2 25.9(4) . .
C13 K1 K2 O2 -97.58(11) . .
C73 K1 K2 O2 84.13(12) . .
K3 K1 K2 O2 -4.20(8) . .
K5 K1 K2 O2 -69.69(8) . .
O1 K1 K2 O5 33.88(18) . .
O2 K1 K2 O5 -131.88(18) . .
N1 K1 K2 O5 129.61(17) . .
C72 K1 K2 O5 -78.9(2) . .
O4 K1 K2 O5 -103.03(17) . .
C77 K1 K2 O5 -106.0(5) . .
C13 K1 K2 O5 130.53(18) . .
C73 K1 K2 O5 -47.76(19) . .
K3 K1 K2 O5 -136.09(16) . .
K5 K1 K2 O5 158.43(16) . .
O1 K1 K2 C15 -77.70(11) . .
O2 K1 K2 C15 116.53(11) . .
N1 K1 K2 C15 18.03(10) . .
C72 K1 K2 C15 169.56(16) . .
O4 K1 K2 C15 145.39(10) . .
C77 K1 K2 C15 142.5(4) . .
C13 K1 K2 C15 18.95(11) . .
C73 K1 K2 C15 -159.34(12) . .
K3 K1 K2 C15 112.33(8) . .
K5 K1 K2 C15 46.85(8) . .
O1 K1 K2 C14 -74.06(11) . .
O2 K1 K2 C14 120.17(11) . .
N1 K1 K2 C14 21.67(10) . .
C72 K1 K2 C14 173.20(16) . .
O4 K1 K2 C14 149.02(10) . .
C77 K1 K2 C14 146.1(4) . .
C13 K1 K2 C14 22.59(10) . .
C73 K1 K2 C14 -155.70(12) . .
K3 K1 K2 C14 115.97(8) . .
K5 K1 K2 C14 50.49(8) . .
O1 K1 K2 C17 -122.67(11) . .
O2 K1 K2 C17 71.56(11) . .
N1 K1 K2 C17 -26.94(10) . .
C72 K1 K2 C17 124.59(16) . .
O4 K1 K2 C17 100.41(10) . .
C77 K1 K2 C17 97.5(4) . .
C13 K1 K2 C17 -26.02(11) . .
C73 K1 K2 C17 155.69(12) . .
K3 K1 K2 C17 67.36(8) . .
K5 K1 K2 C17 1.87(8) . .
O1 K1 K2 C16 -101.92(12) . .
O2 K1 K2 C16 92.31(11) . .
N1 K1 K2 C16 -6.19(11) . .
C72 K1 K2 C16 145.34(16) . .
O4 K1 K2 C16 121.16(11) . .
C77 K1 K2 C16 118.2(4) . .
C13 K1 K2 C16 -5.27(11) . .
C73 K1 K2 C16 176.43(12) . .
K3 K1 K2 C16 88.11(9) . .
K5 K1 K2 C16 22.62(9) . .
O1 K1 K2 C1 -6.54(11) . .
O2 K1 K2 C1 -172.31(11) . .
N1 K1 K2 C1 89.19(10) . .
C72 K1 K2 C1 -119.28(16) . .
O4 K1 K2 C1 -143.46(10) . .
C77 K1 K2 C1 -146.4(4) . .
C13 K1 K2 C1 90.11(11) . .
C73 K1 K2 C1 -88.18(12) . .
K3 K1 K2 C1 -176.51(8) . .
K5 K1 K2 C1 118.01(8) . .
O1 K1 K2 C18 -121.64(11) . .
O2 K1 K2 C18 72.59(11) . .
N1 K1 K2 C18 -25.91(10) . .
C72 K1 K2 C18 125.62(16) . .
O4 K1 K2 C18 101.44(10) . .
C77 K1 K2 C18 98.5(4) . .
C13 K1 K2 C18 -24.99(10) . .
C73 K1 K2 C18 156.72(12) . .
K3 K1 K2 C18 68.39(8) . .
K5 K1 K2 C18 2.90(8) . .
O1 K1 K2 C13 -96.65(11) . .
O2 K1 K2 C13 97.58(11) . .
N1 K1 K2 C13 -0.92(10) . .
C72 K1 K2 C13 150.61(16) . .
O4 K1 K2 C13 126.43(11) . .
C77 K1 K2 C13 123.5(5) . .
C73 K1 K2 C13 -178.29(12) . .
K3 K1 K2 C13 93.38(8) . .
K5 K1 K2 C13 27.89(8) . .
O1 K1 K2 C31 175.92(11) . .
O2 K1 K2 C31 10.16(11) . .
N1 K1 K2 C31 -88.35(10) . .
C72 K1 K2 C31 63.18(16) . .
O4 K1 K2 C31 39.01(10) . .
C77 K1 K2 C31 36.1(4) . .
C13 K1 K2 C31 -87.42(11) . .
C73 K1 K2 C31 94.28(12) . .
K3 K1 K2 C31 5.96(8) . .
K5 K1 K2 C31 -59.53(8) . .
O1 K1 K3 O3 121.54(16) . .
O2 K1 K3 O3 130.33(14) . .
N1 K1 K3 O3 -142.91(13) . .
C72 K1 K3 O3 -13.42(14) . .
O4 K1 K3 O3 -2.87(13) . .
C77 K1 K3 O3 -40.24(14) . .
C13 K1 K3 O3 -167.62(13) . .
K2 K1 K3 O3 134.71(11) . .
C73 K1 K3 O3 1.99(13) . .
K5 K1 K3 O3 -116.17(12) . .
O1 K1 K3 O4 124.41(14) . .
O2 K1 K3 O4 133.19(11) . .
N1 K1 K3 O4 -140.05(10) . .
C72 K1 K3 O4 -10.55(11) . .
C77 K1 K3 O4 -37.38(10) . .
C13 K1 K3 O4 -164.76(10) . .
K2 K1 K3 O4 137.58(8) . .
C73 K1 K3 O4 4.86(10) . .
K5 K1 K3 O4 -113.31(8) . .
O1 K1 K3 N2 -146.66(13) . .
O2 K1 K3 N2 -137.88(11) . .
N1 K1 K3 N2 -51.12(9) . .
C72 K1 K3 N2 78.37(11) . .
O4 K1 K3 N2 88.93(10) . .
C77 K1 K3 N2 51.55(10) . .
C13 K1 K3 N2 -75.83(9) . .
K2 K1 K3 N2 -133.50(7) . .
C73 K1 K3 N2 93.79(9) . .
K5 K1 K3 N2 -24.38(7) . .
O1 K1 K3 O2 -8.78(14) . .
N1 K1 K3 O2 86.76(10) . .
C72 K1 K3 O2 -143.75(12) . .
O4 K1 K3 O2 -133.19(11) . .
C77 K1 K3 O2 -170.57(11) . .
C13 K1 K3 O2 62.05(10) . .
K2 K1 K3 O2 4.38(8) . .
C73 K1 K3 O2 -128.33(10) . .
K5 K1 K3 O2 113.50(8) . .
O1 K1 K3 C31 -19.96(14) . .
O2 K1 K3 C31 -11.17(12) . .
N1 K1 K3 C31 75.59(11) . .
C72 K1 K3 C31 -154.92(12) . .
O4 K1 K3 C31 -144.37(12) . .
C77 K1 K3 C31 178.26(11) . .
C13 K1 K3 C31 50.88(11) . .
K2 K1 K3 C31 -6.79(9) . .
C73 K1 K3 C31 -139.51(11) . .
K5 K1 K3 C31 102.33(9) . .
O1 K1 K3 C36 -45.82(14) . .
O2 K1 K3 C36 -37.03(11) . .
N1 K1 K3 C36 49.73(10) . .
C72 K1 K3 C36 179.22(11) . .
O4 K1 K3 C36 -170.22(11) . .
C77 K1 K3 C36 152.40(10) . .
C13 K1 K3 C36 25.02(10) . .
K2 K1 K3 C36 -32.65(7) . .
C73 K1 K3 C36 -165.36(10) . .
K5 K1 K3 C36 76.47(8) . .
O1 K1 K3 C54 -171.42(13) . .
O2 K1 K3 C54 -162.64(11) . .
N1 K1 K3 C54 -75.88(9) . .
C72 K1 K3 C54 53.61(11) . .
O4 K1 K3 C54 64.17(10) . .
C77 K1 K3 C54 26.79(10) . .
C13 K1 K3 C54 -100.59(9) . .
K2 K1 K3 C54 -158.26(7) . .
C73 K1 K3 C54 69.03(9) . .
K5 K1 K3 C54 -49.14(7) . .
O1 K1 K3 K4 131.65(11) . .
O2 K1 K3 K4 140.44(8) . .
N1 K1 K3 K4 -132.80(7) . .
C72 K1 K3 K4 -3.31(9) . .
O4 K1 K3 K4 7.24(8) . .
C77 K1 K3 K4 -30.13(7) . .
C13 K1 K3 K4 -157.51(7) . .
K2 K1 K3 K4 144.82(3) . .
C73 K1 K3 K4 12.10(7) . .
K5 K1 K3 K4 -106.06(4) . .
O1 K1 K3 K5 -122.29(12) . .
O2 K1 K3 K5 -113.50(8) . .
N1 K1 K3 K5 -26.74(7) . .
C72 K1 K3 K5 102.75(9) . .
O4 K1 K3 K5 113.31(8) . .
C77 K1 K3 K5 75.93(8) . .
C13 K1 K3 K5 -51.45(7) . .
K2 K1 K3 K5 -109.12(3) . .
C73 K1 K3 K5 118.17(7) . .
O1 K1 K5 O7 35.46(12) . .
O2 K1 K5 O7 -63.49(10) . .
N1 K1 K5 O7 30.16(13) . .
C72 K1 K5 O7 -168.96(11) . .
O4 K1 K5 O7 -143.26(10) . .
C77 K1 K5 O7 172.31(11) . .
C13 K1 K5 O7 9.39(11) . .
K2 K1 K5 O7 -17.96(9) . .
C73 K1 K5 O7 -177.48(11) . .
K3 K1 K5 O7 -105.47(9) . .
O1 K1 K5 O8 -116.51(12) . .
O2 K1 K5 O8 144.53(10) . .
N1 K1 K5 O8 -121.82(13) . .
C72 K1 K5 O8 39.06(12) . .
O4 K1 K5 O8 64.77(10) . .
C77 K1 K5 O8 20.33(11) . .
C13 K1 K5 O8 -142.59(11) . .
K2 K1 K5 O8 -169.94(8) . .
C73 K1 K5 O8 30.55(11) . .
K3 K1 K5 O8 102.56(9) . .
O1 K1 K5 N2 164.12(11) . .
O2 K1 K5 N2 65.17(9) . .
N1 K1 K5 N2 158.82(12) . .
C72 K1 K5 N2 -40.31(10) . .
O4 K1 K5 N2 -14.60(8) . .
C77 K1 K5 N2 -59.04(10) . .
C13 K1 K5 N2 138.05(10) . .
K2 K1 K5 N2 110.70(7) . .
C73 K1 K5 N2 -48.82(10) . .
K3 K1 K5 N2 23.19(7) . .
O1 K1 K5 N1 5.30(13) . .
O2 K1 K5 N1 -93.65(12) . .
C72 K1 K5 N1 160.88(13) . .
O4 K1 K5 N1 -173.42(12) . .
C77 K1 K5 N1 142.14(13) . .
C13 K1 K5 N1 -20.77(12) . .
K2 K1 K5 N1 -48.12(10) . .
C73 K1 K5 N1 152.36(13) . .
K3 K1 K5 N1 -135.63(10) . .
O1 K1 K5 C64 153.81(11) . .
O2 K1 K5 C64 54.86(10) . .
N1 K1 K5 C64 148.51(13) . .
C72 K1 K5 C64 -50.61(11) . .
O4 K1 K5 C64 -24.91(9) . .
C77 K1 K5 C64 -69.34(11) . .
C13 K1 K5 C64 127.74(11) . .
K2 K1 K5 C64 100.39(8) . .
C73 K1 K5 C64 -59.13(11) . .
K3 K1 K5 C64 12.88(8) . .
O1 K1 K5 C24 -51.88(12) . .
O2 K1 K5 C24 -150.83(10) . .
N1 K1 K5 C24 -57.18(13) . .
C72 K1 K5 C24 103.69(12) . .
O4 K1 K5 C24 129.40(10) . .
C77 K1 K5 C24 84.96(11) . .
C13 K1 K5 C24 -77.96(11) . .
K2 K1 K5 C24 -105.30(9) . .
C73 K1 K5 C24 95.18(11) . .
K3 K1 K5 C24 167.19(9) . .
O1 K1 K5 C65 127.48(11) . .
O2 K1 K5 C65 28.53(10) . .
N1 K1 K5 C65 122.18(13) . .
C72 K1 K5 C65 -76.94(11) . .
O4 K1 K5 C65 -51.24(9) . .
C77 K1 K5 C65 -95.68(11) . .
C13 K1 K5 C65 101.41(11) . .
K2 K1 K5 C65 74.06(8) . .
C73 K1 K5 C65 -85.46(11) . .
K3 K1 K5 C65 -13.45(8) . .
O1 K1 K5 C23 -21.46(12) . .
O2 K1 K5 C23 -120.42(11) . .
N1 K1 K5 C23 -26.77(13) . .
C72 K1 K5 C23 134.11(12) . .
O4 K1 K5 C23 159.81(10) . .
C77 K1 K5 C23 115.38(12) . .
C13 K1 K5 C23 -47.54(12) . .
K2 K1 K5 C23 -74.89(9) . .
C73 K1 K5 C23 125.60(11) . .
K3 K1 K5 C23 -162.40(9) . .
O1 K1 K5 C71 -145.45(12) . .
O2 K1 K5 C71 115.59(10) . .
N1 K1 K5 C71 -150.76(13) . .
C72 K1 K5 C71 10.12(11) . .
O4 K1 K5 C71 35.83(10) . .
C77 K1 K5 C71 -8.61(11) . .
C13 K1 K5 C71 -171.53(12) . .
K2 K1 K5 C71 161.12(9) . .
C73 K1 K5 C71 1.61(11) . .
K3 K1 K5 C71 73.62(9) . .
O1 K1 K5 C30 75.35(12) . .
O2 K1 K5 C30 -23.60(9) . .
N1 K1 K5 C30 70.05(13) . .
C72 K1 K5 C30 -129.07(11) . .
O4 K1 K5 C30 -103.37(9) . .
C77 K1 K5 C30 -147.80(11) . .
C13 K1 K5 C30 49.28(11) . .
K2 K1 K5 C30 21.93(8) . .
C73 K1 K5 C30 -137.58(11) . .
K3 K1 K5 C30 -65.58(8) . .
O1 K1 K5 K3 140.93(9) . .
O2 K1 K5 K3 41.98(6) . .
N1 K1 K5 K3 135.63(10) . .
C72 K1 K5 K3 -63.50(8) . .
O4 K1 K5 K3 -37.79(5) . .
C77 K1 K5 K3 -82.23(8) . .
C13 K1 K5 K3 114.86(8) . .
K2 K1 K5 K3 87.51(4) . .
C73 K1 K5 K3 -72.01(8) . .
O3 K3 K5 O7 -111.51(11) . .
O4 K3 K5 O7 150.70(10) . .
N2 K3 K5 O7 -114.18(14) . .
O2 K3 K5 O7 69.52(10) . .
C31 K3 K5 O7 43.60(12) . .
C36 K3 K5 O7 25.77(11) . .
C54 K3 K5 O7 -136.39(12) . .
K4 K3 K5 O7 -163.81(8) . .
K1 K3 K5 O7 107.65(9) . .
O3 K3 K5 O8 35.91(12) . .
O4 K3 K5 O8 -61.87(10) . .
N2 K3 K5 O8 33.25(13) . .
O2 K3 K5 O8 -143.06(10) . .
C31 K3 K5 O8 -168.98(11) . .
C36 K3 K5 O8 173.20(11) . .
C54 K3 K5 O8 11.03(11) . .
K4 K3 K5 O8 -16.39(8) . .
K1 K3 K5 O8 -104.92(9) . .
O3 K3 K5 N2 2.67(13) . .
O4 K3 K5 N2 -95.12(12) . .
O2 K3 K5 N2 -176.30(12) . .
C31 K3 K5 N2 157.78(14) . .
C36 K3 K5 N2 139.95(13) . .
C54 K3 K5 N2 -22.21(13) . .
K4 K3 K5 N2 -49.63(11) . .
K1 K3 K5 N2 -138.17(11) . .
O3 K3 K5 N1 166.09(10) . .
O4 K3 K5 N1 68.31(8) . .
N2 K3 K5 N1 163.43(13) . .
O2 K3 K5 N1 -12.88(8) . .
C31 K3 K5 N1 -38.79(10) . .
C36 K3 K5 N1 -56.62(10) . .
C54 K3 K5 N1 141.22(10) . .
K4 K3 K5 N1 113.79(7) . .
K1 K3 K5 N1 25.26(6) . .
O3 K3 K5 C64 -23.61(12) . .
O4 K3 K5 C64 -121.40(11) . .
N2 K3 K5 C64 -26.28(13) . .
O2 K3 K5 C64 157.42(10) . .
C31 K3 K5 C64 131.50(12) . .
C36 K3 K5 C64 113.68(12) . .
C54 K3 K5 C64 -48.49(12) . .
K4 K3 K5 C64 -75.91(9) . .
K1 K3 K5 C64 -164.45(9) . .
O3 K3 K5 C24 129.59(11) . .
O4 K3 K5 C24 31.80(10) . .
N2 K3 K5 C24 126.92(13) . .
O2 K3 K5 C24 -49.38(9) . .
C31 K3 K5 C24 -75.30(11) . .
C36 K3 K5 C24 -93.12(11) . .
C54 K3 K5 C24 104.71(11) . .
K4 K3 K5 C24 77.29(8) . .
K1 K3 K5 C24 -11.24(7) . .
O3 K3 K5 C65 -54.41(12) . .
O4 K3 K5 C65 -152.19(10) . .
N2 K3 K5 C65 -57.07(13) . .
O2 K3 K5 C65 126.62(10) . .
C31 K3 K5 C65 100.70(12) . .
C36 K3 K5 C65 82.88(11) . .
C54 K3 K5 C65 -79.29(12) . .
K4 K3 K5 C65 -106.71(9) . .
K1 K3 K5 C65 164.76(9) . .
O3 K3 K5 C23 155.28(11) . .
O4 K3 K5 C23 57.50(9) . .
N2 K3 K5 C23 152.62(13) . .
O2 K3 K5 C23 -23.69(9) . .
C31 K3 K5 C23 -49.60(11) . .
C36 K3 K5 C23 -67.43(11) . .
C54 K3 K5 C23 130.41(11) . .
K4 K3 K5 C23 102.98(8) . .
K1 K3 K5 C23 14.45(7) . .
O3 K3 K5 C71 76.59(11) . .
O4 K3 K5 C71 -21.19(9) . .
N2 K3 K5 C71 73.93(13) . .
O2 K3 K5 C71 -102.38(9) . .
C31 K3 K5 C71 -128.29(11) . .
C36 K3 K5 C71 -146.12(11) . .
C54 K3 K5 C71 51.72(11) . .
K4 K3 K5 C71 24.29(8) . .
K1 K3 K5 C71 -64.24(8) . .
O3 K3 K5 C30 -145.43(12) . .
O4 K3 K5 C30 116.78(10) . .
N2 K3 K5 C30 -148.10(14) . .
O2 K3 K5 C30 35.60(10) . .
C31 K3 K5 C30 9.68(11) . .
C36 K3 K5 C30 -8.15(11) . .
C54 K3 K5 C30 -170.31(12) . .
K4 K3 K5 C30 162.27(9) . .
K1 K3 K5 C30 73.73(9) . .
O3 K3 K5 K1 140.84(9) . .
O4 K3 K5 K1 43.05(6) . .
N2 K3 K5 K1 138.17(11) . .
O2 K3 K5 K1 -38.14(6) . .
C31 K3 K5 K1 -64.05(9) . .
C36 K3 K5 K1 -81.88(8) . .
C54 K3 K5 K1 115.96(9) . .
K4 K3 K5 K1 88.54(4) . .
O2 K1 O1 C1 112.5(9) . .
N1 K1 O1 C1 21.5(9) . .
C72 K1 O1 C1 -126.5(9) . .
O4 K1 O1 C1 -164.2(9) . .
C77 K1 O1 C1 -87.8(10) . .
C13 K1 O1 C1 41.1(9) . .
K2 K1 O1 C1 101.6(9) . .
C73 K1 O1 C1 -129.4(9) . .
K3 K1 O1 C1 118.9(9) . .
K5 K1 O1 C1 18.1(10) . .
O2 K1 O1 K2 10.88(9) . .
N1 K1 O1 K2 -80.13(9) . .
C72 K1 O1 K2 131.88(13) . .
O4 K1 O1 K2 94.21(15) . .
C77 K1 O1 K2 170.65(11) . .
C13 K1 O1 K2 -60.45(8) . .
C73 K1 O1 K2 129.04(9) . .
K3 K1 O1 K2 17.34(14) . .
K5 K1 O1 K2 -83.53(9) . .
O2 K2 O1 C1 -175.4(2) . .
O5 K2 O1 C1 31.4(2) . .
C15 K2 O1 C1 -59.0(2) . .
C14 K2 O1 C1 -76.0(2) . .
C17 K2 O1 C1 -94.5(2) . .
C16 K2 O1 C1 -66.5(2) . .
C18 K2 O1 C1 -110.9(2) . .
C13 K2 O1 C1 -102.6(2) . .
C31 K2 O1 C1 -169.1(2) . .
K1 K2 O1 C1 -164.9(3) . .
O2 K2 O1 K1 -10.59(8) . .
O5 K2 O1 K1 -163.76(9) . .
C15 K2 O1 K1 105.86(9) . .
C14 K2 O1 K1 88.86(10) . .
C17 K2 O1 K1 70.36(11) . .
C16 K2 O1 K1 98.39(10) . .
C1 K2 O1 K1 164.9(3) . .
C18 K2 O1 K1 53.91(9) . .
C13 K2 O1 K1 62.21(9) . .
C31 K2 O1 K1 -4.25(12) . .
O1 K1 N1 C23 -82.2(3) . .
O2 K1 N1 C23 179.9(3) . .
C72 K1 N1 C23 69.1(3) . .
O4 K1 N1 C23 101.7(3) . .
C77 K1 N1 C23 57.0(3) . .
C13 K1 N1 C23 -133.2(4) . .
K2 K1 N1 C23 -131.3(3) . .
C73 K1 N1 C23 45.3(3) . .
K3 K1 N1 C23 133.2(3) . .
K5 K1 N1 C23 93.7(3) . .
O1 K1 N1 C13 51.0(2) . .
O2 K1 N1 C13 -46.9(2) . .
C72 K1 N1 C13 -157.7(2) . .
O4 K1 N1 C13 -125.1(2) . .
C77 K1 N1 C13 -169.9(2) . .
K2 K1 N1 C13 1.9(2) . .
C73 K1 N1 C13 178.5(2) . .
K3 K1 N1 C13 -93.7(2) . .
K5 K1 N1 C13 -133.1(3) . .
O1 K1 N1 K5 -175.87(10) . .
O2 K1 N1 K5 86.20(10) . .
C72 K1 N1 K5 -24.59(16) . .
O4 K1 N1 K5 8.02(14) . .
C77 K1 N1 K5 -36.73(12) . .
C13 K1 N1 K5 133.1(3) . .
K2 K1 N1 K5 135.00(9) . .
C73 K1 N1 K5 -48.4(2) . .
K3 K1 N1 K5 39.47(9) . .
O7 K5 N1 C23 84.3(2) . .
O8 K5 N1 C23 -38.6(3) . .
N2 K5 N1 C23 -143.9(2) . .
C64 K5 N1 C23 -165.1(2) . .
C24 K5 N1 C23 -27.9(2) . .
C65 K5 N1 C23 164.9(2) . .
C71 K5 N1 C23 -98.8(2) . .
C30 K5 N1 C23 157.3(3) . .
K1 K5 N1 C23 -121.0(2) . .
K3 K5 N1 C23 -154.4(2) . .
O7 K5 N1 C13 -42.9(3) . .
O8 K5 N1 C13 -165.8(3) . .
N2 K5 N1 C13 88.9(3) . .
C64 K5 N1 C13 67.7(3) . .
C24 K5 N1 C13 -155.0(3) . .
C65 K5 N1 C13 37.7(3) . .
C23 K5 N1 C13 -127.2(4) . .
C71 K5 N1 C13 134.0(3) . .
C30 K5 N1 C13 30.1(3) . .
K1 K5 N1 C13 111.8(3) . .
K3 K5 N1 C13 78.5(3) . .
O7 K5 N1 K1 -154.65(11) . .
O8 K5 N1 K1 82.46(14) . .
N2 K5 N1 K1 -22.89(13) . .
C64 K5 N1 K1 -44.09(16) . .
C24 K5 N1 K1 93.18(15) . .
C65 K5 N1 K1 -74.08(13) . .
C23 K5 N1 K1 121.0(2) . .
C71 K5 N1 K1 22.22(10) . .
C30 K5 N1 K1 -81.71(12) . .
K3 K5 N1 K1 -33.33(7) . .
O1 K1 O2 C31 -118.0(5) . .
N1 K1 O2 C31 -28.8(5) . .
C72 K1 O2 C31 101.4(5) . .
O4 K1 O2 C31 96.7(5) . .
C77 K1 O2 C31 77.9(5) . .
C13 K1 O2 C31 -47.2(5) . .
K2 K1 O2 C31 -107.1(5) . .
C73 K1 O2 C31 125.0(5) . .
K3 K1 O2 C31 67.2(5) . .
K5 K1 O2 C31 11.0(5) . .
O1 K1 O2 K2 -10.87(9) . .
N1 K1 O2 K2 78.33(8) . .
C72 K1 O2 K2 -151.47(9) . .
O4 K1 O2 K2 -156.20(8) . .
C77 K1 O2 K2 -175.00(9) . .
C13 K1 O2 K2 59.93(8) . .
C73 K1 O2 K2 -127.92(8) . .
K3 K1 O2 K2 174.27(10) . .
K5 K1 O2 K2 118.10(6) . .
O1 K1 O2 K3 174.86(8) . .
N1 K1 O2 K3 -95.94(8) . .
C72 K1 O2 K3 34.26(11) . .
O4 K1 O2 K3 29.53(7) . .
C77 K1 O2 K3 10.73(12) . .
C13 K1 O2 K3 -114.34(9) . .
K2 K1 O2 K3 -174.27(10) . .
C73 K1 O2 K3 57.81(10) . .
K5 K1 O2 K3 -56.17(6) . .
O1 K2 O2 C31 165.3(2) . .
O5 K2 O2 C31 -63.5(3) . .
C15 K2 O2 C31 75.3(2) . .
C14 K2 O2 C31 97.4(2) . .
C17 K2 O2 C31 48.3(2) . .
C16 K2 O2 C31 50.0(2) . .
C1 K2 O2 C31 163.2(2) . .
C18 K2 O2 C31 69.0(2) . .
C13 K2 O2 C31 93.8(2) . .
K1 K2 O2 C31 155.0(3) . .
O1 K2 O2 K1 10.29(8) . .
O5 K2 O2 K1 141.50(14) . .
C15 K2 O2 K1 -79.67(11) . .
C14 K2 O2 K1 -57.57(10) . .
C17 K2 O2 K1 -106.69(9) . .
C16 K2 O2 K1 -105.02(9) . .
C1 K2 O2 K1 8.18(12) . .
C18 K2 O2 K1 -85.96(10) . .
C13 K2 O2 K1 -61.22(9) . .
C31 K2 O2 K1 -155.0(3) . .
O1 K2 O2 K3 50.9(7) . .
O5 K2 O2 K3 -177.9(6) . .
C15 K2 O2 K3 -39.1(7) . .
C14 K2 O2 K3 -17.0(7) . .
C17 K2 O2 K3 -66.1(7) . .
C16 K2 O2 K3 -64.4(7) . .
C1 K2 O2 K3 48.8(7) . .
C18 K2 O2 K3 -45.4(7) . .
C13 K2 O2 K3 -20.6(7) . .
C31 K2 O2 K3 -114.4(8) . .
K1 K2 O2 K3 40.6(7) . .
O3 K3 O2 C31 81.4(3) . .
O4 K3 O2 C31 170.4(2) . .
N2 K3 O2 C31 -103.0(2) . .
C36 K3 O2 C31 -31.9(2) . .
C54 K3 O2 C31 -131.5(2) . .
K4 K3 O2 C31 151.85(19) . .
K1 K3 O2 C31 -156.3(2) . .
K5 K3 O2 C31 -100.3(2) . .
O3 K3 O2 K1 -122.31(16) . .
O4 K3 O2 K1 -33.25(8) . .
N2 K3 O2 K1 53.34(12) . .
C31 K3 O2 K1 156.3(2) . .
C36 K3 O2 K1 124.46(14) . .
C54 K3 O2 K1 24.87(15) . .
K4 K3 O2 K1 -51.83(9) . .
K5 K3 O2 K1 56.07(7) . .
O3 K3 O2 K2 -162.5(6) . .
O4 K3 O2 K2 -73.4(7) . .
N2 K3 O2 K2 13.2(8) . .
C31 K3 O2 K2 116.2(8) . .
C36 K3 O2 K2 84.3(7) . .
C54 K3 O2 K2 -15.3(8) . .
K4 K3 O2 K2 -92.0(7) . .
K1 K3 O2 K2 -40.2(7) . .
K5 K3 O2 K2 15.9(7) . .
O4 K3 O3 C42 111.8(10) . .
N2 K3 O3 C42 20.0(10) . .
O2 K3 O3 C42 -163.6(10) . .
C31 K3 O3 C42 -123.4(10) . .
C36 K3 O3 C42 -84.7(10) . .
C54 K3 O3 C42 40.0(10) . .
K4 K3 O3 C42 100.7(10) . .
K1 K3 O3 C42 113.9(10) . .
K5 K3 O3 C42 18.4(11) . .
O4 K3 O3 K4 11.08(8) . .
N2 K3 O3 K4 -80.71(9) . .
O2 K3 O3 K4 95.66(16) . .
C31 K3 O3 K4 135.85(14) . .
C36 K3 O3 K4 174.56(12) . .
C54 K3 O3 K4 -60.69(9) . .
K1 K3 O3 K4 13.22(14) . .
K5 K3 O3 K4 -82.36(8) . .
O4 K4 O3 C42 -176.5(2) . .
O6 K4 O3 C42 32.9(2) . .
C55 K4 O3 C42 -75.7(2) . .
C59 K4 O3 C42 -111.4(2) . .
C58 K4 O3 C42 -94.6(2) . .
C56 K4 O3 C42 -59.6(2) . .
C57 K4 O3 C42 -67.2(2) . .
C54 K4 O3 C42 -102.8(2) . .
C72 K4 O3 C42 -170.5(2) . .
C87 K4 O3 C42 17.0(2) . .
O4 K4 O3 K3 -10.81(8) . .
O6 K4 O3 K3 -161.42(9) . .
C55 K4 O3 K3 89.99(10) . .
C59 K4 O3 K3 54.27(9) . .
C58 K4 O3 K3 71.11(11) . .
C56 K4 O3 K3 106.09(9) . .
C42 K4 O3 K3 165.7(3) . .
C57 K4 O3 K3 98.51(10) . .
C54 K4 O3 K3 62.86(9) . .
C72 K4 O3 K3 -4.79(11) . .
C87 K4 O3 K3 -177.25(9) . .
O3 K3 N2 C64 -83.7(3) . .
O4 K3 N2 C64 179.2(3) . .
O2 K3 N2 C64 98.5(3) . .
C31 K3 N2 C64 66.5(3) . .
C36 K3 N2 C64 55.5(3) . .
C54 K3 N2 C64 -135.2(4) . .
K4 K3 N2 C64 -133.4(3) . .
K1 K3 N2 C64 131.2(3) . .
K5 K3 N2 C64 94.1(3) . .
O3 K3 N2 C54 51.4(2) . .
O4 K3 N2 C54 -45.6(2) . .
O2 K3 N2 C54 -126.3(2) . .
C31 K3 N2 C54 -158.3(2) . .
C36 K3 N2 C54 -169.3(2) . .
K4 K3 N2 C54 1.8(2) . .
K1 K3 N2 C54 -93.6(2) . .
K5 K3 N2 C54 -130.7(3) . .
O3 K3 N2 K5 -177.83(11) . .
O4 K3 N2 K5 85.13(11) . .
O2 K3 N2 K5 4.42(15) . .
C31 K3 N2 K5 -27.61(16) . .
C36 K3 N2 K5 -38.56(12) . .
C54 K3 N2 K5 130.7(3) . .
K4 K3 N2 K5 132.54(9) . .
K1 K3 N2 K5 37.11(9) . .
O7 K5 N2 C64 -34.3(3) . .
O8 K5 N2 C64 84.8(2) . .
N1 K5 N2 C64 -142.7(2) . .
C24 K5 N2 C64 166.5(2) . .
C65 K5 N2 C64 -29.7(2) . .
C23 K5 N2 C64 -162.6(2) . .
C71 K5 N2 C64 155.8(2) . .
C30 K5 N2 C64 -100.2(2) . .
K1 K5 N2 C64 -156.5(2) . .
K3 K5 N2 C64 -124.8(3) . .
O7 K5 N2 C54 -155.9(3) . .
O8 K5 N2 C54 -36.8(3) . .
N1 K5 N2 C54 95.7(3) . .
C64 K5 N2 C54 -121.6(4) . .
C24 K5 N2 C54 44.9(3) . .
C65 K5 N2 C54 -151.3(3) . .
C23 K5 N2 C54 75.8(3) . .
C71 K5 N2 C54 34.2(3) . .
C30 K5 N2 C54 138.2(3) . .
K1 K5 N2 C54 81.9(3) . .
K3 K5 N2 C54 113.6(3) . .
O7 K5 N2 K3 90.54(14) . .
O8 K5 N2 K3 -150.39(11) . .
N1 K5 N2 K3 -17.90(13) . .
C64 K5 N2 K3 124.8(3) . .
C24 K5 N2 K3 -68.69(14) . .
C65 K5 N2 K3 95.18(15) . .
C23 K5 N2 K3 -37.79(17) . .
C71 K5 N2 K3 -79.40(12) . .
C30 K5 N2 K3 24.65(11) . .
K1 K5 N2 K3 -31.65(8) . .
O3 K3 O4 C72 -123.9(5) . .
N2 K3 O4 C72 -36.2(5) . .
O2 K3 O4 C72 87.4(5) . .
C31 K3 O4 C72 91.9(5) . .
C36 K3 O4 C72 68.9(5) . .
C54 K3 O4 C72 -54.2(5) . .
K4 K3 O4 C72 -112.6(5) . .
K1 K3 O4 C72 57.7(5) . .
K5 K3 O4 C72 1.8(5) . .
O3 K3 O4 K4 -11.30(8) . .
N2 K3 O4 K4 76.44(9) . .
O2 K3 O4 K4 -159.95(8) . .
C31 K3 O4 K4 -155.52(9) . .
C36 K3 O4 K4 -178.44(9) . .
C54 K3 O4 K4 58.44(9) . .
K1 K3 O4 K4 170.36(10) . .
K5 K3 O4 K4 114.40(6) . .
O3 K3 O4 K1 178.35(8) . .
N2 K3 O4 K1 -93.91(9) . .
O2 K3 O4 K1 29.69(7) . .
C31 K3 O4 K1 34.13(11) . .
C36 K3 O4 K1 11.21(12) . .
C54 K3 O4 K1 -111.92(9) . .
K4 K3 O4 K1 -170.36(10) . .
K5 K3 O4 K1 -55.96(5) . .
O6 K4 O4 C72 -64.5(3) . .
O3 K4 O4 C72 165.9(2) . .
C55 K4 O4 C72 99.4(2) . .
C59 K4 O4 C72 70.3(2) . .
C58 K4 O4 C72 49.9(2) . .
C56 K4 O4 C72 77.9(2) . .
C42 K4 O4 C72 164.3(2) . .
C57 K4 O4 C72 52.8(2) . .
C54 K4 O4 C72 95.6(2) . .
C87 K4 O4 C72 -74.2(5) . .
O6 K4 O4 K3 140.11(14) . .
O3 K4 O4 K3 10.56(8) . .
C55 K4 O4 K3 -55.96(10) . .
C59 K4 O4 K3 -85.03(10) . .
C58 K4 O4 K3 -105.44(9) . .
C56 K4 O4 K3 -77.47(11) . .
C42 K4 O4 K3 8.98(11) . .
C57 K4 O4 K3 -102.56(9) . .
C54 K4 O4 K3 -59.73(9) . .
C72 K4 O4 K3 -155.3(2) . .
C87 K4 O4 K3 130.4(4) . .
O6 K4 O4 K1 -159.4(5) . .
O3 K4 O4 K1 71.0(6) . .
C55 K4 O4 K1 4.5(6) . .
C59 K4 O4 K1 -24.5(5) . .
C58 K4 O4 K1 -44.9(5) . .
C56 K4 O4 K1 -17.0(6) . .
C42 K4 O4 K1 69.5(6) . .
C57 K4 O4 K1 -42.1(6) . .
C54 K4 O4 K1 0.8(5) . .
C72 K4 O4 K1 -94.8(6) . .
C87 K4 O4 K1 -169.1(5) . .
O1 K1 O4 C72 80.6(2) . .
O2 K1 O4 C72 169.6(2) . .
N1 K1 O4 C72 -106.3(2) . .
C77 K1 O4 C72 -33.0(2) . .
C13 K1 O4 C72 -135.6(2) . .
K2 K1 O4 C72 147.74(19) . .
C73 K1 O4 C72 29.4(2) . .
K3 K1 O4 C72 -157.7(2) . .
K5 K1 O4 C72 -101.1(2) . .
O1 K1 O4 K3 -121.70(14) . .
O2 K1 O4 K3 -32.70(8) . .
N1 K1 O4 K3 51.38(12) . .
C72 K1 O4 K3 157.7(2) . .
C77 K1 O4 K3 124.70(13) . .
C13 K1 O4 K3 22.07(15) . .
K2 K1 O4 K3 -54.61(9) . .
C73 K1 O4 K3 -172.91(14) . .
K5 K1 O4 K3 56.53(6) . .
O1 K1 O4 K4 178.3(5) . .
O2 K1 O4 K4 -92.7(6) . .
N1 K1 O4 K4 -8.6(6) . .
C72 K1 O4 K4 97.7(6) . .
C77 K1 O4 K4 64.7(5) . .
C13 K1 O4 K4 -37.9(6) . .
K2 K1 O4 K4 -114.6(5) . .
C73 K1 O4 K4 127.1(6) . .
K3 K1 O4 K4 -60.0(5) . .
K5 K1 O4 K4 -3.4(5) . .
K1 O1 C1 C6 -21.5(12) . .
K2 O1 C1 C6 78.1(3) . .
K1 O1 C1 C2 159.1(7) . .
K2 O1 C1 C2 -101.2(4) . .
K1 O1 C1 K2 -99.6(9) . .
O2 K2 C1 O1 5.1(3) . .
O5 K2 C1 O1 -150.4(2) . .
C15 K2 C1 O1 118.1(2) . .
C14 K2 C1 O1 93.0(2) . .
C17 K2 C1 O1 97.9(2) . .
C16 K2 C1 O1 120.5(2) . .
C18 K2 C1 O1 73.6(2) . .
C13 K2 C1 O1 71.7(2) . .
C31 K2 C1 O1 15.2(3) . .
K1 K2 C1 O1 11.62(19) . .
O1 K2 C1 C6 -121.1(3) . .
O2 K2 C1 C6 -115.9(2) . .
O5 K2 C1 C6 88.5(2) . .
C15 K2 C1 C6 -3.0(2) . .
C14 K2 C1 C6 -28.0(2) . .
C17 K2 C1 C6 -23.1(3) . .
C16 K2 C1 C6 -0.6(2) . .
C18 K2 C1 C6 -47.4(2) . .
C13 K2 C1 C6 -49.4(2) . .
C31 K2 C1 C6 -105.9(2) . .
K1 K2 C1 C6 -109.4(2) . .
O1 K2 C1 C2 114.3(4) . .
O2 K2 C1 C2 119.4(3) . .
O5 K2 C1 C2 -36.1(3) . .
C15 K2 C1 C2 -127.6(3) . .
C14 K2 C1 C2 -152.7(3) . .
C17 K2 C1 C2 -147.8(3) . .
C16 K2 C1 C2 -125.3(3) . .
C18 K2 C1 C2 -172.1(3) . .
C13 K2 C1 C2 -174.0(3) . .
C31 K2 C1 C2 129.5(3) . .
K1 K2 C1 C2 125.9(3) . .
O1 C1 C2 C3 172.3(4) . .
C6 C1 C2 C3 -7.1(5) . .
K2 C1 C2 C3 106.3(4) . .
O1 C1 C2 C7 -5.7(6) . .
C6 C1 C2 C7 174.9(3) . .
K2 C1 C2 C7 -71.8(4) . .
C1 C2 C3 C4 0.9(6) . .
C7 C2 C3 C4 178.9(4) . .
C2 C3 C4 C5 4.4(6) . .
C2 C3 C4 C11 -172.2(4) . .
C2 C3 C4 K6 81.8(4) . 1_665
C3 C4 C5 C6 -3.5(6) . .
C11 C4 C5 C6 173.1(4) . .
K6 C4 C5 C6 -93.7(4) 1_665 .
C3 C4 C5 K6 90.2(4) . 1_665
C11 C4 C5 K6 -93.2(4) . 1_665
C4 C5 C6 C1 -2.8(6) . .
K6 C5 C6 C1 -85.1(4) 1_665 .
C4 C5 C6 C12 176.3(4) . .
K6 C5 C6 C12 94.0(4) 1_665 .
O1 C1 C6 C5 -171.4(4) . .
C2 C1 C6 C5 8.1(5) . .
K2 C1 C6 C5 -115.5(3) . .
O1 C1 C6 C12 9.5(5) . .
C2 C1 C6 C12 -171.1(3) . .
K2 C1 C6 C12 65.3(3) . .
C3 C2 C7 C8 124.2(4) . .
C1 C2 C7 C8 -57.8(5) . .
C3 C2 C7 C10 5.3(6) . .
C1 C2 C7 C10 -176.8(4) . .
C3 C2 C7 C9 -114.3(4) . .
C1 C2 C7 C9 63.6(5) . .
C5 C6 C12 C14 101.2(4) . .
C1 C6 C12 C14 -79.7(4) . .
C23 N1 C13 C18 -141.5(4) . .
K1 N1 C13 C18 85.1(3) . .
K5 N1 C13 C18 -29.0(5) . .
C23 N1 C13 C14 45.3(5) . .
K1 N1 C13 C14 -88.1(4) . .
K5 N1 C13 C14 157.8(3) . .
C23 N1 C13 K2 131.1(3) . .
K1 N1 C13 K2 -2.3(3) . .
K5 N1 C13 K2 -116.4(2) . .
C23 N1 C13 K1 133.4(4) . .
K5 N1 C13 K1 -114.1(3) . .
O1 K2 C13 N1 -46.6(3) . .
O2 K2 C13 N1 52.2(3) . .
O5 K2 C13 N1 -146.3(2) . .
C15 K2 C13 N1 -151.2(3) . .
C14 K2 C13 N1 -119.5(4) . .
C17 K2 C13 N1 143.8(3) . .
C16 K2 C13 N1 176.1(3) . .
C1 K2 C13 N1 -70.5(3) . .
C18 K2 C13 N1 113.9(4) . .
C31 K2 C13 N1 75.8(3) . .
K1 K2 C13 N1 2.2(2) . .
O1 K2 C13 C18 -160.5(2) . .
O2 K2 C13 C18 -61.7(2) . .
O5 K2 C13 C18 99.8(2) . .
C15 K2 C13 C18 94.9(2) . .
C14 K2 C13 C18 126.6(3) . .
C17 K2 C13 C18 29.9(2) . .
C16 K2 C13 C18 62.2(2) . .
C1 K2 C13 C18 175.6(2) . .
C31 K2 C13 C18 -38.1(2) . .
K1 K2 C13 C18 -111.7(2) . .
O1 K2 C13 C14 72.9(2) . .
O2 K2 C13 C14 171.7(2) . .
O5 K2 C13 C14 -26.8(3) . .
C15 K2 C13 C14 -31.7(2) . .
C17 K2 C13 C14 -96.8(2) . .
C16 K2 C13 C14 -64.5(2) . .
C1 K2 C13 C14 48.9(2) . .
C18 K2 C13 C14 -126.6(3) . .
C31 K2 C13 C14 -164.7(2) . .
K1 K2 C13 C14 121.6(2) . .
O1 K2 C13 K1 -48.74(7) . .
O2 K2 C13 K1 50.04(7) . .
O5 K2 C13 K1 -148.49(12) . .
C15 K2 C13 K1 -153.36(15) . .
C14 K2 C13 K1 -121.6(2) . .
C17 K2 C13 K1 141.60(14) . .
C16 K2 C13 K1 173.88(13) . .
C1 K2 C13 K1 -72.70(9) . .
C18 K2 C13 K1 111.7(2) . .
C31 K2 C13 K1 73.61(8) . .
O1 K1 C13 N1 -126.0(2) . .
O2 K1 C13 N1 130.7(2) . .
C72 K1 C13 N1 36.3(3) . .
O4 K1 C13 N1 74.2(2) . .
C77 K1 C13 N1 12.5(3) . .
K2 K1 C13 N1 -177.8(2) . .
C73 K1 C13 N1 -4.8(7) . .
K3 K1 C13 N1 88.8(2) . .
K5 K1 C13 N1 33.07(19) . .
O1 K1 C13 C18 117.0(2) . .
O2 K1 C13 C18 13.7(2) . .
N1 K1 C13 C18 -117.0(3) . .
C72 K1 C13 C18 -80.6(3) . .
O4 K1 C13 C18 -42.7(3) . .
C77 K1 C13 C18 -104.5(2) . .
K2 K1 C13 C18 65.2(2) . .
C73 K1 C13 C18 -121.7(5) . .
K3 K1 C13 C18 -28.2(2) . .
K5 K1 C13 C18 -83.9(2) . .
O1 K1 C13 C14 -4.5(2) . .
O2 K1 C13 C14 -107.7(2) . .
N1 K1 C13 C14 121.6(4) . .
C72 K1 C13 C14 157.9(2) . .
O4 K1 C13 C14 -164.2(2) . .
C77 K1 C13 C14 134.1(2) . .
K2 K1 C13 C14 -56.2(2) . .
C73 K1 C13 C14 116.8(5) . .
K3 K1 C13 C14 -149.6(2) . .
K5 K1 C13 C14 154.6(3) . .
O1 K1 C13 K2 51.77(8) . .
O2 K1 C13 K2 -51.46(7) . .
N1 K1 C13 K2 177.8(2) . .
C72 K1 C13 K2 -145.84(19) . .
O4 K1 C13 K2 -107.95(11) . .
C77 K1 C13 K2 -169.70(10) . .
C73 K1 C13 K2 173.0(5) . .
K3 K1 C13 K2 -93.39(6) . .
K5 K1 C13 K2 -149.12(8) . .
N1 C13 C14 C15 -175.2(3) . .
C18 C13 C14 C15 11.4(5) . .
K2 C13 C14 C15 70.0(3) . .
K1 C13 C14 C15 123.1(3) . .
N1 C13 C14 C12 9.0(6) . .
C18 C13 C14 C12 -164.4(3) . .
K2 C13 C14 C12 -105.8(3) . .
K1 C13 C14 C12 -52.6(4) . .
N1 C13 C14 K2 114.8(3) . .
C18 C13 C14 K2 -58.6(3) . .
K1 C13 C14 K2 53.14(14) . .
C6 C12 C14 C15 -47.4(5) . .
C6 C12 C14 C13 128.4(4) . .
C6 C12 C14 K2 34.2(4) . .
O1 K2 C14 C15 139.1(2) . .
O2 K2 C14 C15 -131.0(2) . .
O5 K2 C14 C15 37.4(2) . .
C17 K2 C14 C15 -61.6(2) . .
C16 K2 C14 C15 -28.8(2) . .
C1 K2 C14 C15 112.8(2) . .
C18 K2 C14 C15 -94.0(3) . .
C13 K2 C14 C15 -122.9(3) . .
C31 K2 C14 C15 -107.7(2) . .
K1 K2 C14 C15 -172.0(2) . .
O1 K2 C14 C13 -98.0(2) . .
O2 K2 C14 C13 -8.1(2) . .
O5 K2 C14 C13 160.2(2) . .
C15 K2 C14 C13 122.9(3) . .
C17 K2 C14 C13 61.2(2) . .
C16 K2 C14 C13 94.1(2) . .
C1 K2 C14 C13 -124.3(2) . .
C18 K2 C14 C13 28.9(2) . .
C31 K2 C14 C13 15.2(2) . .
K1 K2 C14 C13 -49.1(2) . .
O1 K2 C14 C12 24.0(2) . .
O2 K2 C14 C12 113.8(2) . .
O5 K2 C14 C12 -77.8(2) . .
C15 K2 C14 C12 -115.1(3) . .
C17 K2 C14 C12 -176.8(3) . .
C16 K2 C14 C12 -143.9(3) . .
C1 K2 C14 C12 -2.3(2) . .
C18 K2 C14 C12 150.9(3) . .
C13 K2 C14 C12 122.0(3) . .
C31 K2 C14 C12 137.2(2) . .
K1 K2 C14 C12 72.9(2) . .
C13 C14 C15 C16 -4.0(6) . .
C12 C14 C15 C16 171.9(3) . .
K2 C14 C15 C16 71.2(4) . .
C13 C14 C15 K2 -75.3(3) . .
C12 C14 C15 K2 100.7(3) . .
O1 K2 C15 C16 -164.1(2) . .
O2 K2 C15 C16 -70.8(2) . .
O5 K2 C15 C16 87.2(2) . .
C14 K2 C15 C16 -126.8(3) . .
C17 K2 C15 C16 -31.3(2) . .
C1 K2 C15 C16 174.7(2) . .
C18 K2 C15 C16 -63.6(2) . .
C13 K2 C15 C16 -96.1(3) . .
C31 K2 C15 C16 -47.2(2) . .
K1 K2 C15 C16 -119.0(2) . .
O1 K2 C15 C14 -37.3(2) . .
O2 K2 C15 C14 56.1(2) . .
O5 K2 C15 C14 -145.9(2) . .
C17 K2 C15 C14 95.6(3) . .
C16 K2 C15 C14 126.8(3) . .
C1 K2 C15 C14 -58.4(2) . .
C18 K2 C15 C14 63.2(2) . .
C13 K2 C15 C14 30.7(2) . .
C31 K2 C15 C14 79.6(2) . .
K1 K2 C15 C14 7.9(2) . .
C14 C15 C16 C17 -4.2(6) . .
K2 C15 C16 C17 65.4(3) . .
C14 C15 C16 C19 178.3(4) . .
K2 C15 C16 C19 -112.2(4) . .
C14 C15 C16 K2 -69.5(3) . .
O1 K2 C16 C15 17.3(2) . .
O2 K2 C16 C15 118.5(2) . .
O5 K2 C16 C15 -92.9(2) . .
C14 K2 C16 C15 29.5(2) . .
C17 K2 C16 C15 122.3(3) . .
C1 K2 C16 C15 -5.3(2) . .
C18 K2 C16 C15 94.2(3) . .
C13 K2 C16 C15 62.2(2) . .
C31 K2 C16 C15 136.0(2) . .
K1 K2 C16 C15 67.8(2) . .
O1 K2 C16 C17 -105.0(2) . .
O2 K2 C16 C17 -3.8(2) . .
O5 K2 C16 C17 144.8(2) . .
C15 K2 C16 C17 -122.3(3) . .
C14 K2 C16 C17 -92.8(3) . .
C1 K2 C16 C17 -127.6(2) . .
C18 K2 C16 C17 -28.1(2) . .
C13 K2 C16 C17 -60.2(2) . .
C31 K2 C16 C17 13.6(2) . .
K1 K2 C16 C17 -54.6(2) . .
O1 K2 C16 C19 137.8(3) . .
O2 K2 C16 C19 -120.9(3) . .
O5 K2 C16 C19 27.6(3) . .
C15 K2 C16 C19 120.5(4) . .
C14 K2 C16 C19 150.0(3) . .
C17 K2 C16 C19 -117.1(4) . .
C1 K2 C16 C19 115.3(3) . .
C18 K2 C16 C19 -145.3(3) . .
C13 K2 C16 C19 -177.3(3) . .
C31 K2 C16 C19 -103.5(3) . .
K1 K2 C16 C19 -171.7(2) . .
C15 C16 C17 C18 4.7(6) . .
C19 C16 C17 C18 -177.6(4) . .
K2 C16 C17 C18 67.9(4) . .
C15 C16 C17 K2 -63.2(3) . .
C19 C16 C17 K2 114.5(3) . .
O1 K2 C17 C18 -41.0(2) . .
O2 K2 C17 C18 48.1(2) . .
O5 K2 C17 C18 -166.1(2) . .
C15 K2 C17 C18 -96.6(3) . .
C14 K2 C17 C18 -62.7(2) . .
C16 K2 C17 C18 -128.1(4) . .
C1 K2 C17 C18 -68.2(2) . .
C13 K2 C17 C18 -29.9(2) . .
C31 K2 C17 C18 66.8(2) . .
K1 K2 C17 C18 2.3(2) . .
O1 K2 C17 C16 87.1(2) . .
O2 K2 C17 C16 176.3(2) . .
O5 K2 C17 C16 -38.0(3) . .
C15 K2 C17 C16 31.6(2) . .
C14 K2 C17 C16 65.5(2) . .
C1 K2 C17 C16 60.0(3) . .
C18 K2 C17 C16 128.1(4) . .
C13 K2 C17 C16 98.2(3) . .
C31 K2 C17 C16 -165.0(3) . .
K1 K2 C17 C16 130.4(2) . .
C16 C17 C18 C13 3.1(6) . .
K2 C17 C18 C13 70.3(3) . .
C16 C17 C18 C30 -175.1(4) . .
K2 C17 C18 C30 -107.8(3) . .
C16 C17 C18 K2 -67.3(4) . .
N1 C13 C18 C17 175.2(3) . .
C14 C13 C18 C17 -11.0(5) . .
K2 C13 C18 C17 -67.4(3) . .
K1 C13 C18 C17 -125.9(3) . .
N1 C13 C18 C30 -6.7(5) . .
C14 C13 C18 C30 167.1(3) . .
K2 C13 C18 C30 110.7(3) . .
K1 C13 C18 C30 52.2(4) . .
N1 C13 C18 K2 -117.4(3) . .
C14 C13 C18 K2 56.4(3) . .
K1 C13 C18 K2 -58.49(11) . .
O1 K2 C18 C17 143.9(2) . .
O2 K2 C18 C17 -125.4(2) . .
O5 K2 C18 C17 18.5(3) . .
C15 K2 C18 C17 61.7(2) . .
C14 K2 C18 C17 95.8(3) . .
C16 K2 C18 C17 28.5(2) . .
C1 K2 C18 C17 120.6(2) . .
C13 K2 C18 C17 125.1(3) . .
C31 K2 C18 C17 -100.0(2) . .
K1 K2 C18 C17 -177.6(2) . .
O1 K2 C18 C13 18.8(2) . .
O2 K2 C18 C13 109.5(2) . .
O5 K2 C18 C13 -106.6(2) . .
C15 K2 C18 C13 -63.4(2) . .
C14 K2 C18 C13 -29.3(2) . .
C17 K2 C18 C13 -125.1(3) . .
C16 K2 C18 C13 -96.6(2) . .
C1 K2 C18 C13 -4.5(2) . .
C31 K2 C18 C13 134.9(2) . .
K1 K2 C18 C13 57.3(2) . .
O1 K2 C18 C30 -100.4(3) . .
O2 K2 C18 C30 -9.7(2) . .
O5 K2 C18 C30 134.2(2) . .
C15 K2 C18 C30 177.4(3) . .
C14 K2 C18 C30 -148.5(3) . .
C17 K2 C18 C30 115.7(4) . .
C16 K2 C18 C30 144.2(3) . .
C1 K2 C18 C30 -123.7(3) . .
C13 K2 C18 C30 -119.2(4) . .
C31 K2 C18 C30 15.7(2) . .
K1 K2 C18 C30 -61.9(2) . .
C15 C16 C19 C20 -5.3(5) . .
C17 C16 C19 C20 177.3(4) . .
K2 C16 C19 C20 -92.7(3) . .
C15 C16 C19 C22 116.1(4) . .
C17 C16 C19 C22 -61.4(5) . .
K2 C16 C19 C22 28.6(4) . .
C15 C16 C19 C21 -124.7(4) . .
C17 C16 C19 C21 57.9(5) . .
K2 C16 C19 C21 147.9(3) . .
C13 N1 C23 C24 -165.7(3) . .
K1 N1 C23 C24 -42.8(4) . .
K5 N1 C23 C24 60.4(3) . .
C13 N1 C23 C28 18.9(6) . .
K1 N1 C23 C28 141.8(3) . .
K5 N1 C23 C28 -115.0(4) . .
C13 N1 C23 K5 133.9(3) . .
K1 N1 C23 K5 -103.22(19) . .
O7 K5 C23 N1 -94.6(2) . .
O8 K5 C23 N1 149.7(2) . .
N2 K5 C23 N1 47.3(3) . .
C64 K5 C23 N1 28.1(4) . .
C24 K5 C23 N1 129.0(4) . .
C65 K5 C23 N1 -23.4(3) . .
C71 K5 C23 N1 79.4(2) . .
C30 K5 C23 N1 -18.3(2) . .
K1 K5 C23 N1 39.75(18) . .
K3 K5 C23 N1 25.9(2) . .
O7 K5 C23 C24 136.4(2) . .
O8 K5 C23 C24 20.7(3) . .
N2 K5 C23 C24 -81.8(3) . .
N1 K5 C23 C24 -129.0(4) . .
C64 K5 C23 C24 -100.9(3) . .
C65 K5 C23 C24 -152.4(2) . .
C71 K5 C23 C24 -49.6(2) . .
C30 K5 C23 C24 -147.3(2) . .
K1 K5 C23 C24 -89.3(2) . .
K3 K5 C23 C24 -103.2(2) . .
O7 K5 C23 C28 25.0(3) . .
O8 K5 C23 C28 -90.7(3) . .
N2 K5 C23 C28 166.8(3) . .
N1 K5 C23 C28 119.6(4) . .
C64 K5 C23 C28 147.7(3) . .
C24 K5 C23 C28 -111.4(4) . .
C65 K5 C23 C28 96.2(3) . .
C71 K5 C23 C28 -161.0(3) . .
C30 K5 C23 C28 101.3(3) . .
K1 K5 C23 C28 159.3(3) . .
K3 K5 C23 C28 145.5(3) . .
N1 C23 C24 C25 -177.7(4) . .
C28 C23 C24 C25 -1.8(6) . .
K5 C23 C24 C25 -121.5(4) . .
N1 C23 C24 K5 -56.1(3) . .
C28 C23 C24 K5 119.8(3) . .
O7 K5 C24 C25 75.5(3) . .
O8 K5 C24 C25 -39.7(3) . .
N2 K5 C24 C25 -121.2(3) . .
N1 K5 C24 C25 148.5(4) . .
C64 K5 C24 C25 -109.6(4) . .
C65 K5 C24 C25 -168.2(4) . .
C23 K5 C24 C25 120.8(5) . .
C71 K5 C24 C25 -112.2(3) . .
C30 K5 C24 C25 152.5(3) . .
K1 K5 C24 C25 -166.0(4) . .
K3 K5 C24 C25 -155.7(3) . .
O7 K5 C24 C23 -45.3(2) . .
O8 K5 C24 C23 -160.5(2) . .
N2 K5 C24 C23 118.0(2) . .
N1 K5 C24 C23 27.7(2) . .
C64 K5 C24 C23 129.6(3) . .
C65 K5 C24 C23 70.9(5) . .
C71 K5 C24 C23 127.0(2) . .
C30 K5 C24 C23 31.7(2) . .
K1 K5 C24 C23 73.2(2) . .
K3 K5 C24 C23 83.5(2) . .
C23 C24 C25 C26 0.4(7) . .
K5 C24 C25 C26 -96.0(4) . .
C24 C25 C26 C27 0.9(6) . .
C24 C25 C26 C29 -177.9(4) . .
C25 C26 C27 C28 -0.8(6) . .
C29 C26 C27 C28 178.1(4) . .
C26 C27 C28 C23 -0.7(6) . .
N1 C23 C28 C27 177.5(4) . .
C24 C23 C28 C27 1.9(6) . .
K5 C23 C28 C27 92.0(4) . .
C17 C18 C30 C36 39.0(5) . .
C13 C18 C30 C36 -139.2(4) . .
K2 C18 C30 C36 -46.4(4) . .
C17 C18 C30 K5 -153.3(3) . .
C13 C18 C30 K5 28.6(4) . .
K2 C18 C30 K5 121.31(15) . .
O7 K5 C30 C36 -123.8(4) . .
O8 K5 C30 C36 32.1(7) . .
N2 K5 C30 C36 8.4(4) . .
N1 K5 C30 C36 136.5(4) . .
C64 K5 C30 C36 -17.0(4) . .
C24 K5 C30 C36 132.9(4) . .
C65 K5 C30 C36 -36.7(4) . .
C23 K5 C30 C36 146.3(4) . .
C71 K5 C30 C36 60.0(4) . .
K1 K5 C30 C36 90.5(4) . .
K3 K5 C30 C36 26.5(3) . .
O7 K5 C30 C18 73.8(2) . .
O8 K5 C30 C18 -130.3(4) . .
N2 K5 C30 C18 -153.9(2) . .
N1 K5 C30 C18 -25.8(2) . .
C64 K5 C30 C18 -179.3(2) . .
C24 K5 C30 C18 -29.5(2) . .
C65 K5 C30 C18 160.9(3) . .
C23 K5 C30 C18 -16.1(2) . .
C71 K5 C30 C18 -102.3(2) . .
K1 K5 C30 C18 -71.9(2) . .
K3 K5 C30 C18 -135.9(3) . .
K1 O2 C31 C36 12.0(8) . .
K2 O2 C31 C36 -90.2(3) . .
K3 O2 C31 C36 81.6(3) . .
K1 O2 C31 C32 -166.3(4) . .
K2 O2 C31 C32 91.5(3) . .
K3 O2 C31 C32 -96.7(3) . .
K1 O2 C31 K3 -69.6(5) . .
K2 O2 C31 K3 -171.83(12) . .
K1 O2 C31 K2 102.2(5) . .
K3 O2 C31 K2 171.83(12) . .
O3 K3 C31 O2 -131.4(2) . .
O4 K3 C31 O2 -9.9(2) . .
N2 K3 C31 O2 95.4(2) . .
C36 K3 C31 O2 120.8(3) . .
C54 K3 C31 O2 78.8(3) . .
K4 K3 C31 O2 -45.5(3) . .
K1 K3 C31 O2 17.03(17) . .
K5 K3 C31 O2 78.8(2) . .
O3 K3 C31 C36 107.8(2) . .
O4 K3 C31 C36 -130.7(2) . .
N2 K3 C31 C36 -25.4(3) . .
O2 K3 C31 C36 -120.8(3) . .
C54 K3 C31 C36 -42.0(3) . .
K4 K3 C31 C36 -166.35(18) . .
K1 K3 C31 C36 -103.8(2) . .
K5 K3 C31 C36 -42.0(2) . .
O3 K3 C31 C32 -11.3(3) . .
O4 K3 C31 C32 110.2(3) . .
N2 K3 C31 C32 -144.4(2) . .
O2 K3 C31 C32 120.1(4) . .
C36 K3 C31 C32 -119.0(4) . .
C54 K3 C31 C32 -161.0(2) . .
K4 K3 C31 C32 74.6(3) . .
K1 K3 C31 C32 137.2(3) . .
K5 K3 C31 C32 -161.0(3) . .
O3 K3 C31 K2 -139.45(14) . .
O4 K3 C31 K2 -17.96(18) . .
N2 K3 C31 K2 87.38(19) . .
O2 K3 C31 K2 -8.06(12) . .
C36 K3 C31 K2 112.8(3) . .
C54 K3 C31 K2 70.8(3) . .
K4 K3 C31 K2 -53.6(2) . .
K1 K3 C31 K2 8.97(11) . .
K5 K3 C31 K2 70.76(15) . .
O1 K2 C31 O2 -16.4(3) . .
O5 K2 C31 O2 137.5(2) . .
C15 K2 C31 O2 -113.9(2) . .
C14 K2 C31 O2 -87.2(2) . .
C17 K2 C31 O2 -126.1(2) . .
C16 K2 C31 O2 -132.5(2) . .
C1 K2 C31 O2 -23.2(3) . .
C18 K2 C31 O2 -98.6(2) . .
C13 K2 C31 O2 -80.5(2) . .
K1 K2 C31 O2 -19.6(2) . .
O1 K2 C31 C36 98.0(3) . .
O2 K2 C31 C36 114.4(4) . .
O5 K2 C31 C36 -108.1(3) . .
C15 K2 C31 C36 0.5(3) . .
C14 K2 C31 C36 27.2(3) . .
C17 K2 C31 C36 -11.7(2) . .
C16 K2 C31 C36 -18.1(3) . .
C1 K2 C31 C36 91.2(3) . .
C18 K2 C31 C36 15.8(2) . .
C13 K2 C31 C36 33.9(2) . .
K1 K2 C31 C36 94.7(3) . .
O1 K2 C31 C32 -132.3(3) . .
O2 K2 C31 C32 -116.0(4) . .
O5 K2 C31 C32 21.5(3) . .
C15 K2 C31 C32 130.2(3) . .
C14 K2 C31 C32 156.9(3) . .
C17 K2 C31 C32 117.9(3) . .
C16 K2 C31 C32 111.5(3) . .
C1 K2 C31 C32 -139.2(3) . .
C18 K2 C31 C32 145.5(3) . .
C13 K2 C31 C32 163.6(3) . .
K1 K2 C31 C32 -135.6(3) . .
O1 K2 C31 K3 -6.6(2) . .
O2 K2 C31 K3 9.76(15) . .
O5 K2 C31 K3 147.27(14) . .
C15 K2 C31 K3 -104.10(17) . .
C14 K2 C31 K3 -77.40(17) . .
C17 K2 C31 K3 -116.35(18) . .
C16 K2 C31 K3 -122.78(16) . .
C1 K2 C31 K3 -13.5(3) . .
C18 K2 C31 K3 -88.80(18) . .
C13 K2 C31 K3 -70.70(16) . .
K1 K2 C31 K3 -9.89(13) . .
O2 C31 C32 C33 -176.8(3) . .
C36 C31 C32 C33 4.8(5) . .
K3 C31 C32 C33 103.3(3) . .
K2 C31 C32 C33 -119.0(3) . .
O2 C31 C32 C37 2.0(6) . .
C36 C31 C32 C37 -176.3(3) . .
K3 C31 C32 C37 -77.8(4) . .
K2 C31 C32 C37 59.8(4) . .
C31 C32 C33 C34 -3.2(6) . .
C37 C32 C33 C34 177.9(4) . .
C32 C33 C34 C35 -0.2(6) . .
C32 C33 C34 C41 178.8(4) . .
C33 C34 C35 C36 2.0(6) . .
C41 C34 C35 C36 -177.1(4) . .
C34 C35 C36 C31 -0.2(6) . .
C34 C35 C36 C30 172.6(4) . .
C34 C35 C36 K3 -75.0(4) . .
O2 C31 C36 C35 178.3(3) . .
C32 C31 C36 C35 -3.3(5) . .
K3 C31 C36 C35 -109.5(3) . .
K2 C31 C36 C35 121.7(3) . .
O2 C31 C36 C30 5.3(5) . .
C32 C31 C36 C30 -176.3(3) . .
K3 C31 C36 C30 77.4(3) . .
K2 C31 C36 C30 -51.3(4) . .
O2 C31 C36 K3 -72.1(3) . .
C32 C31 C36 K3 106.3(3) . .
K2 C31 C36 K3 -128.73(19) . .
C18 C30 C36 C35 -101.3(4) . .
K5 C30 C36 C35 96.7(5) . .
C18 C30 C36 C31 71.7(4) . .
K5 C30 C36 C31 -90.3(4) . .
C18 C30 C36 K3 132.6(3) . .
K5 C30 C36 K3 -29.4(4) . .
O3 K3 C36 C35 10.9(4) . .
O4 K3 C36 C35 171.4(3) . .
N2 K3 C36 C35 -88.6(3) . .
O2 K3 C36 C35 145.0(4) . .
C31 K3 C36 C35 112.3(4) . .
C54 K3 C36 C35 -94.1(3) . .
K4 K3 C36 C35 164.1(4) . .
K1 K3 C36 C35 180.0(3) . .
K5 K3 C36 C35 -112.5(3) . .
O3 K3 C36 C31 -101.4(3) . .
O4 K3 C36 C31 59.0(3) . .
N2 K3 C36 C31 159.1(2) . .
O2 K3 C36 C31 32.7(2) . .
C54 K3 C36 C31 153.6(2) . .
K4 K3 C36 C31 51.7(6) . .
K1 K3 C36 C31 67.6(2) . .
K5 K3 C36 C31 135.1(2) . .
O3 K3 C36 C30 138.2(2) . .
O4 K3 C36 C30 -61.3(2) . .
N2 K3 C36 C30 38.7(2) . .
O2 K3 C36 C30 -87.6(2) . .
C31 K3 C36 C30 -120.3(3) . .
C54 K3 C36 C30 33.2(3) . .
K4 K3 C36 C30 -68.6(6) . .
K1 K3 C36 C30 -52.7(2) . .
K5 K3 C36 C30 14.81(19) . .
C33 C32 C37 C39 -1.6(5) . .
C31 C32 C37 C39 179.6(4) . .
C33 C32 C37 C40 120.2(4) . .
C31 C32 C37 C40 -58.6(5) . .
C33 C32 C37 C38 -119.9(4) . .
C31 C32 C37 C38 61.4(5) . .
K3 O3 C42 C47 -18.7(13) . .
K4 O3 C42 C47 80.3(4) . .
K3 O3 C42 C43 161.3(8) . .
K4 O3 C42 C43 -99.8(4) . .
K3 O3 C42 K4 -99.0(10) . .
O4 K4 C42 O3 3.9(2) . .
O6 K4 C42 O3 -149.4(2) . .
C55 K4 C42 O3 92.9(2) . .
C59 K4 C42 O3 72.7(2) . .
C58 K4 C42 O3 97.2(2) . .
C56 K4 C42 O3 117.1(2) . .
C57 K4 C42 O3 119.1(2) . .
C54 K4 C42 O3 70.9(2) . .
C72 K4 C42 O3 13.0(3) . .
C87 K4 C42 O3 -162.2(2) . .
O4 K4 C42 C47 -116.4(2) . .
O6 K4 C42 C47 90.3(2) . .
O3 K4 C42 C47 -120.3(4) . .
C55 K4 C42 C47 -27.4(2) . .
C59 K4 C42 C47 -47.6(3) . .
C58 K4 C42 C47 -23.1(3) . .
C56 K4 C42 C47 -3.2(2) . .
C57 K4 C42 C47 -1.2(2) . .
C54 K4 C42 C47 -49.4(2) . .
C72 K4 C42 C47 -107.3(2) . .
C87 K4 C42 C47 77.5(2) . .
O4 K4 C42 C43 119.0(3) . .
O6 K4 C42 C43 -34.2(3) . .
O3 K4 C42 C43 115.2(4) . .
C55 K4 C42 C43 -152.0(3) . .
C59 K4 C42 C43 -172.2(3) . .
C58 K4 C42 C43 -147.7(3) . .
C56 K4 C42 C43 -127.7(3) . .
C57 K4 C42 C43 -125.8(3) . .
C54 K4 C42 C43 -174.0(3) . .
C72 K4 C42 C43 128.2(3) . .
C87 K4 C42 C43 -47.0(3) . .
O3 C42 C43 C44 173.9(4) . .
C47 C42 C43 C44 -6.1(6) . .
K4 C42 C43 C44 107.7(4) . .
O3 C42 C43 C48 -3.3(6) . .
C47 C42 C43 C48 176.6(4) . .
K4 C42 C43 C48 -69.6(4) . .
C42 C43 C44 C45 1.2(6) . .
C48 C43 C44 C45 178.4(4) . .
C42 C43 C44 K6 63.6(4) . .
C48 C43 C44 K6 -119.2(4) . .
O10 K6 C44 C45 -30.9(3) . .
O11A K6 C44 C45 39.1(13) . .
O9 K6 C44 C45 126.6(2) . .
O11B K6 C44 C45 44.8(11) . .
C46 K6 C44 C45 35.5(2) . .
C5 K6 C44 C45 -135.5(2) 1_445 .
C4 K6 C44 C45 -148.3(2) 1_445 .
C47 K6 C44 C45 68.7(2) . .
O10 K6 C44 C43 -156.9(2) . .
O11A K6 C44 C43 -86.8(12) . .
O9 K6 C44 C43 0.6(3) . .
O11B K6 C44 C43 -81.2(11) . .
C46 K6 C44 C43 -90.4(3) . .
C5 K6 C44 C43 98.6(3) 1_445 .
C45 K6 C44 C43 -126.0(4) . .
C4 K6 C44 C43 85.7(3) 1_445 .
C47 K6 C44 C43 -57.2(2) . .
C43 C44 C45 C46 2.8(6) . .
K6 C44 C45 C46 -74.6(3) . .
C43 C44 C45 C52 -175.5(4) . .
K6 C44 C45 C52 107.1(4) . .
C43 C44 C45 K6 77.4(4) . .
O10 K6 C45 C44 149.1(3) . .
O11A K6 C45 C44 -150.0(9) . .
O9 K6 C45 C44 -64.7(3) . .
O11B K6 C45 C44 -146.0(8) . .
C46 K6 C45 C44 -117.3(4) . .
C5 K6 C45 C44 61.2(3) 1_445 .
C4 K6 C45 C44 36.8(3) 1_445 .
C47 K6 C45 C44 -87.6(3) . .
O10 K6 C45 C46 -93.6(2) . .
O11A K6 C45 C46 -32.7(9) . .
O9 K6 C45 C46 52.7(3) . .
O11B K6 C45 C46 -28.6(8) . .
C5 K6 C45 C46 178.5(2) 1_445 .
C4 K6 C45 C46 154.2(2) 1_445 .
C47 K6 C45 C46 29.7(2) . .
C44 K6 C45 C46 117.3(4) . .
O10 K6 C45 C52 26.5(3) . .
O11A K6 C45 C52 87.4(9) . .
O9 K6 C45 C52 172.8(3) . .
O11B K6 C45 C52 91.4(8) . .
C46 K6 C45 C52 120.1(4) . .
C5 K6 C45 C52 -61.4(3) 1_445 .
C4 K6 C45 C52 -85.7(3) 1_445 .
C47 K6 C45 C52 149.8(3) . .
C44 K6 C45 C52 -122.6(4) . .
C44 C45 C46 C47 -1.7(6) . .
C52 C45 C46 C47 176.5(4) . .
K6 C45 C46 C47 -86.2(4) . .
C44 C45 C46 K6 84.4(3) . .
C52 C45 C46 K6 -97.3(4) . .
O10 K6 C46 C47 -155.2(3) . .
O11A K6 C46 C47 -87.1(9) . .
O9 K6 C46 C47 -14.4(3) . .
O11B K6 C46 C47 -83.1(8) . .
C5 K6 C46 C47 118.8(4) 1_445 .
C45 K6 C46 C47 122.5(4) . .
C4 K6 C46 C47 84.1(3) 1_445 .
C44 K6 C46 C47 90.3(3) . .
O10 K6 C46 C45 82.3(2) . .
O11A K6 C46 C45 150.5(9) . .
O9 K6 C46 C45 -136.9(2) . .
O11B K6 C46 C45 154.5(8) . .
C5 K6 C46 C45 -3.6(5) 1_445 .
C4 K6 C46 C45 -38.4(3) 1_445 .
C47 K6 C46 C45 -122.5(4) . .
C44 K6 C46 C45 -32.1(2) . .
C45 C46 C47 C42 -3.3(6) . .
K6 C46 C47 C42 -81.7(4) . .
C45 C46 C47 C53 176.0(4) . .
K6 C46 C47 C53 97.6(3) . .
C45 C46 C47 K6 78.3(4) . .
O3 C42 C47 C46 -172.9(4) . .
C43 C42 C47 C46 7.2(6) . .
K4 C42 C47 C46 -115.4(3) . .
O3 C42 C47 C53 7.8(5) . .
C43 C42 C47 C53 -172.1(3) . .
K4 C42 C47 C53 65.2(3) . .
O3 C42 C47 K6 124.1(3) . .
C43 C42 C47 K6 -55.8(4) . .
K4 C42 C47 K6 -178.45(10) . .
O10 K6 C47 C46 25.3(3) . .
O11A K6 C47 C46 93.4(10) . .
O9 K6 C47 C46 166.2(3) . .
O11B K6 C47 C46 97.5(8) . .
C5 K6 C47 C46 -138.1(3) 1_445 .
C45 K6 C47 C46 -32.6(2) . .
C4 K6 C47 C46 -122.2(3) 1_445 .
C44 K6 C47 C46 -65.6(2) . .
O10 K6 C47 C42 146.2(2) . .
O11A K6 C47 C42 -145.7(10) . .
O9 K6 C47 C42 -73.0(2) . .
O11B K6 C47 C42 -141.6(8) . .
C46 K6 C47 C42 120.8(4) . .
C5 K6 C47 C42 -17.2(4) 1_445 .
C45 K6 C47 C42 88.2(3) . .
C4 K6 C47 C42 -1.3(3) 1_445 .
C44 K6 C47 C42 55.2(2) . .
O10 K6 C47 C53 -91.2(2) . .
O11A K6 C47 C53 -23.1(10) . .
O9 K6 C47 C53 49.7(2) . .
O11B K6 C47 C53 -19.0(8) . .
C46 K6 C47 C53 -116.5(4) . .
C5 K6 C47 C53 105.4(3) 1_445 .
C45 K6 C47 C53 -149.1(3) . .
C4 K6 C47 C53 121.3(2) 1_445 .
C44 K6 C47 C53 177.9(3) . .
C44 C43 C48 C50 122.1(4) . .
C42 C43 C48 C50 -60.8(5) . .
C44 C43 C48 C51 2.8(6) . .
C42 C43 C48 C51 180.0(4) . .
C44 C43 C48 C49 -117.2(4) . .
C42 C43 C48 C49 60.0(5) . .
C46 C47 C53 C55 102.6(4) . .
C42 C47 C53 C55 -78.1(4) . .
K6 C47 C53 C55 172.9(2) . .
C64 N2 C54 C55 46.8(5) . .
K3 N2 C54 C55 -91.8(4) . .
K5 N2 C54 C55 151.0(3) . .
C64 N2 C54 C59 -137.4(4) . .
K3 N2 C54 C59 83.9(3) . .
K5 N2 C54 C59 -33.3(4) . .
C64 N2 C54 K4 136.4(3) . .
K3 N2 C54 K4 -2.3(3) . .
K5 N2 C54 K4 -119.5(2) . .
C64 N2 C54 K3 138.7(4) . .
K5 N2 C54 K3 -117.2(3) . .
O4 K4 C54 N2 50.7(3) . .
O6 K4 C54 N2 -147.1(3) . .
O3 K4 C54 N2 -46.9(3) . .
C55 K4 C54 N2 -120.8(4) . .
C59 K4 C54 N2 113.2(4) . .
C58 K4 C54 N2 143.6(3) . .
C56 K4 C54 N2 -151.9(3) . .
C42 K4 C54 N2 -70.8(3) . .
C57 K4 C54 N2 176.0(3) . .
C72 K4 C54 N2 74.1(3) . .
C87 K4 C54 N2 -132.5(3) . .
O4 K4 C54 C55 171.5(2) . .
O6 K4 C54 C55 -26.3(3) . .
O3 K4 C54 C55 73.9(2) . .
C59 K4 C54 C55 -126.0(3) . .
C58 K4 C54 C55 -95.6(2) . .
C56 K4 C54 C55 -31.1(2) . .
C42 K4 C54 C55 50.0(2) . .
C57 K4 C54 C55 -63.2(2) . .
C72 K4 C54 C55 -165.1(2) . .
C87 K4 C54 C55 -11.7(3) . .
O4 K4 C54 C59 -62.5(2) . .
O6 K4 C54 C59 99.7(2) . .
O3 K4 C54 C59 -160.1(2) . .
C55 K4 C54 C59 126.0(3) . .
C58 K4 C54 C59 30.4(2) . .
C56 K4 C54 C59 94.9(2) . .
C42 K4 C54 C59 176.0(2) . .
C57 K4 C54 C59 62.8(2) . .
C72 K4 C54 C59 -39.1(2) . .
C87 K4 C54 C59 114.3(2) . .
O4 K4 C54 K3 48.56(7) . .
O6 K4 C54 K3 -149.17(13) . .
O3 K4 C54 K3 -49.00(7) . .
C55 K4 C54 K3 -122.9(2) . .
C59 K4 C54 K3 111.1(2) . .
C58 K4 C54 K3 141.47(14) . .
C56 K4 C54 K3 -153.99(15) . .
C42 K4 C54 K3 -72.87(9) . .
C57 K4 C54 K3 173.95(13) . .
C72 K4 C54 K3 71.98(9) . .
C87 K4 C54 K3 -134.58(11) . .
O3 K3 C54 N2 -125.0(2) . .
O4 K3 C54 N2 132.3(2) . .
O2 K3 C54 N2 72.0(3) . .
C31 K3 C54 N2 33.9(3) . .
C36 K3 C54 N2 12.9(3) . .
K4 K3 C54 N2 -177.9(2) . .
K1 K3 C54 N2 88.5(2) . .
K5 K3 C54 N2 33.94(19) . .
O3 K3 C54 C55 -5.2(2) . .
O4 K3 C54 C55 -107.8(3) . .
N2 K3 C54 C55 119.9(4) . .
O2 K3 C54 C55 -168.1(2) . .
C31 K3 C54 C55 153.8(2) . .
C36 K3 C54 C55 132.8(2) . .
K4 K3 C54 C55 -58.0(2) . .
K1 K3 C54 C55 -151.6(2) . .
K5 K3 C54 C55 153.8(3) . .
O3 K3 C54 C59 117.6(2) . .
O4 K3 C54 C59 15.0(2) . .
N2 K3 C54 C59 -117.4(3) . .
O2 K3 C54 C59 -45.3(3) . .
C31 K3 C54 C59 -83.4(3) . .
C36 K3 C54 C59 -104.4(2) . .
K4 K3 C54 C59 64.8(2) . .
K1 K3 C54 C59 -28.9(2) . .
K5 K3 C54 C59 -83.4(2) . .
O3 K3 C54 K4 52.84(7) . .
O4 K3 C54 K4 -49.80(7) . .
N2 K3 C54 K4 177.9(2) . .
O2 K3 C54 K4 -110.10(11) . .
C31 K3 C54 K4 -148.20(18) . .
C36 K3 C54 K4 -169.18(9) . .
K1 K3 C54 K4 -93.63(5) . .
K5 K3 C54 K4 -148.18(9) . .
N2 C54 C55 C56 -171.8(3) . .
C59 C54 C55 C56 12.3(5) . .
K4 C54 C55 C56 71.3(3) . .
K3 C54 C55 C56 125.6(3) . .
N2 C54 C55 C53 11.1(6) . .
C59 C54 C55 C53 -164.7(3) . .
K4 C54 C55 C53 -105.7(3) . .
K3 C54 C55 C53 -51.5(4) . .
N2 C54 C55 K4 116.8(3) . .
C59 C54 C55 K4 -59.0(3) . .
K3 C54 C55 K4 54.27(15) . .
C47 C53 C55 C56 -52.0(5) . .
C47 C53 C55 C54 125.1(4) . .
C47 C53 C55 K4 33.7(4) . .
O4 K4 C55 C56 -131.5(2) . .
O6 K4 C55 C56 38.0(2) . .
O3 K4 C55 C56 140.6(2) . .
C59 K4 C55 C56 -93.6(2) . .
C58 K4 C55 C56 -60.8(2) . .
C42 K4 C55 C56 114.4(2) . .
C57 K4 C55 C56 -28.2(2) . .
C54 K4 C55 C56 -123.1(3) . .
C72 K4 C55 C56 -108.1(2) . .
C87 K4 C55 C56 46.7(2) . .
O4 K4 C55 C54 -8.4(2) . .
O6 K4 C55 C54 161.1(2) . .
O3 K4 C55 C54 -96.2(2) . .
C59 K4 C55 C54 29.6(2) . .
C58 K4 C55 C54 62.4(2) . .
C56 K4 C55 C54 123.1(3) . .
C42 K4 C55 C54 -122.5(2) . .
C57 K4 C55 C54 94.9(2) . .
C72 K4 C55 C54 15.0(2) . .
C87 K4 C55 C54 169.9(2) . .
O4 K4 C55 C53 111.6(2) . .
O6 K4 C55 C53 -78.8(2) . .
O3 K4 C55 C53 23.8(2) . .
C59 K4 C55 C53 149.6(3) . .
C58 K4 C55 C53 -177.6(3) . .
C56 K4 C55 C53 -116.8(3) . .
C42 K4 C55 C53 -2.5(2) . .
C57 K4 C55 C53 -145.0(3) . .
C54 K4 C55 C53 120.0(3) . .
C72 K4 C55 C53 135.0(2) . .
C87 K4 C55 C53 -70.1(2) . .
C54 C55 C56 C57 -4.2(6) . .
C53 C55 C56 C57 172.9(3) . .
K4 C55 C56 C57 69.5(3) . .
C54 C55 C56 K4 -73.7(3) . .
C53 C55 C56 K4 103.4(3) . .
O4 K4 C56 C57 -72.0(2) . .
O6 K4 C56 C57 86.6(2) . .
O3 K4 C56 C57 -163.2(2) . .
C55 K4 C56 C57 -127.6(3) . .
C59 K4 C56 C57 -63.4(2) . .
C58 K4 C56 C57 -30.6(2) . .
C42 K4 C56 C57 175.5(2) . .
C54 K4 C56 C57 -96.6(2) . .
C72 K4 C56 C57 -48.0(2) . .
C87 K4 C56 C57 100.5(2) . .
O4 K4 C56 C55 55.6(2) . .
O6 K4 C56 C55 -145.8(2) . .
O3 K4 C56 C55 -35.6(2) . .
C59 K4 C56 C55 64.2(2) . .
C58 K4 C56 C55 97.1(2) . .
C42 K4 C56 C55 -56.8(2) . .
C57 K4 C56 C55 127.6(3) . .
C54 K4 C56 C55 31.0(2) . .
C72 K4 C56 C55 79.6(2) . .
C87 K4 C56 C55 -131.9(2) . .
C55 C56 C57 C58 -5.5(5) . .
K4 C56 C57 C58 61.4(3) . .
C55 C56 C57 C60 174.8(3) . .
K4 C56 C57 C60 -118.3(3) . .
C55 C56 C57 K4 -66.9(3) . .
O4 K4 C57 C56 117.5(2) . .
O6 K4 C57 C56 -94.5(2) . .
O3 K4 C57 C56 18.0(2) . .
C55 K4 C57 C56 29.0(2) . .
C59 K4 C57 C56 95.0(2) . .
C58 K4 C57 C56 124.2(3) . .
C42 K4 C57 C56 -4.4(2) . .
C54 K4 C57 C56 61.9(2) . .
C72 K4 C57 C56 135.7(2) . .
C87 K4 C57 C56 -75.0(2) . .
O4 K4 C57 C58 -6.6(2) . .
O6 K4 C57 C58 141.3(2) . .
O3 K4 C57 C58 -106.1(2) . .
C55 K4 C57 C58 -95.2(2) . .
C59 K4 C57 C58 -29.2(2) . .
C56 K4 C57 C58 -124.2(3) . .
C42 K4 C57 C58 -128.6(2) . .
C54 K4 C57 C58 -62.2(2) . .
C72 K4 C57 C58 11.5(2) . .
C87 K4 C57 C58 160.8(2) . .
O4 K4 C57 C60 -121.9(3) . .
O6 K4 C57 C60 26.1(3) . .
O3 K4 C57 C60 138.6(3) . .
C55 K4 C57 C60 149.6(3) . .
C59 K4 C57 C60 -144.4(3) . .
C58 K4 C57 C60 -115.2(4) . .
C56 K4 C57 C60 120.6(4) . .
C42 K4 C57 C60 116.2(3) . .
C54 K4 C57 C60 -177.4(3) . .
C72 K4 C57 C60 -103.7(3) . .
C87 K4 C57 C60 45.6(3) . .
C56 C57 C58 C59 6.8(6) . .
C60 C57 C58 C59 -173.5(3) . .
K4 C57 C58 C59 68.4(3) . .
C56 C57 C58 K4 -61.7(3) . .
C60 C57 C58 K4 118.0(3) . .
O4 K4 C58 C59 46.9(2) . .
O6 K4 C58 C59 -168.8(2) . .
O3 K4 C58 C59 -41.7(2) . .
C55 K4 C58 C59 -63.6(2) . .
C56 K4 C58 C59 -96.5(3) . .
C42 K4 C58 C59 -68.4(2) . .
C57 K4 C58 C59 -126.7(3) . .
C54 K4 C58 C59 -30.6(2) . .
C72 K4 C58 C59 65.8(2) . .
C87 K4 C58 C59 -146.6(2) . .
O4 K4 C58 C57 173.6(2) . .
O6 K4 C58 C57 -42.0(2) . .
O3 K4 C58 C57 85.0(2) . .
C55 K4 C58 C57 63.2(2) . .
C59 K4 C58 C57 126.7(3) . .
C56 K4 C58 C57 30.2(2) . .
C42 K4 C58 C57 58.4(2) . .
C54 K4 C58 C57 96.1(2) . .
C72 K4 C58 C57 -167.5(2) . .
C87 K4 C58 C57 -19.9(2) . .
C57 C58 C59 C54 1.7(6) . .
K4 C58 C59 C54 72.3(3) . .
C57 C58 C59 C71 -179.1(3) . .
K4 C58 C59 C71 -108.4(3) . .
C57 C58 C59 K4 -70.7(3) . .
N2 C54 C59 C58 172.7(3) . .
C55 C54 C59 C58 -11.1(5) . .
K4 C54 C59 C58 -69.9(3) . .
K3 C54 C59 C58 -129.6(3) . .
N2 C54 C59 C71 -6.5(5) . .
C55 C54 C59 C71 169.6(3) . .
K4 C54 C59 C71 110.9(3) . .
K3 C54 C59 C71 51.2(4) . .
N2 C54 C59 K4 -117.4(3) . .
C55 C54 C59 K4 58.7(3) . .
K3 C54 C59 K4 -59.70(11) . .
O4 K4 C59 C58 -127.2(2) . .
O6 K4 C59 C58 15.2(3) . .
O3 K4 C59 C58 143.1(2) . .
C55 K4 C59 C58 94.6(2) . .
C56 K4 C59 C58 61.3(2) . .
C42 K4 C59 C58 120.1(2) . .
C57 K4 C59 C58 29.0(2) . .
C54 K4 C59 C58 124.1(3) . .
C72 K4 C59 C58 -101.8(2) . .
C87 K4 C59 C58 41.5(3) . .
O4 K4 C59 C54 108.7(2) . .
O6 K4 C59 C54 -108.9(2) . .
O3 K4 C59 C54 18.9(2) . .
C55 K4 C59 C54 -29.48(19) . .
C58 K4 C59 C54 -124.1(3) . .
C56 K4 C59 C54 -62.8(2) . .
C42 K4 C59 C54 -4.0(2) . .
C57 K4 C59 C54 -95.2(2) . .
C72 K4 C59 C54 134.0(2) . .
C87 K4 C59 C54 -82.6(2) . .
O4 K4 C59 C71 -11.0(2) . .
O6 K4 C59 C71 131.4(2) . .
O3 K4 C59 C71 -100.8(2) . .
C55 K4 C59 C71 -149.2(3) . .
C58 K4 C59 C71 116.2(4) . .
C56 K4 C59 C71 177.5(3) . .
C42 K4 C59 C71 -123.7(2) . .
C57 K4 C59 C71 145.1(3) . .
C54 K4 C59 C71 -119.7(4) . .
C72 K4 C59 C71 14.3(2) . .
C87 K4 C59 C71 157.7(2) . .
C56 C57 C60 C63 -2.5(5) . .
C58 C57 C60 C63 177.9(3) . .
K4 C57 C60 C63 -94.0(3) . .
C56 C57 C60 C61 118.7(4) . .
C58 C57 C60 C61 -61.0(5) . .
K4 C57 C60 C61 27.2(4) . .
C56 C57 C60 C62 -121.7(4) . .
C58 C57 C60 C62 58.6(5) . .
K4 C57 C60 C62 146.8(3) . .
C54 N2 C64 C65 -165.5(3) . .
K3 N2 C64 C65 -38.4(5) . .
K5 N2 C64 C65 67.3(3) . .
C54 N2 C64 C69 21.2(6) . .
K3 N2 C64 C69 148.2(3) . .
K5 N2 C64 C69 -106.0(4) . .
C54 N2 C64 K5 127.2(3) . .
K3 N2 C64 K5 -105.8(2) . .
O7 K5 C64 N2 152.6(2) . .
O8 K5 C64 N2 -92.7(2) . .
N1 K5 C64 N2 49.2(3) . .
C24 K5 C64 N2 -22.3(3) . .
C65 K5 C64 N2 125.5(3) . .
C23 K5 C64 N2 33.4(4) . .
C71 K5 C64 N2 -19.7(2) . .
C30 K5 C64 N2 77.9(2) . .
K1 K5 C64 N2 23.8(2) . .
K3 K5 C64 N2 36.09(18) . .
O7 K5 C64 C65 27.1(3) . .
O8 K5 C64 C65 141.8(2) . .
N2 K5 C64 C65 -125.5(3) . .
N1 K5 C64 C65 -76.2(3) . .
C24 K5 C64 C65 -147.7(2) . .
C23 K5 C64 C65 -92.1(3) . .
C71 K5 C64 C65 -145.2(2) . .
C30 K5 C64 C65 -47.6(2) . .
K1 K5 C64 C65 -101.7(2) . .
K3 K5 C64 C65 -89.4(2) . .
O7 K5 C64 C69 -85.6(3) . .
O8 K5 C64 C69 29.0(3) . .
N2 K5 C64 C69 121.8(4) . .
N1 K5 C64 C69 171.0(2) . .
C24 K5 C64 C69 99.5(3) . .
C65 K5 C64 C69 -112.8(4) . .
C23 K5 C64 C69 155.1(3) . .
C71 K5 C64 C69 102.1(3) . .
C30 K5 C64 C69 -160.4(3) . .
K1 K5 C64 C69 145.6(3) . .
K3 K5 C64 C69 157.9(3) . .
N2 C64 C65 C66 -172.8(4) . .
C69 C64 C65 C66 1.3(6) . .
K5 C64 C65 C66 -111.3(4) . .
N2 C64 C65 K5 -61.5(3) . .
C69 C64 C65 K5 112.6(3) . .
O7 K5 C65 C66 -35.3(3) . .
O8 K5 C65 C66 79.2(3) . .
N2 K5 C65 C66 148.4(4) . .
N1 K5 C65 C66 -119.0(3) . .
C64 K5 C65 C66 118.5(4) . .
C24 K5 C65 C66 -154.2(4) . .
C23 K5 C65 C66 -107.4(3) . .
C71 K5 C65 C66 152.8(3) . .
C30 K5 C65 C66 -112.7(3) . .
K1 K5 C65 C66 -156.1(3) . .
K3 K5 C65 C66 -168.4(3) . .
O7 K5 C65 C64 -153.8(2) . .
O8 K5 C65 C64 -39.3(2) . .
N2 K5 C65 C64 29.9(2) . .
N1 K5 C65 C64 122.5(2) . .
C24 K5 C65 C64 87.3(4) . .
C23 K5 C65 C64 134.1(2) . .
C71 K5 C65 C64 34.3(2) . .
C30 K5 C65 C64 128.8(2) . .
K1 K5 C65 C64 85.3(2) . .
K3 K5 C65 C64 73.1(2) . .
C64 C65 C66 C67 1.0(6) . .
K5 C65 C66 C67 -85.2(4) . .
C65 C66 C67 C68 -2.6(6) . .
C65 C66 C67 C70 177.0(4) . .
C66 C67 C68 C69 1.8(6) . .
C70 C67 C68 C69 -177.8(4) . .
C67 C68 C69 C64 0.5(6) . .
N2 C64 C69 C68 171.5(4) . .
C65 C64 C69 C68 -2.1(5) . .
K5 C64 C69 C68 89.1(4) . .
C58 C59 C71 C77 42.3(5) . .
C54 C59 C71 C77 -138.5(4) . .
K4 C59 C71 C77 -45.0(4) . .
C58 C59 C71 K5 -147.2(3) . .
C54 C59 C71 K5 32.1(4) . .
K4 C59 C71 K5 125.61(15) . .
O7 K5 C71 C77 33.3(9) . .
O8 K5 C71 C77 -125.4(4) . .
N2 K5 C71 C77 136.7(4) . .
N1 K5 C71 C77 10.6(4) . .
C64 K5 C71 C77 147.3(4) . .
C24 K5 C71 C77 -34.1(4) . .
C65 K5 C71 C77 132.8(4) . .
C23 K5 C71 C77 -14.2(4) . .
C30 K5 C71 C77 60.7(4) . .
K1 K5 C71 C77 27.7(4) . .
K3 K5 C71 C77 92.6(4) . .
O7 K5 C71 C59 -133.0(6) . .
O8 K5 C71 C59 68.3(2) . .
N2 K5 C71 C59 -29.6(2) . .
N1 K5 C71 C59 -155.7(2) . .
C64 K5 C71 C59 -19.0(2) . .
C24 K5 C71 C59 159.6(3) . .
C65 K5 C71 C59 -33.5(2) . .
C23 K5 C71 C59 179.5(2) . .
C30 K5 C71 C59 -105.6(2) . .
K1 K5 C71 C59 -138.6(3) . .
K3 K5 C71 C59 -73.7(2) . .
K3 O4 C72 C73 -157.8(4) . .
K4 O4 C72 C73 94.1(3) . .
K1 O4 C72 C73 -97.3(3) . .
K3 O4 C72 C77 18.7(7) . .
K4 O4 C72 C77 -89.3(3) . .
K1 O4 C72 C77 79.3(3) . .
K3 O4 C72 K1 -60.5(5) . .
K4 O4 C72 K1 -168.61(11) . .
K3 O4 C72 K4 108.1(5) . .
K1 O4 C72 K4 168.61(11) . .
O1 K1 C72 O4 -128.82(19) . .
O2 K1 C72 O4 -10.6(2) . .
N1 K1 C72 O4 93.5(2) . .
C77 K1 C72 O4 120.5(3) . .
C13 K1 C72 O4 75.2(3) . .
K2 K1 C72 O4 -49.7(3) . .
C73 K1 C72 O4 -122.1(4) . .
K3 K1 C72 O4 16.00(17) . .
K5 K1 C72 O4 78.03(19) . .
O1 K1 C72 C73 -6.7(3) . .
O2 K1 C72 C73 111.5(2) . .
N1 K1 C72 C73 -144.4(2) . .
O4 K1 C72 C73 122.1(4) . .
C77 K1 C72 C73 -117.4(4) . .
C13 K1 C72 C73 -162.6(2) . .
K2 K1 C72 C73 72.5(3) . .
K3 K1 C72 C73 138.1(3) . .
K5 K1 C72 C73 -159.8(2) . .
O1 K1 C72 C77 110.7(2) . .
O2 K1 C72 C77 -131.0(2) . .
N1 K1 C72 C77 -27.0(3) . .
O4 K1 C72 C77 -120.5(3) . .
C13 K1 C72 C77 -45.2(3) . .
K2 K1 C72 C77 -170.13(17) . .
C73 K1 C72 C77 117.4(4) . .
K3 K1 C72 C77 -104.5(2) . .
K5 K1 C72 C77 -42.4(2) . .
O1 K1 C72 K4 -140.26(14) . .
O2 K1 C72 K4 -22.02(18) . .
N1 K1 C72 K4 82.05(19) . .
O4 K1 C72 K4 -11.44(12) . .
C77 K1 C72 K4 109.0(3) . .
C13 K1 C72 K4 63.8(3) . .
K2 K1 C72 K4 -61.1(2) . .
C73 K1 C72 K4 -133.6(3) . .
K3 K1 C72 K4 4.55(12) . .
K5 K1 C72 K4 66.59(15) . .
O6 K4 C72 O4 135.6(2) . .
O3 K4 C72 O4 -15.5(2) . .
C55 K4 C72 O4 -85.6(2) . .
C59 K4 C72 O4 -97.7(2) . .
C58 K4 C72 O4 -125.0(2) . .
C56 K4 C72 O4 -111.9(2) . .
C42 K4 C72 O4 -21.3(3) . .
C57 K4 C72 O4 -130.4(2) . .
C54 K4 C72 O4 -79.0(2) . .
C87 K4 C72 O4 149.8(2) . .
O4 K4 C72 C73 -115.7(4) . .
O6 K4 C72 C73 19.9(3) . .
O3 K4 C72 C73 -131.3(3) . .
C55 K4 C72 C73 158.6(3) . .
C59 K4 C72 C73 146.6(3) . .
C58 K4 C72 C73 119.3(3) . .
C56 K4 C72 C73 132.4(3) . .
C42 K4 C72 C73 -137.0(3) . .
C57 K4 C72 C73 113.9(3) . .
C54 K4 C72 C73 165.2(3) . .
C87 K4 C72 C73 34.0(4) . .
O4 K4 C72 C77 113.8(4) . .
O6 K4 C72 C77 -110.6(3) . .
O3 K4 C72 C77 98.3(2) . .
C55 K4 C72 C77 28.1(3) . .
C59 K4 C72 C77 16.1(2) . .
C58 K4 C72 C77 -11.2(2) . .
C56 K4 C72 C77 1.9(3) . .
C42 K4 C72 C77 92.5(3) . .
C57 K4 C72 C77 -16.6(3) . .
C54 K4 C72 C77 34.7(2) . .
C87 K4 C72 C77 -96.5(3) . .
O4 K4 C72 K1 14.24(15) . .
O6 K4 C72 K1 149.83(14) . .
O3 K4 C72 K1 -1.3(2) . .
C55 K4 C72 K1 -71.41(18) . .
C59 K4 C72 K1 -83.46(18) . .
C58 K4 C72 K1 -110.77(18) . .
C56 K4 C72 K1 -97.64(17) . .
C42 K4 C72 K1 -7.1(3) . .
C57 K4 C72 K1 -116.11(17) . .
C54 K4 C72 K1 -64.81(16) . .
C87 K4 C72 K1 164.00(17) . .
O4 C72 C73 C74 177.1(3) . .
C77 C72 C73 C74 0.5(5) . .
K1 C72 C73 C74 93.6(4) . .
K4 C72 C73 C74 -124.4(3) . .
O4 C72 C73 C78 -0.8(6) . .
C77 C72 C73 C78 -177.4(3) . .
K1 C72 C73 C78 -84.3(4) . .
K4 C72 C73 C78 57.7(4) . .
O4 C72 C73 K1 83.5(3) . .
C77 C72 C73 K1 -93.1(3) . .
K4 C72 C73 K1 142.0(3) . .
O1 K1 C73 C74 62.9(3) . .
O2 K1 C73 C74 171.8(2) . .
N1 K1 C73 C74 -58.8(3) . .
C72 K1 C73 C74 -112.0(4) . .
O4 K1 C73 C74 -145.2(3) . .
C77 K1 C73 C74 -75.6(3) . .
C13 K1 C73 C74 -55.3(6) . .
K2 K1 C73 C74 116.7(2) . .
K3 K1 C73 C74 -149.9(3) . .
K5 K1 C73 C74 -90.0(3) . .
O1 K1 C73 C72 174.9(2) . .
O2 K1 C73 C72 -76.3(3) . .
N1 K1 C73 C72 53.2(3) . .
O4 K1 C73 C72 -33.2(2) . .
C77 K1 C73 C72 36.3(2) . .
C13 K1 C73 C72 56.7(6) . .
K2 K1 C73 C72 -131.4(2) . .
K3 K1 C73 C72 -38.0(2) . .
K5 K1 C73 C72 21.9(3) . .
O1 K1 C73 C78 -66.8(2) . .
O2 K1 C73 C78 42.1(3) . .
N1 K1 C73 C78 171.6(2) . .
C72 K1 C73 C78 118.4(4) . .
O4 K1 C73 C78 85.1(2) . .
C77 K1 C73 C78 154.7(3) . .
C13 K1 C73 C78 175.0(5) . .
K2 K1 C73 C78 -13.0(3) . .
K3 K1 C73 C78 80.4(2) . .
K5 K1 C73 C78 140.3(2) . .
C72 C73 C74 C75 -0.9(6) . .
C78 C73 C74 C75 177.0(4) . .
K1 C73 C74 C75 57.5(4) . .
C73 C74 C75 C76 1.0(6) . .
C73 C74 C75 C82 -179.7(4) . .
C74 C75 C76 C77 -0.6(6) . .
C82 C75 C76 C77 -180.0(4) . .
C75 C76 C77 C72 0.3(6) . .
C75 C76 C77 C71 177.9(3) . .
C75 C76 C77 K1 -74.8(4) . .
O4 C72 C77 C76 -177.0(3) . .
C73 C72 C77 C76 -0.2(5) . .
K1 C72 C77 C76 -103.1(3) . .
K4 C72 C77 C76 127.7(3) . .
O4 C72 C77 C71 5.4(5) . .
C73 C72 C77 C71 -177.9(3) . .
K1 C72 C77 C71 79.3(3) . .
K4 C72 C77 C71 -50.0(4) . .
O4 C72 C77 K1 -73.9(3) . .
C73 C72 C77 K1 102.9(3) . .
K4 C72 C77 K1 -129.27(18) . .
C59 C71 C77 C76 -107.5(4) . .
K5 C71 C77 C76 86.8(5) . .
C59 C71 C77 C72 70.2(4) . .
K5 C71 C77 C72 -95.5(4) . .
C59 C71 C77 K1 134.4(3) . .
K5 C71 C77 K1 -31.3(4) . .
O1 K1 C77 C76 17.6(3) . .
O2 K1 C77 C76 173.8(2) . .
N1 K1 C77 C76 -86.3(3) . .
C72 K1 C77 C76 115.3(4) . .
O4 K1 C77 C76 147.5(3) . .
C13 K1 C77 C76 -91.6(3) . .
K2 K1 C77 C76 150.9(4) . .
C73 K1 C77 C76 83.9(3) . .
K3 K1 C77 C76 -178.1(3) . .
K5 K1 C77 C76 -110.1(3) . .
O1 K1 C77 C72 -97.7(2) . .
O2 K1 C77 C72 58.6(2) . .
N1 K1 C77 C72 158.5(2) . .
O4 K1 C77 C72 32.2(2) . .
C13 K1 C77 C72 153.1(2) . .
K2 K1 C77 C72 35.6(6) . .
C73 K1 C77 C72 -31.4(2) . .
K3 K1 C77 C72 66.6(2) . .
K5 K1 C77 C72 134.6(2) . .
O1 K1 C77 C71 142.7(2) . .
O2 K1 C77 C71 -61.0(2) . .
N1 K1 C77 C71 38.9(2) . .
C72 K1 C77 C71 -119.6(3) . .
O4 K1 C77 C71 -87.4(2) . .
C13 K1 C77 C71 33.6(3) . .
K2 K1 C77 C71 -84.0(5) . .
C73 K1 C77 C71 -151.0(3) . .
K3 K1 C77 C71 -53.0(2) . .
K5 K1 C77 C71 15.01(19) . .
C74 C73 C78 C81 128.6(4) . .
C72 C73 C78 C81 -53.5(5) . .
K1 C73 C78 C81 -109.1(3) . .
C74 C73 C78 C80 7.7(5) . .
C72 C73 C78 C80 -174.4(4) . .
K1 C73 C78 C80 130.0(3) . .
C74 C73 C78 C79 -111.3(4) . .
C72 C73 C78 C79 66.6(5) . .
K1 C73 C78 C79 11.0(3) . .
O1 K2 O5 C83 127.0(4) . .
O2 K2 O5 C83 -0.6(5) . .
C15 K2 O5 C83 -144.5(4) . .
C14 K2 O5 C83 -160.2(4) . .
C17 K2 O5 C83 -103.2(4) . .
C16 K2 O5 C83 -118.6(4) . .
C1 K2 O5 C83 139.3(4) . .
C18 K2 O5 C83 -111.5(4) . .
C13 K2 O5 C83 -147.9(4) . .
C31 K2 O5 C83 -28.3(4) . .
K1 K2 O5 C83 101.8(4) . .
O1 K2 O5 C86 -46.6(3) . .
O2 K2 O5 C86 -174.2(3) . .
C15 K2 O5 C86 41.9(3) . .
C14 K2 O5 C86 26.2(4) . .
C17 K2 O5 C86 83.2(3) . .
C16 K2 O5 C86 67.7(3) . .
C1 K2 O5 C86 -34.3(3) . .
C18 K2 O5 C86 74.9(4) . .
C13 K2 O5 C86 38.4(4) . .
C31 K2 O5 C86 158.1(3) . .
K1 K2 O5 C86 -71.8(4) . .
C86 O5 C83 C84 33.6(5) . .
K2 O5 C83 C84 -140.9(3) . .
O5 C83 C84 C85 -15.4(6) . .
C83 C84 C85 C86 -7.4(6) . .
C83 O5 C86 C85 -38.8(5) . .
K2 O5 C86 C85 136.1(3) . .
C84 C85 C86 O5 27.6(6) . .
O4 K4 O6 C90 -10.0(5) . .
O3 K4 O6 C90 114.7(4) . .
C55 K4 O6 C90 -172.7(4) . .
C59 K4 O6 C90 -122.1(4) . .
C58 K4 O6 C90 -115.1(4) . .
C56 K4 O6 C90 -157.0(4) . .
C42 K4 O6 C90 127.5(4) . .
C57 K4 O6 C90 -131.9(4) . .
C54 K4 O6 C90 -160.4(4) . .
C72 K4 O6 C90 -37.4(5) . .
C87 K4 O6 C90 162.8(6) . .
O4 K4 O6 C87 -172.9(3) . .
O3 K4 O6 C87 -48.1(3) . .
C55 K4 O6 C87 24.5(3) . .
C59 K4 O6 C87 75.1(3) . .
C58 K4 O6 C87 82.1(3) . .
C56 K4 O6 C87 40.1(3) . .
C42 K4 O6 C87 -35.4(3) . .
C57 K4 O6 C87 65.3(3) . .
C54 K4 O6 C87 36.7(4) . .
C72 K4 O6 C87 159.8(3) . .
C90 O6 C87 C88 -26.1(5) . .
K4 O6 C87 C88 141.0(3) . .
C90 O6 C87 K4 -167.1(5) . .
O4 K4 C87 O6 16.0(6) . .
O3 K4 C87 O6 135.5(3) . .
C55 K4 C87 O6 -157.7(3) . .
C59 K4 C87 O6 -122.7(3) . .
C58 K4 C87 O6 -105.2(3) . .
C56 K4 C87 O6 -138.7(3) . .
C42 K4 C87 O6 142.6(3) . .
C57 K4 C87 O6 -113.7(3) . .
C54 K4 C87 O6 -152.7(3) . .
C72 K4 C87 O6 -31.1(4) . .
O4 K4 C87 C88 -43.1(7) . .
O6 K4 C87 C88 -59.0(5) . .
O3 K4 C87 C88 76.4(5) . .
C55 K4 C87 C88 143.2(5) . .
C59 K4 C87 C88 178.3(4) . .
C58 K4 C87 C88 -164.3(4) . .
C56 K4 C87 C88 162.3(5) . .
C42 K4 C87 C88 83.6(5) . .
C57 K4 C87 C88 -172.8(5) . .
C54 K4 C87 C88 148.3(4) . .
C72 K4 C87 C88 -90.2(5) . .
O6 C87 C88 C89 22.6(6) . .
K4 C87 C88 C89 59.9(6) . .
C87 C88 C89 C90 -11.4(7) . .
C87 O6 C90 C89 18.9(6) . .
K4 O6 C90 C89 -144.8(4) . .
C88 C89 C90 O6 -4.0(7) . .
O8 K5 O7 C94 133.8(3) . .
N2 K5 O7 C94 -121.0(3) . .
N1 K5 O7 C94 -1.1(3) . .
C64 K5 O7 C94 -135.8(3) . .
C24 K5 O7 C94 41.5(3) . .
C65 K5 O7 C94 -124.3(3) . .
C23 K5 O7 C94 23.9(3) . .
C71 K5 O7 C94 -23.7(9) . .
C30 K5 O7 C94 -51.8(3) . .
K1 K5 O7 C94 -18.7(3) . .
K3 K5 O7 C94 -78.6(3) . .
O8 K5 O7 C91 -69.7(4) . .
N2 K5 O7 C91 35.6(4) . .
N1 K5 O7 C91 155.5(4) . .
C64 K5 O7 C91 20.8(4) . .
C24 K5 O7 C91 -161.9(4) . .
C65 K5 O7 C91 32.3(4) . .
C23 K5 O7 C91 -179.6(4) . .
C71 K5 O7 C91 132.9(7) . .
C30 K5 O7 C91 104.8(4) . .
K1 K5 O7 C91 137.9(4) . .
K3 K5 O7 C91 78.0(4) . .
C94 O7 C91 C92 42.1(5) . .
K5 O7 C91 C92 -116.8(4) . .
O7 C91 C92 C93 -34.3(5) . .
C91 C92 C93 C94 14.2(5) . .
C91 O7 C94 C93 -33.0(5) . .
K5 O7 C94 C93 129.3(3) . .
C92 C93 C94 O7 10.7(5) . .
O7 K5 O8 C95 -69.3(4) . .
N2 K5 O8 C95 160.3(4) . .
N1 K5 O8 C95 42.4(4) . .
C64 K5 O8 C95 -173.8(4) . .
C24 K5 O8 C95 34.8(4) . .
C65 K5 O8 C95 -157.8(4) . .
C23 K5 O8 C95 26.1(4) . .
C71 K5 O8 C95 107.5(4) . .
C30 K5 O8 C95 136.7(5) . .
K1 K5 O8 C95 84.4(4) . .
K3 K5 O8 C95 141.6(3) . .
O7 K5 O8 C98 133.3(3) . .
N2 K5 O8 C98 2.8(3) . .
N1 K5 O8 C98 -115.1(3) . .
C64 K5 O8 C98 28.8(3) . .
C24 K5 O8 C98 -122.6(3) . .
C65 K5 O8 C98 44.8(3) . .
C23 K5 O8 C98 -131.3(3) . .
C71 K5 O8 C98 -50.0(3) . .
C30 K5 O8 C98 -20.7(7) . .
K1 K5 O8 C98 -73.0(3) . .
K3 K5 O8 C98 -15.8(4) . .
C98 O8 C95 C96B 41.0(11) . .
K5 O8 C95 C96B -120.6(10) . .
C98 O8 C95 C96A 5.9(8) . .
K5 O8 C95 C96A -155.7(6) . .
O8 C95 C96B C97 -31.0(14) . .
C96A C95 C96B C97 68.1(14) . .
O8 C95 C96A C97 22.8(9) . .
C96B C95 C96A C97 -67.6(12) . .
C95 C96A C97 C98 -40.5(8) . .
C95 C96A C97 C96B 61.6(11) . .
C95 C96B C97 C98 11.0(14) . .
C95 C96B C97 C96A -74.4(14) . .
C95 O8 C98 C97 -33.5(5) . .
K5 O8 C98 C97 126.6(3) . .
C96A C97 C98 O8 47.7(7) . .
C96B C97 C98 O8 12.8(10) . .
O10 K6 O9 C99 128.3(4) . .
O11A K6 O9 C99 115.6(7) . .
O11B K6 O9 C99 115.4(6) . .
C46 K6 O9 C99 29.0(4) . .
C5 K6 O9 C99 -139.5(4) 1_445 .
C45 K6 O9 C99 7.7(5) . .
C4 K6 O9 C99 -113.9(4) 1_445 .
C47 K6 O9 C99 23.2(4) . .
C44 K6 O9 C99 -15.3(5) . .
O10 K6 O9 C102 -43.1(7) . .
O11A K6 O9 C102 -55.8(8) . .
O11B K6 O9 C102 -56.0(8) . .
C46 K6 O9 C102 -142.4(6) . .
C5 K6 O9 C102 49.1(6) 1_445 .
C45 K6 O9 C102 -163.7(6) . .
C4 K6 O9 C102 74.6(6) 1_445 .
C47 K6 O9 C102 -148.2(6) . .
C44 K6 O9 C102 173.3(6) . .
C102 O9 C99 C100 -33.5(8) . .
K6 O9 C99 C100 152.4(5) . .
O9 C99 C100 C101 27.1(9) . .
C99 C100 C101 C102 -10.2(9) . .
C99 O9 C102 C101 26.4(8) . .
K6 O9 C102 C101 -161.6(5) . .
C100 C101 C102 O9 -9.8(9) . .
O11A K6 O10 C106 137.3(8) . .
O9 K6 O10 C106 124.3(4) . .
O11B K6 O10 C106 136.8(7) . .
C46 K6 O10 C106 -127.6(4) . .
C5 K6 O10 C106 36.5(4) 1_445 .
C45 K6 O10 C106 -101.6(4) . .
C4 K6 O10 C106 17.8(5) 1_445 .
C47 K6 O10 C106 -137.6(4) . .
C44 K6 O10 C106 -89.6(4) . .
O11A K6 O10 C103 -39.7(8) . .
O9 K6 O10 C103 -52.7(5) . .
O11B K6 O10 C103 -40.2(7) . .
C46 K6 O10 C103 55.3(5) . .
C5 K6 O10 C103 -140.5(5) 1_445 .
C45 K6 O10 C103 81.4(5) . .
C4 K6 O10 C103 -159.3(4) 1_445 .
C47 K6 O10 C103 45.4(5) . .
C44 K6 O10 C103 93.4(5) . .
C106 O10 C103 C104 19.3(7) . .
K6 O10 C103 C104 -163.1(4) . .
O10 C103 C104 C105 1.9(7) . .
C103 C104 C105 C106 -21.2(7) . .
C103 O10 C106 C105 -33.0(6) . .
K6 O10 C106 C105 149.6(4) . .
C104 C105 C106 O10 33.3(6) . .
O10 K6 O11A C107 125(3) . .
O9 K6 O11A C107 -63(3) . .
O11B K6 O11A C107 -61(13) . .
C46 K6 O11A C107 44(3) . .
C5 K6 O11A C107 -143(3) 1_445 .
C45 K6 O11A C107 58(4) . .
C4 K6 O11A C107 -129(3) 1_445 .
C47 K6 O11A C107 21(3) . .
C44 K6 O11A C107 42(4) . .
O10 K6 O11A C110 -69(2) . .
O9 K6 O11A C110 102(2) . .
O11B K6 O11A C110 104(15) . .
C46 K6 O11A C110 -151(2) . .
C5 K6 O11A C110 22(3) 1_445 .
C45 K6 O11A C110 -137(2) . .
C4 K6 O11A C110 36(3) 1_445 .
C47 K6 O11A C110 -174(2) . .
C44 K6 O11A C110 -152.9(18) . .
C110 O11A C107 C108 10(3) . .
K6 O11A C107 C108 176(3) . .
O11A C107 C108 C109 -36(2) . .
C107 C108 C109 C110 45(2) . .
C107 O11A C110 C109 21(3) . .
K6 O11A C110 C109 -148(2) . .
C108 C109 C110 O11A -40(3) . .
O10 K6 O11B C111 130(3) . .
O11A K6 O11B C111 124(15) . .
O9 K6 O11B C111 -58(3) . .
C46 K6 O11B C111 49(3) . .
C5 K6 O11B C111 -137(2) 1_445 .
C45 K6 O11B C111 61(3) . .
C4 K6 O11B C111 -122(2) 1_445 .
C47 K6 O11B C111 26(3) . .
C44 K6 O11B C111 43(3) . .
O10 K6 O11B C114 -78.1(18) . .
O11A K6 O11B C114 -85(14) . .
O9 K6 O11B C114 93.4(19) . .
C46 K6 O11B C114 -159.3(18) . .
C5 K6 O11B C114 15(2) 1_445 .
C45 K6 O11B C114 -147.2(16) . .
C4 K6 O11B C114 30(2) 1_445 .
C47 K6 O11B C114 177.3(18) . .
C44 K6 O11B C114 -165.4(12) . .
C114 O11B C111 C112 8(3) . .
K6 O11B C111 C112 161(2) . .
O11B C111 C112 C113 20(3) . .
C111 C112 C113 C114 -37(2) . .
C111 O11B C114 C113 -33(2) . .
K6 O11B C114 C113 167.4(17) . .
C112 C113 C114 O11B 42(2) . .
